data_1547946
loop_
_publ_author_name
'Jin, Rongchao'
'Jin, Renxi'
'Zhao, Shuo'
'Liu, Chong'
'Zhou, Meng'
'Panapitiya, Gihan'
'Xing, Yan'
'Rosi, Nathaniel L.'
'Lewis, James P.'

_publ_section_title
;
 Controlling Ag-Doping in [AgxAu25-x(SC6H11)18]-- Nanoclusters, Cryogenic
 Optical, Electronic and Electrocatalytic Properties
;
_journal_name_full Nanoscale
_journal_paper_doi 10.1039/C7NR05871C
_journal_year 2017
_chemical_formula_moiety '2(C108 H198 Ag20.33 Au4.67 S18), 0.25(C24 H20 P)'
_chemical_formula_sum 'C221.98 H400.98 Ag40.77 Au9.23 P0.25 S36'
_chemical_formula_weight 10447.91
_space_group_crystal_system triclinic
_space_group_IT_number 2
_space_group_name_Hall '-P 1'
_space_group_name_H-M_alt 'P -1'
_symmetry_space_group_name_Hall '-P 1'
_symmetry_space_group_name_H-M 'P -1'
_atom_sites_solution_hydrogens geom
_atom_sites_solution_primary dual
_audit_creation_date 2017-09-28
_audit_creation_method
;
Olex2 1.2
(compiled 2017.08.10 svn.r3458 for OlexSys, GUI svn.r5381)
;
_audit_update_record
;
2017-10-10 deposited with the CCDC.
2017-11-06 downloaded from the CCDC.
;
_cell_angle_alpha 89.303(2)
_cell_angle_beta 84.834(2)
_cell_angle_gamma 86.718(2)
_cell_formula_units_Z 1
_cell_length_a 17.6005(4)
_cell_length_b 18.7929(5)
_cell_length_c 26.8471(6)
_cell_measurement_reflns_used 9986
_cell_measurement_temperature 230.0
_cell_measurement_theta_max 68.268
_cell_measurement_theta_min 2.868
_cell_volume 8829.3(4)
_computing_cell_refinement 'SAINT v8.34A (Bruker, 2013)'
_computing_data_reduction 'SAINT v8.34A (Bruker, 2013)'
_computing_molecular_graphics 'Olex2 (Dolomanov et al., 2009)'
_computing_publication_material 'Olex2 (Dolomanov et al., 2009)'
_computing_structure_refinement 'ShelXL (Sheldrick, 2015)'
_computing_structure_solution 'ShelXT (Sheldrick, 2015)'
_diffrn_ambient_temperature 230.0
_diffrn_measured_fraction_theta_full 0.975
_diffrn_measured_fraction_theta_max 0.967
_diffrn_measurement_device_type 'Bruker X8 Prospector Ultra'
_diffrn_radiation_type CuK\a
_diffrn_radiation_wavelength 1.54178
_diffrn_reflns_av_R_equivalents 0.1301
_diffrn_reflns_av_unetI/netI 0.1184
_diffrn_reflns_Laue_measured_fraction_full 0.975
_diffrn_reflns_Laue_measured_fraction_max 0.967
_diffrn_reflns_limit_h_max 19
_diffrn_reflns_limit_h_min -21
_diffrn_reflns_limit_k_max 22
_diffrn_reflns_limit_k_min -22
_diffrn_reflns_limit_l_max 32
_diffrn_reflns_limit_l_min -32
_diffrn_reflns_number 117636
_diffrn_reflns_point_group_measured_fraction_full 0.975
_diffrn_reflns_point_group_measured_fraction_max 0.967
_diffrn_reflns_theta_full 67.679
_diffrn_reflns_theta_max 68.785
_diffrn_reflns_theta_min 1.652
_exptl_absorpt_coefficient_mu 26.899
_exptl_absorpt_correction_T_max 0.753
_exptl_absorpt_correction_T_min 0.349
_exptl_absorpt_correction_type multi-scan
_exptl_absorpt_process_details
;
SADABS-2014/4 (Bruker,2014/4) was used for absorption correction.
wR2(int) was 0.1628 before and 0.0735 after correction.
The Ratio of minimum to maximum transmission is 0.4635.
The \l/2 correction factor is 0.00150.
;
_exptl_crystal_density_diffrn 1.965
_exptl_crystal_description plate
_exptl_crystal_F_000 4958
_exptl_crystal_size_max 0.1
_exptl_crystal_size_mid 0.08
_exptl_crystal_size_min 0.02
_refine_diff_density_max 3.080
_refine_diff_density_min -1.697
_refine_diff_density_rms 0.334
_refine_ls_extinction_method none
_refine_ls_goodness_of_fit_ref 1.011
_refine_ls_hydrogen_treatment constr
_refine_ls_matrix_type full
_refine_ls_number_parameters 1347
_refine_ls_number_reflns 31597
_refine_ls_number_restraints 3462
_refine_ls_restrained_S_all 0.983
_refine_ls_R_factor_all 0.1354
_refine_ls_R_factor_gt 0.0758
_refine_ls_shift/su_max 0.001
_refine_ls_shift/su_mean 0.000
_refine_ls_structure_factor_coef Fsqd
_refine_ls_weighting_details 'w=1/[\s^2^(Fo^2^)+(0.1434P)^2^] where P=(Fo^2^+2Fc^2^)/3'
_refine_ls_weighting_scheme calc
_refine_ls_wR_factor_gt 0.2103
_refine_ls_wR_factor_ref 0.2579
_reflns_Friedel_coverage 0.000
_reflns_number_gt 18116
_reflns_number_total 31597
_reflns_threshold_expression 'I > 2\s(I)'
_cod_data_source_file c7nr05871c2.cif
_cod_data_source_block lcau1016_0m
_cod_database_code 1547946
_shelxl_version_number 2014/6
_shelx_space_group_comment
;
The symmetry employed for this shelxl refinement is uniquely defined
by the following loop, which should always be used as a source of
symmetry information in preference to the above space-group names.
They are only intended as comments.
;
_shelx_estimated_absorpt_t_max 0.615
_shelx_estimated_absorpt_t_min 0.174
_olex2_refinement_description
;
1. Fixed Uiso
 At 1.2 times of:
  All C(H) groups, All C(H,H) groups
2. Shared sites
{Au26, Ag26}
{Au25, Ag25}
{Au24, Ag24}
{Au23, Ag23}
{Au22, Ag22}
{Au21, Ag21}
{Au19, Ag19}
{Au18, Ag18}
{Au17, Ag17}
{Au16, Ag16}
{Au15, Ag15}
{Au13, Ag13}
{Au10, Ag10}
{Au8, Ag8}
{Au7, Ag7}
{Au6, Ag6}
{Au5, Ag5}
{Au4, Ag4}
{Au3, Ag3}
3. Uiso/Uaniso restraints and constraints
All non-hydrogen atoms have similar U: within 2A with sigma of 0.01 and sigma
for terminal atoms of 0.02
Uanis(Au26) = Uanis(Ag26)
Uanis(Au25) = Uanis(Ag25)
Uanis(Au24) = Uanis(Ag24)
Uanis(Au23) = Uanis(Ag23)
Uanis(Au22) = Uanis(Ag22)
Uanis(Au21) = Uanis(Ag21)
Uanis(Au19) = Uanis(Ag19)
Uanis(Au18) = Uanis(Ag18)
Uanis(Au17) = Uanis(Ag17)
Uanis(Au16) = Uanis(Ag16)
Uanis(Au15) = Uanis(Ag15)
Uanis(Au13) = Uanis(Ag13)
Uanis(Au10) = Uanis(Ag10)
Uanis(Au8) = Uanis(Ag8)
Uanis(Au7) = Uanis(Ag7)
Uanis(Au6) = Uanis(Ag6)
Uanis(Au5) = Uanis(Ag5)
Uanis(Au4) = Uanis(Ag4)
Uanis(Au3) = Uanis(Ag3)
4. Rigid body (RIGU) restrains
 All non-hydrogen atoms
 with sigma for 1-2 distances of 0.004 and sigma for 1-3 distances of 0.004
5. Others
 Sof(Ag3)=1-FVAR(1)
 Sof(Au3)=FVAR(1)
 Sof(Ag4)=1-FVAR(2)
 Sof(Au4)=FVAR(2)
 Sof(Ag5)=1-FVAR(3)
 Sof(Au5)=FVAR(3)
 Sof(Ag6)=1-FVAR(4)
 Sof(Au6)=FVAR(4)
 Sof(Ag7)=1-FVAR(5)
 Sof(Au7)=FVAR(5)
 Sof(Ag8)=1-FVAR(6)
 Sof(Au8)=FVAR(6)
 Sof(Ag10)=1-FVAR(7)
 Sof(Au10)=FVAR(7)
 Sof(Ag13)=1-FVAR(8)
 Sof(Au13)=FVAR(8)
 Sof(Ag15)=1-FVAR(9)
 Sof(Au15)=FVAR(9)
 Sof(Ag16)=1-FVAR(10)
 Sof(Au16)=FVAR(10)
 Sof(Ag17)=1-FVAR(11)
 Sof(Au17)=FVAR(11)
 Sof(Ag18)=1-FVAR(12)
 Sof(Au18)=FVAR(12)
 Sof(Ag19)=1-FVAR(13)
 Sof(Au19)=FVAR(13)
 Sof(Ag21)=1-FVAR(14)
 Sof(Au21)=FVAR(14)
 Sof(Ag22)=1-FVAR(15)
 Sof(Au22)=FVAR(15)
 Sof(Ag23)=1-FVAR(16)
 Sof(Au23)=FVAR(16)
 Sof(Ag24)=1-FVAR(17)
 Sof(Au24)=FVAR(17)
 Sof(Ag25)=1-FVAR(18)
 Sof(Au25)=FVAR(18)
 Sof(Ag26)=1-FVAR(19)
 Sof(Au26)=FVAR(19)
 Sof(P1)=Sof(C109)=Sof(C110)=Sof(H110)=Sof(C111)=Sof(H111)=Sof(C112)=Sof(H112)=
 Sof(C113)=Sof(H113)=Sof(C114)=Sof(H114)=Sof(C115)=Sof(C116)=Sof(H116)=
 Sof(C117)=Sof(H117)=Sof(C118)=Sof(H118)=Sof(C119)=Sof(H119)=Sof(C120)=
 Sof(H120)=Sof(C121)=Sof(C122)=Sof(H122)=Sof(C123)=Sof(H123)=Sof(C124)=
 Sof(H124)=Sof(C125)=Sof(H125)=Sof(C126)=Sof(H126)=Sof(C127)=Sof(C128)=
 Sof(H128)=Sof(C129)=Sof(H129)=Sof(C130)=Sof(H130)=Sof(C131)=Sof(H131)=
 Sof(C132)=Sof(H132)=FVAR(20)
6.a Everything fixed:
 C109, C110, C111, C112, C113, C114, C115, C116, C117, C118, C119, C120, C121,
 C122, C123, C124, C125, C126, C127, C128, C129, C130, C131, C132
6.b Free rotating group:
 C92(C93,C94,C95,C96,C91,C97,C98,C99,C100,C101,C102), C103(C104,C105,C106,C107,
 C108,P1)
6.c Ternary CH refined with riding coordinates:
 C1(H1), C7(H7), C13(H13), C19(H19), C25(H25), C31(H31), C37(H37), C43(H43),
 C49(H49), C55(H55), C61(H61), C67(H67), C73(H73), C79(H79), C85(H85), C91(H91),
  C97(H97), C103(H103)
6.d Secondary CH2 refined with riding coordinates:
 C2(H2A,H2B), C3(H3A,H3B), C4(H4A,H4B), C5(H5A,H5B), C6(H6A,H6B), C8(H8A,H8B),
 C9(H9A,H9B), C10(H10A,H10B), C11(H11A,H11B), C12(H12A,H12B), C14(H14A,H14B),
 C15(H15A,H15B), C16(H16A,H16B), C17(H17A,H17B), C18(H18A,H18B), C20(H20A,H20B),
  C21(H21A,H21B), C22(H22A,H22B), C23(H23A,H23B), C24(H24A,H24B), C26(H26A,
 H26B), C27(H27A,H27B), C28(H28A,H28B), C29(H29A,H29B), C30(H30A,H30B),
 C32(H32A,H32B), C33(H33A,H33B), C34(H34A,H34B), C35(H35A,H35B), C36(H36A,H36B),
  C38(H38A,H38B), C39(H39A,H39B), C40(H40A,H40B), C41(H41A,H41B), C42(H42A,
 H42B), C44(H44A,H44B), C45(H45A,H45B), C46(H46A,H46B), C47(H47A,H47B),
 C48(H48A,H48B), C50(H50A,H50B), C51(H51A,H51B), C52(H52A,H52B), C53(H53A,H53B),
  C54(H54A,H54B), C56(H56A,H56B), C57(H57A,H57B), C58(H58A,H58B), C59(H59A,
 H59B), C60(H60A,H60B), C62(H62A,H62B), C63(H63A,H63B), C64(H64A,H64B),
 C65(H65A,H65B), C66(H66A,H66B), C68(H68A,H68B), C69(H69A,H69B), C70(H70A,H70B),
  C71(H71A,H71B), C72(H72A,H72B), C74(H74A,H74B), C75(H75A,H75B), C76(H76A,
 H76B), C77(H77A,H77B), C78(H78A,H78B), C80(H80A,H80B), C81(H81A,H81B),
 C82(H82A,H82B), C83(H83A,H83B), C84(H84A,H84B), C86(H86A,H86B), C87(H87A,H87B),
  C88(H88A,H88B), C89(H89A,H89B), C90(H90A,H90B), C92(H92A,H92B), C93(H93A,
 H93B), C94(H94A,H94B), C95(H95A,H95B), C96(H96A,H96B), C98(H98A,H98B),
 C99(H99A,H99B), C100(H10C,H10D), C101(H10E,H10F), C102(H10G,H10H), C104(H10I,
 H10J), C105(H10K,H10L), C106(H10M,H10N), C107(H10O,H10P), C108(H10Q,H10R)
6.e Aromatic/amide H refined with riding coordinates:
 C110(H110), C111(H111), C112(H112), C113(H113), C114(H114), C116(H116),
 C117(H117), C118(H118), C119(H119), C120(H120), C122(H122), C123(H123),
 C124(H124), C125(H125), C126(H126), C128(H128), C129(H129), C130(H130),
 C131(H131), C132(H132)
;
_olex2_submission_special_instructions 'No special instructions were received'

loop_
_space_group_symop_operation_xyz
'x, y, z'
'-x, -y, -z'

loop_
_atom_site_label
_atom_site_type_symbol
_atom_site_fract_x
_atom_site_fract_y
_atom_site_fract_z
_atom_site_U_iso_or_equiv
_atom_site_adp_type
_atom_site_occupancy
_atom_site_site_symmetry_order
_atom_site_calc_flag
_atom_site_refinement_flags_posn
_atom_site_refinement_flags_adp
_atom_site_refinement_flags_occupancy
_atom_site_disorder_assembly
_atom_site_disorder_group
Au1 Au 0.5000 1.0000 1.0000 0.0399(2) Uani 1 2 d S TU P A .
Au2 Au 0.0000 0.5000 0.5000 0.0404(2) Uani 1 2 d S TU P . .
Ag9 Ag 0.17047(9) 0.64225(9) 0.58114(7) 0.0702(4) Uani 1 1 d . U . . .
Ag11 Ag 0.00562(10) 0.40725(9) 0.66590(6) 0.0739(5) Uani 1 1 d . U . . .
Ag12 Ag 0.45611(11) 0.90740(9) 0.83837(6) 0.0750(5) Uani 1 1 d . U . . .
Ag14 Ag 0.11208(14) 0.26048(10) 0.48352(7) 0.0932(7) Uani 1 1 d . U . . .
Ag20 Ag 0.38163(7) 0.91623(7) 1.03402(5) 0.0492(3) Uani 1 1 d . U . . .
Au3 Au 0.71337(6) 1.00027(7) 0.87269(4) 0.0625(5) Uani 0.404(9) 1 d . U . A 1
Au4 Au 0.43418(7) 0.75124(6) 1.01665(4) 0.0659(5) Uani 0.433(9) 1 d . U . A 1
Au5 Au 0.15104(8) 0.35373(7) 0.37578(5) 0.0659(5) Uani 0.362(9) 1 d . U . B 1
Au6 Au -0.14608(7) 0.34076(7) 0.61004(5) 0.0660(5) Uani 0.386(9) 1 d . U . B 1
Au7 Au 0.40073(8) 1.08551(7) 0.84448(5) 0.0676(5) Uani 0.302(9) 1 d . U . A 1
Au8 Au 0.25819(8) 0.47416(8) 0.54652(5) 0.0703(5) Uani 0.336(9) 1 d . U . B 1
Au10 Au 0.76829(9) 1.02782(11) 0.99438(6) 0.0761(7) Uani 0.063(9) 1 d . U . A 1
Au13 Au 0.63190(11) 0.76864(9) 0.99251(8) 0.0864(8) Uani 0.058(10) 1 d . U . A 1
Au15 Au 0.48914(7) 0.87348(7) 0.94891(5) 0.0528(5) Uani 0.117(8) 1 d . U . A 1
Au16 Au 0.63733(7) 0.92842(7) 0.96587(5) 0.0532(5) Uani 0.153(8) 1 d . U . A 1
Au17 Au 0.62095(7) 1.00300(7) 1.06077(5) 0.0515(5) Uani 0.098(9) 1 d . U . A 1
Au18 Au 0.00421(7) 0.61846(6) 0.56049(5) 0.0538(5) Uani 0.149(8) 1 d . U . B 1
Au19 Au 0.53855(7) 1.00286(7) 0.89779(4) 0.0522(5) Uani 0.084(8) 1 d . U . A 1
Au21 Au 0.46349(8) 1.12448(7) 0.94938(5) 0.0551(5) Uani 0.123(8) 1 d . U . A 1
Au22 Au 0.08959(7) 0.48354(7) 0.57989(5) 0.0529(5) Uani 0.098(9) 1 d . U . B 1
Au23 Au 0.07930(8) 0.50604(7) 0.40602(5) 0.0545(5) Uani 0.096(8) 1 d . U . B 1
Au24 Au -0.13638(7) 0.43192(7) 0.50883(5) 0.0559(5) Uani 0.091(8) 1 d . U . B 1
Au25 Au 0.13447(7) 0.41537(7) 0.48353(5) 0.0580(5) Uani 0.156(9) 1 d . U . B 1
Au26 Au 0.00208(8) 0.36715(6) 0.54753(5) 0.0549(5) Uani 0.104(8) 1 d . U . B 1
Ag3 Ag 0.71337(6) 1.00027(7) 0.87269(4) 0.0625(5) Uani 0.596(9) 1 d . U . A 2
Ag4 Ag 0.43418(7) 0.75124(6) 1.01665(4) 0.0659(5) Uani 0.567(9) 1 d . U . A 2
Ag5 Ag 0.15104(8) 0.35373(7) 0.37578(5) 0.0659(5) Uani 0.638(9) 1 d . U . B 2
Ag6 Ag -0.14608(7) 0.34076(7) 0.61004(5) 0.0660(5) Uani 0.614(9) 1 d . U . B 2
Ag7 Ag 0.40073(8) 1.08551(7) 0.84448(5) 0.0676(5) Uani 0.698(9) 1 d . U . A 2
Ag8 Ag 0.25819(8) 0.47416(8) 0.54652(5) 0.0703(5) Uani 0.664(9) 1 d . U . B 2
Ag10 Ag 0.76829(9) 1.02782(11) 0.99438(6) 0.0761(7) Uani 0.937(9) 1 d . U . A 2
Ag13 Ag 0.63190(11) 0.76864(9) 0.99251(8) 0.0864(8) Uani 0.942(10) 1 d . U . A 2
Ag15 Ag 0.48914(7) 0.87348(7) 0.94891(5) 0.0528(5) Uani 0.883(8) 1 d . U . A 2
Ag16 Ag 0.63733(7) 0.92842(7) 0.96587(5) 0.0532(5) Uani 0.847(8) 1 d . U . A 2
Ag17 Ag 0.62095(7) 1.00300(7) 1.06077(5) 0.0515(5) Uani 0.902(9) 1 d . U . A 2
Ag18 Ag 0.00421(7) 0.61846(6) 0.56049(5) 0.0538(5) Uani 0.851(8) 1 d . U . B 2
Ag19 Ag 0.53855(7) 1.00286(7) 0.89779(4) 0.0522(5) Uani 0.916(8) 1 d . U . A 2
Ag21 Ag 0.46349(8) 1.12448(7) 0.94938(5) 0.0551(5) Uani 0.877(8) 1 d . U . A 2
Ag22 Ag 0.08959(7) 0.48354(7) 0.57989(5) 0.0529(5) Uani 0.902(9) 1 d . U . B 2
Ag23 Ag 0.07930(8) 0.50604(7) 0.40602(5) 0.0545(5) Uani 0.904(8) 1 d . U . B 2
Ag24 Ag -0.13638(7) 0.43192(7) 0.50883(5) 0.0559(5) Uani 0.909(8) 1 d . U . B 2
Ag25 Ag 0.13447(7) 0.41537(7) 0.48353(5) 0.0580(5) Uani 0.844(9) 1 d . U . B 2
Ag26 Ag 0.00208(8) 0.36715(6) 0.54753(5) 0.0549(5) Uani 0.896(8) 1 d . U . B 2
S1 S 0.0572(3) 0.7144(3) 0.6062(2) 0.0652(13) Uani 1 1 d . U . . .
S2 S 0.4089(3) 0.9967(3) 0.7830(2) 0.0712(14) Uani 1 1 d . U . . .
S3 S 0.6199(3) 0.9593(3) 0.82350(19) 0.0691(13) Uani 1 1 d . U . . .
S4 S 0.3818(4) 1.1910(3) 0.8940(2) 0.0721(14) Uani 1 1 d . U . . .
S5 S -0.2065(3) 0.3256(3) 0.5354(2) 0.0721(15) Uani 1 1 d . U . . .
S6 S 0.8190(3) 1.0408(3) 0.9089(2) 0.0669(13) Uani 1 1 d . U . . .
S7 S 0.3109(3) 0.8087(3) 1.0262(2) 0.0734(15) Uani 1 1 d . U . . .
S8 S 0.7552(3) 1.0002(4) 1.0821(2) 0.0712(14) Uani 1 1 d . U . . .
S9 S -0.1046(3) 0.3419(3) 0.6902(2) 0.0703(14) Uani 1 1 d . U . . .
S10 S 0.1867(4) 0.2399(3) 0.4063(2) 0.0739(14) Uani 1 1 d . U . . .
S11 S 0.2951(3) 0.5827(3) 0.5762(2) 0.0694(13) Uani 1 1 d . U . . .
S12 S 0.7387(3) 0.8341(3) 0.9595(2) 0.0711(13) Uani 1 1 d . U . . .
S13 S 0.4766(4) 0.7939(3) 0.8788(2) 0.0739(15) Uani 1 1 d . U . . .
S14 S 0.5449(4) 0.6760(3) 1.0101(2) 0.0756(15) Uani 1 1 d . U . . .
S15 S 0.1362(4) 0.4567(3) 0.3253(2) 0.0809(17) Uani 1 1 d . U . . .
S16 S 0.1322(4) 0.4483(3) 0.6627(2) 0.0788(16) Uani 1 1 d . U . . .
S17 S 0.2468(4) 0.3567(4) 0.5183(3) 0.0822(16) Uani 1 1 d . U . . .
S18 S 0.0312(5) 0.2395(3) 0.5595(3) 0.099(2) Uani 1 1 d . U . . .
C1 C 0.0394(13) 0.6965(13) 0.6731(9) 0.073(3) Uani 1 1 d . U . . .
H1 H -0.0157 0.7070 0.6828 0.088 Uiso 1 1 calc R . . . .
C2 C 0.0593(14) 0.6181(13) 0.6867(9) 0.078(4) Uani 1 1 d . U . . .
H2A H 0.1143 0.6071 0.6799 0.094 Uiso 1 1 calc R . . . .
H2B H 0.0321 0.5862 0.6668 0.094 Uiso 1 1 calc R . . . .
C3 C 0.0344(14) 0.6080(15) 0.7442(9) 0.084(4) Uani 1 1 d . U . . .
H3A H -0.0203 0.6202 0.7514 0.101 Uiso 1 1 calc R . . . .
H3B H 0.0450 0.5585 0.7546 0.101 Uiso 1 1 calc R . . . .
C4 C 0.0819(15) 0.6586(15) 0.7719(10) 0.088(4) Uani 1 1 d . U . . .
H4A H 0.1363 0.6448 0.7645 0.105 Uiso 1 1 calc R . . . .
H4B H 0.0695 0.6530 0.8080 0.105 Uiso 1 1 calc R . . . .
C5 C 0.0675(14) 0.7421(14) 0.7569(9) 0.084(4) Uani 1 1 d . U . . .
H5A H 0.0142 0.7581 0.7663 0.101 Uiso 1 1 calc R . . . .
H5B H 0.1007 0.7716 0.7744 0.101 Uiso 1 1 calc R . . . .
C6 C 0.0854(13) 0.7487(14) 0.7014(9) 0.078(4) Uani 1 1 d . U . . .
H6A H 0.1402 0.7384 0.6929 0.093 Uiso 1 1 calc R . . . .
H6B H 0.0728 0.7977 0.6907 0.093 Uiso 1 1 calc R . . . .
C7 C 0.3080(14) 0.9719(14) 0.7764(9) 0.081(3) Uani 1 1 d . U . . .
H7 H 0.2806 0.9690 0.8102 0.097 Uiso 1 1 calc R . . . .
C8 C 0.2680(15) 1.0299(15) 0.7468(10) 0.091(4) Uani 1 1 d . U . . .
H8A H 0.2948 1.0338 0.7134 0.109 Uiso 1 1 calc R . . . .
H8B H 0.2695 1.0758 0.7636 0.109 Uiso 1 1 calc R . . . .
C9 C 0.1844(16) 1.0132(16) 0.7422(11) 0.101(4) Uani 1 1 d . U . . .
H9A H 0.1564 1.0141 0.7754 0.121 Uiso 1 1 calc R . . . .
H9B H 0.1605 1.0499 0.7215 0.121 Uiso 1 1 calc R . . . .
C10 C 0.1791(18) 0.9402(16) 0.7187(11) 0.105(5) Uani 1 1 d . U . . .
H10A H 0.1991 0.9412 0.6835 0.126 Uiso 1 1 calc R . . . .
H10B H 0.1257 0.9275 0.7205 0.126 Uiso 1 1 calc R . . . .
C11 C 0.2280(16) 0.8831(16) 0.7488(11) 0.097(4) Uani 1 1 d . U . . .
H11A H 0.2036 0.8795 0.7829 0.116 Uiso 1 1 calc R . . . .
H11B H 0.2262 0.8365 0.7330 0.116 Uiso 1 1 calc R . . . .
C12 C 0.3083(15) 0.8986(14) 0.7514(10) 0.088(4) Uani 1 1 d . U . . .
H12A H 0.3351 0.8998 0.7178 0.106 Uiso 1 1 calc R . . . .
H12B H 0.3341 0.8620 0.7713 0.106 Uiso 1 1 calc R . . . .
C13 C 0.6159(16) 1.0202(16) 0.7701(9) 0.095(4) Uani 1 1 d . U . . .
H13 H 0.5692 1.0105 0.7540 0.114 Uiso 1 1 calc R . . . .
C14 C 0.613(2) 1.0947(18) 0.7784(11) 0.113(5) Uani 1 1 d . U . . .
H14A H 0.6496 1.1035 0.8030 0.136 Uiso 1 1 calc R . . . .
H14B H 0.5623 1.1090 0.7937 0.136 Uiso 1 1 calc R . . . .
C15 C 0.632(2) 1.146(2) 0.7315(12) 0.127(5) Uani 1 1 d . U . . .
H15A H 0.5843 1.1582 0.7159 0.153 Uiso 1 1 calc R . . . .
H15B H 0.6507 1.1903 0.7432 0.153 Uiso 1 1 calc R . . . .
C16 C 0.684(2) 1.116(2) 0.6972(12) 0.130(5) Uani 1 1 d . U . . .
H16A H 0.7341 1.1196 0.7097 0.156 Uiso 1 1 calc R . . . .
H16B H 0.6833 1.1452 0.6669 0.156 Uiso 1 1 calc R . . . .
C17 C 0.680(2) 1.0394(19) 0.6811(11) 0.126(5) Uani 1 1 d . U . . .
H17A H 0.7222 1.0257 0.6562 0.151 Uiso 1 1 calc R . . . .
H17B H 0.6314 1.0322 0.6670 0.151 Uiso 1 1 calc R . . . .
C18 C 0.6862(18) 0.9939(19) 0.7327(10) 0.116(5) Uani 1 1 d . U . . .
H18A H 0.6845 0.9428 0.7262 0.139 Uiso 1 1 calc R . . . .
H18B H 0.7344 1.0022 0.7468 0.139 Uiso 1 1 calc R . . . .
C19 C 0.4232(17) 1.2648(15) 0.8592(12) 0.100(4) Uani 1 1 d . U . . .
H19 H 0.4323 1.3017 0.8836 0.120 Uiso 1 1 calc R . . . .
C20 C 0.3707(19) 1.2954(18) 0.8268(13) 0.120(5) Uani 1 1 d . U . . .
H20A H 0.3203 1.3037 0.8452 0.144 Uiso 1 1 calc R . . . .
H20B H 0.3657 1.2629 0.7992 0.144 Uiso 1 1 calc R . . . .
C21 C 0.402(2) 1.3705(19) 0.8049(14) 0.133(5) Uani 1 1 d . U . . .
H21A H 0.3632 1.3967 0.7866 0.160 Uiso 1 1 calc R . . . .
H21B H 0.4158 1.4005 0.8318 0.160 Uiso 1 1 calc R . . . .
C22 C 0.468(2) 1.3478(19) 0.7718(14) 0.135(6) Uani 1 1 d . U . . .
H22A H 0.4885 1.3894 0.7541 0.162 Uiso 1 1 calc R . . . .
H22B H 0.4527 1.3152 0.7468 0.162 Uiso 1 1 calc R . . . .
C23 C 0.537(2) 1.3064(19) 0.8034(14) 0.131(5) Uani 1 1 d . U . . .
H23A H 0.5785 1.2845 0.7807 0.157 Uiso 1 1 calc R . . . .
H23B H 0.5584 1.3389 0.8261 0.157 Uiso 1 1 calc R . . . .
C24 C 0.4892(19) 1.2487(17) 0.8328(13) 0.119(5) Uani 1 1 d . U . . .
H24A H 0.4792 1.2129 0.8083 0.142 Uiso 1 1 calc R . . . .
H24B H 0.5228 1.2249 0.8559 0.142 Uiso 1 1 calc R . . . .
C25 C -0.3066(15) 0.3397(15) 0.5551(11) 0.094(3) Uani 1 1 d . U . . .
H25 H -0.3343 0.3345 0.5250 0.113 Uiso 1 1 calc R . . . .
C26 C -0.3326(15) 0.2838(17) 0.5908(12) 0.109(5) Uani 1 1 d . U . . .
H26A H -0.3061 0.2870 0.6212 0.130 Uiso 1 1 calc R . . . .
H26B H -0.3187 0.2369 0.5759 0.130 Uiso 1 1 calc R . . . .
C27 C -0.4200(17) 0.2903(18) 0.6050(13) 0.120(5) Uani 1 1 d . U . . .
H27A H -0.4462 0.2789 0.5756 0.143 Uiso 1 1 calc R . . . .
H27B H -0.4330 0.2551 0.6311 0.143 Uiso 1 1 calc R . . . .
C28 C -0.4474(19) 0.3588(19) 0.6223(13) 0.123(5) Uani 1 1 d . U . . .
H28A H -0.4275 0.3681 0.6543 0.148 Uiso 1 1 calc R . . . .
H28B H -0.5034 0.3608 0.6274 0.148 Uiso 1 1 calc R . . . .
C29 C -0.4198(17) 0.4199(19) 0.5807(13) 0.121(5) Uani 1 1 d . U . . .
H29A H -0.4414 0.4131 0.5488 0.145 Uiso 1 1 calc R . . . .
H29B H -0.4349 0.4681 0.5929 0.145 Uiso 1 1 calc R . . . .
C30 C -0.3293(16) 0.4071(17) 0.5748(12) 0.108(4) Uani 1 1 d . U . . .
H30A H -0.3072 0.4438 0.5527 0.129 Uiso 1 1 calc R . . . .
H30B H -0.3096 0.4114 0.6076 0.129 Uiso 1 1 calc R . . . .
C31 C 0.8918(12) 0.9669(14) 0.9001(9) 0.073(3) Uani 1 1 d . U . . .
H31 H 0.8698 0.9224 0.9134 0.087 Uiso 1 1 calc R . . . .
C32 C 0.9182(13) 0.9575(14) 0.8436(9) 0.080(4) Uani 1 1 d . U . . .
H32A H 0.8750 0.9453 0.8253 0.095 Uiso 1 1 calc R . . . .
H32B H 0.9376 1.0021 0.8296 0.095 Uiso 1 1 calc R . . . .
C33 C 0.9812(13) 0.8980(15) 0.8383(10) 0.087(4) Uani 1 1 d . U . . .
H33A H 0.9991 0.8925 0.8028 0.104 Uiso 1 1 calc R . . . .
H33B H 0.9599 0.8531 0.8500 0.104 Uiso 1 1 calc R . . . .
C34 C 1.0511(14) 0.9126(16) 0.8685(10) 0.088(4) Uani 1 1 d . U . . .
H34A H 1.0887 0.8720 0.8648 0.106 Uiso 1 1 calc R . . . .
H34B H 1.0757 0.9549 0.8547 0.106 Uiso 1 1 calc R . . . .
C35 C 1.0273(13) 0.9240(15) 0.9228(10) 0.086(4) Uani 1 1 d . U . . .
H35A H 1.0713 0.9380 0.9397 0.103 Uiso 1 1 calc R . . . .
H35B H 1.0103 0.8793 0.9380 0.103 Uiso 1 1 calc R . . . .
C36 C 0.9597(12) 0.9846(14) 0.9308(9) 0.079(4) Uani 1 1 d . U . . .
H36A H 0.9419 0.9877 0.9664 0.095 Uiso 1 1 calc R . . . .
H36B H 0.9787 1.0308 0.9200 0.095 Uiso 1 1 calc R . . . .
C37 C 0.2634(18) 0.7772(16) 1.0860(11) 0.101(4) Uani 1 1 d . U . . .
H37 H 0.2181 0.8097 1.0951 0.121 Uiso 1 1 calc R . . . .
C38 C 0.3082(19) 0.7747(18) 1.1251(11) 0.114(5) Uani 1 1 d . U . . .
H38A H 0.3255 0.8228 1.1295 0.136 Uiso 1 1 calc R . . . .
H38B H 0.3538 0.7438 1.1155 0.136 Uiso 1 1 calc R . . . .
C39 C 0.274(2) 0.7496(19) 1.1745(12) 0.127(5) Uani 1 1 d . U . . .
H39A H 0.2358 0.7852 1.1887 0.153 Uiso 1 1 calc R . . . .
H39B H 0.3139 0.7425 1.1976 0.153 Uiso 1 1 calc R . . . .
C40 C 0.236(2) 0.6769(19) 1.1669(13) 0.132(5) Uani 1 1 d . U . . .
H40A H 0.2088 0.6619 1.1985 0.158 Uiso 1 1 calc R . . . .
H40B H 0.2752 0.6397 1.1567 0.158 Uiso 1 1 calc R . . . .
C41 C 0.177(2) 0.6868(19) 1.1250(13) 0.131(5) Uani 1 1 d . U . . .
H41A H 0.1474 0.6444 1.1224 0.157 Uiso 1 1 calc R . . . .
H41B H 0.1415 0.7286 1.1315 0.157 Uiso 1 1 calc R . . . .
C42 C 0.2336(19) 0.6977(17) 1.0760(12) 0.119(5) Uani 1 1 d . U . . .
H42A H 0.2068 0.6970 1.0456 0.143 Uiso 1 1 calc R . . . .
H42B H 0.2759 0.6614 1.0737 0.143 Uiso 1 1 calc R . . . .
C43 C 0.7956(13) 0.9055(15) 1.0811(9) 0.082(3) Uani 1 1 d . U . . .
H43 H 0.7580 0.8755 1.0676 0.098 Uiso 1 1 calc R . . . .
C44 C 0.8030(15) 0.8830(16) 1.1348(10) 0.090(4) Uani 1 1 d . U . . .
H44A H 0.8333 0.9168 1.1508 0.108 Uiso 1 1 calc R . . . .
H44B H 0.7522 0.8834 1.1531 0.108 Uiso 1 1 calc R . . . .
C45 C 0.8406(15) 0.8104(17) 1.1368(11) 0.100(4) Uani 1 1 d . U . . .
H45A H 0.8044 0.7760 1.1279 0.120 Uiso 1 1 calc R . . . .
H45B H 0.8517 0.8002 1.1714 0.120 Uiso 1 1 calc R . . . .
C46 C 0.9151(16) 0.7982(18) 1.1026(11) 0.102(5) Uani 1 1 d . U . . .
H46A H 0.9551 0.8257 1.1149 0.122 Uiso 1 1 calc R . . . .
H46B H 0.9320 0.7476 1.1032 0.122 Uiso 1 1 calc R . . . .
C47 C 0.9024(16) 0.8208(17) 1.0501(11) 0.098(4) Uani 1 1 d . U . . .
H47A H 0.9512 0.8183 1.0293 0.118 Uiso 1 1 calc R . . . .
H47B H 0.8682 0.7886 1.0360 0.118 Uiso 1 1 calc R . . . .
C48 C 0.8678(14) 0.8953(16) 1.0498(10) 0.091(4) Uani 1 1 d . U . . .
H48A H 0.9045 0.9274 1.0614 0.109 Uiso 1 1 calc R . . . .
H48B H 0.8591 0.9089 1.0154 0.109 Uiso 1 1 calc R . . . .
C49 C -0.0627(16) 0.2508(14) 0.6981(10) 0.088(3) Uani 1 1 d . U . . .
H49 H -0.0262 0.2359 0.6694 0.106 Uiso 1 1 calc R . . . .
C50 C -0.0219(17) 0.2550(15) 0.7498(11) 0.098(4) Uani 1 1 d . U . . .
H50A H -0.0593 0.2660 0.7783 0.118 Uiso 1 1 calc R . . . .
H50B H 0.0169 0.2905 0.7475 0.118 Uiso 1 1 calc R . . . .
C51 C 0.0175(18) 0.1725(15) 0.7539(12) 0.108(5) Uani 1 1 d . U . . .
H51A H 0.0556 0.1638 0.7254 0.130 Uiso 1 1 calc R . . . .
H51B H 0.0439 0.1680 0.7846 0.130 Uiso 1 1 calc R . . . .
C52 C -0.0393(18) 0.1193(16) 0.7546(12) 0.110(5) Uani 1 1 d . U . . .
H52A H -0.0730 0.1243 0.7856 0.133 Uiso 1 1 calc R . . . .
H52B H -0.0133 0.0718 0.7549 0.133 Uiso 1 1 calc R . . . .
C53 C -0.0859(18) 0.1243(15) 0.7123(12) 0.107(5) Uani 1 1 d . U . . .
H53A H -0.1263 0.0905 0.7170 0.129 Uiso 1 1 calc R . . . .
H53B H -0.0540 0.1118 0.6815 0.129 Uiso 1 1 calc R . . . .
C54 C -0.1234(17) 0.2030(14) 0.7072(11) 0.099(4) Uani 1 1 d . U . . .
H54A H -0.1560 0.2055 0.6794 0.118 Uiso 1 1 calc R . . . .
H54B H -0.1549 0.2163 0.7380 0.118 Uiso 1 1 calc R . . . .
C55 C 0.1309(16) 0.1850(13) 0.3701(10) 0.084(3) Uani 1 1 d . U . . .
H55 H 0.0780 0.2065 0.3724 0.100 Uiso 1 1 calc R . . . .
C56 C 0.1600(16) 0.1838(13) 0.3156(10) 0.088(4) Uani 1 1 d . U . . .
H56A H 0.2129 0.1641 0.3118 0.106 Uiso 1 1 calc R . . . .
H56B H 0.1588 0.2324 0.3019 0.106 Uiso 1 1 calc R . . . .
C57 C 0.1084(17) 0.1369(14) 0.2867(11) 0.097(4) Uani 1 1 d . U . . .
H57A H 0.0562 0.1586 0.2902 0.116 Uiso 1 1 calc R . . . .
H57B H 0.1264 0.1384 0.2511 0.116 Uiso 1 1 calc R . . . .
C58 C 0.1057(18) 0.0663(14) 0.3015(11) 0.100(4) Uani 1 1 d . U . . .
H58A H 0.1561 0.0419 0.2944 0.121 Uiso 1 1 calc R . . . .
H58B H 0.0692 0.0425 0.2828 0.121 Uiso 1 1 calc R . . . .
C59 C 0.0813(18) 0.0623(15) 0.3574(11) 0.100(4) Uani 1 1 d . U . . .
H59A H 0.0866 0.0125 0.3684 0.120 Uiso 1 1 calc R . . . .
H59B H 0.0271 0.0779 0.3629 0.120 Uiso 1 1 calc R . . . .
C60 C 0.1270(17) 0.1075(14) 0.3896(11) 0.096(4) Uani 1 1 d . U . . .
H60A H 0.1790 0.0859 0.3900 0.115 Uiso 1 1 calc R . . . .
H60B H 0.1032 0.1078 0.4241 0.115 Uiso 1 1 calc R . . . .
C61 C 0.3118(14) 0.5637(15) 0.6415(9) 0.084(3) Uani 1 1 d . U . . .
H61 H 0.2695 0.5360 0.6570 0.101 Uiso 1 1 calc R . . . .
C62 C 0.3858(15) 0.5208(17) 0.6444(10) 0.096(4) Uani 1 1 d . U . . .
H62A H 0.3813 0.4734 0.6304 0.115 Uiso 1 1 calc R . . . .
H62B H 0.4263 0.5440 0.6240 0.115 Uiso 1 1 calc R . . . .
C63 C 0.4078(17) 0.5125(18) 0.6968(10) 0.105(5) Uani 1 1 d . U . . .
H63A H 0.4590 0.4889 0.6961 0.126 Uiso 1 1 calc R . . . .
H63B H 0.3722 0.4817 0.7156 0.126 Uiso 1 1 calc R . . . .
C64 C 0.4075(17) 0.5836(18) 0.7242(11) 0.107(5) Uani 1 1 d . U . . .
H64A H 0.4165 0.5750 0.7593 0.128 Uiso 1 1 calc R . . . .
H64B H 0.4483 0.6122 0.7088 0.128 Uiso 1 1 calc R . . . .
C65 C 0.3331(16) 0.6219(18) 0.7210(10) 0.102(5) Uani 1 1 d . U . . .
H65A H 0.3338 0.6685 0.7369 0.123 Uiso 1 1 calc R . . . .
H65B H 0.2936 0.5951 0.7398 0.123 Uiso 1 1 calc R . . . .
C66 C 0.3119(16) 0.6329(16) 0.6684(9) 0.092(4) Uani 1 1 d . U . . .
H66A H 0.2611 0.6572 0.6691 0.111 Uiso 1 1 calc R . . . .
H66B H 0.3484 0.6635 0.6503 0.111 Uiso 1 1 calc R . . . .
C67 C 0.7580(14) 0.8077(14) 0.8945(10) 0.082(3) Uani 1 1 d . U . . .
H67 H 0.7758 0.8492 0.8746 0.098 Uiso 1 1 calc R . . . .
C68 C 0.6922(14) 0.7805(15) 0.8723(10) 0.087(4) Uani 1 1 d . U . . .
H68A H 0.6517 0.8185 0.8722 0.105 Uiso 1 1 calc R . . . .
H68B H 0.6724 0.7412 0.8930 0.105 Uiso 1 1 calc R . . . .
C69 C 0.7142(16) 0.7520(16) 0.8142(10) 0.099(4) Uani 1 1 d . U . . .
H69A H 0.6687 0.7353 0.8005 0.119 Uiso 1 1 calc R . . . .
H69B H 0.7335 0.7910 0.7930 0.119 Uiso 1 1 calc R . . . .
C70 C 0.7746(16) 0.6918(17) 0.8150(11) 0.103(5) Uani 1 1 d . U . . .
H70A H 0.7914 0.6763 0.7809 0.124 Uiso 1 1 calc R . . . .
H70B H 0.7541 0.6511 0.8338 0.124 Uiso 1 1 calc R . . . .
C71 C 0.8422(16) 0.7197(17) 0.8403(10) 0.100(4) Uani 1 1 d . U . . .
H71A H 0.8632 0.7580 0.8191 0.120 Uiso 1 1 calc R . . . .
H71B H 0.8820 0.6810 0.8401 0.120 Uiso 1 1 calc R . . . .
C72 C 0.8280(15) 0.7492(15) 0.8959(10) 0.091(4) Uani 1 1 d . U . . .
H72A H 0.8736 0.7709 0.9059 0.110 Uiso 1 1 calc R . . . .
H72B H 0.8148 0.7107 0.9195 0.110 Uiso 1 1 calc R . . . .
C73 C 0.3820(16) 0.7549(14) 0.8862(9) 0.087(3) Uani 1 1 d . U . . .
H73 H 0.3804 0.7268 0.9177 0.104 Uiso 1 1 calc R . . . .
C74 C 0.3180(16) 0.8074(15) 0.8918(10) 0.093(4) Uani 1 1 d . U . . .
H74A H 0.3194 0.8372 0.8615 0.112 Uiso 1 1 calc R . . . .
H74B H 0.3257 0.8384 0.9198 0.112 Uiso 1 1 calc R . . . .
C75 C 0.2384(17) 0.7793(16) 0.9008(11) 0.105(4) Uani 1 1 d . U . . .
H75A H 0.2313 0.7595 0.9347 0.125 Uiso 1 1 calc R . . . .
H75B H 0.1999 0.8185 0.8978 0.125 Uiso 1 1 calc R . . . .
C76 C 0.2283(19) 0.7224(17) 0.8632(11) 0.112(5) Uani 1 1 d . U . . .
H76A H 0.2180 0.7449 0.8312 0.134 Uiso 1 1 calc R . . . .
H76B H 0.1842 0.6953 0.8749 0.134 Uiso 1 1 calc R . . . .
C77 C 0.2993(18) 0.6714(17) 0.8553(11) 0.110(5) Uani 1 1 d . U . . .
H77A H 0.3011 0.6410 0.8852 0.132 Uiso 1 1 calc R . . . .
H77B H 0.2922 0.6403 0.8273 0.132 Uiso 1 1 calc R . . . .
C78 C 0.3775(18) 0.7030(16) 0.8450(10) 0.101(4) Uani 1 1 d . U . . .
H78A H 0.4185 0.6656 0.8454 0.122 Uiso 1 1 calc R . . . .
H78B H 0.3815 0.7271 0.8124 0.122 Uiso 1 1 calc R . . . .
C79 C 0.5448(16) 0.6298(14) 0.9512(10) 0.090(3) Uani 1 1 d . U . . .
H79 H 0.5442 0.6655 0.9238 0.108 Uiso 1 1 calc R . . . .
C80 C 0.4770(17) 0.5853(16) 0.9496(11) 0.102(4) Uani 1 1 d . U . . .
H80A H 0.4298 0.6158 0.9511 0.123 Uiso 1 1 calc R . . . .
H80B H 0.4739 0.5521 0.9781 0.123 Uiso 1 1 calc R . . . .
C81 C 0.4880(18) 0.5415(17) 0.8974(12) 0.112(5) Uani 1 1 d . U . . .
H81A H 0.4438 0.5129 0.8945 0.135 Uiso 1 1 calc R . . . .
H81B H 0.4915 0.5750 0.8691 0.135 Uiso 1 1 calc R . . . .
C82 C 0.5650(17) 0.4901(16) 0.8960(12) 0.109(5) Uani 1 1 d . U . . .
H82A H 0.5638 0.4593 0.9258 0.131 Uiso 1 1 calc R . . . .
H82B H 0.5694 0.4599 0.8663 0.131 Uiso 1 1 calc R . . . .
C83 C 0.6298(18) 0.5357(16) 0.8948(11) 0.107(5) Uani 1 1 d . U . . .
H83A H 0.6280 0.5685 0.8662 0.128 Uiso 1 1 calc R . . . .
H83B H 0.6774 0.5059 0.8899 0.128 Uiso 1 1 calc R . . . .
C84 C 0.6303(17) 0.5808(15) 0.9447(11) 0.099(4) Uani 1 1 d . U . . .
H84A H 0.6730 0.6122 0.9420 0.119 Uiso 1 1 calc R . . . .
H84B H 0.6353 0.5490 0.9736 0.119 Uiso 1 1 calc R . . . .
C85 C 0.2389(18) 0.4812(17) 0.3113(12) 0.112(4) Uani 1 1 d . U . . .
H85 H 0.2568 0.5165 0.3340 0.134 Uiso 1 1 calc R . . . .
C86 C 0.239(2) 0.5059(19) 0.2516(12) 0.129(5) Uani 1 1 d . U . . .
H86A H 0.2005 0.5442 0.2457 0.155 Uiso 1 1 calc R . . . .
H86B H 0.2357 0.4661 0.2287 0.155 Uiso 1 1 calc R . . . .
C87 C 0.331(2) 0.535(2) 0.2526(14) 0.138(6) Uani 1 1 d . U . . .
H87A H 0.3431 0.5689 0.2252 0.166 Uiso 1 1 calc R . . . .
H87B H 0.3378 0.5581 0.2844 0.166 Uiso 1 1 calc R . . . .
C88 C 0.375(2) 0.476(2) 0.2470(15) 0.142(6) Uani 1 1 d . U . . .
H88A H 0.4261 0.4901 0.2352 0.170 Uiso 1 1 calc R . . . .
H88B H 0.3561 0.4500 0.2196 0.170 Uiso 1 1 calc R . . . .
C89 C 0.382(2) 0.429(2) 0.2851(15) 0.142(6) Uani 1 1 d . U . . .
H89A H 0.4065 0.4512 0.3122 0.170 Uiso 1 1 calc R . . . .
H89B H 0.4137 0.3869 0.2736 0.170 Uiso 1 1 calc R . . . .
C90 C 0.2903(19) 0.4075(19) 0.3051(14) 0.133(5) Uani 1 1 d . U . . .
H90A H 0.2705 0.3771 0.2804 0.159 Uiso 1 1 calc R . . . .
H90B H 0.2897 0.3817 0.3370 0.159 Uiso 1 1 calc R . . . .
C92 C 0.1495(7) 0.3181(11) 0.6425(5) 0.135(5) Uani 1 1 d . U . . .
H92A H 0.1325 0.3280 0.6092 0.162 Uiso 1 1 calc R . . . .
H92B H 0.1036 0.3148 0.6658 0.162 Uiso 1 1 calc R . . . .
C93 C 0.1933(10) 0.2470(9) 0.6413(5) 0.147(6) Uani 1 1 d G U . . .
H93A H 0.2323 0.2466 0.6128 0.176 Uiso 1 1 calc R . . . .
H93B H 0.1582 0.2099 0.6356 0.176 Uiso 1 1 calc R . . . .
C94 C 0.2323(11) 0.2281(9) 0.6883(5) 0.149(6) Uani 1 1 d G U . . .
H94A H 0.1929 0.2221 0.7160 0.179 Uiso 1 1 calc R . . . .
H94B H 0.2610 0.1821 0.6832 0.179 Uiso 1 1 calc R . . . .
C95 C 0.2810(9) 0.2769(11) 0.7020(4) 0.145(6) Uani 1 1 d G U . . .
H95A H 0.3230 0.2818 0.6759 0.174 Uiso 1 1 calc R . . . .
H95B H 0.3024 0.2622 0.7332 0.174 Uiso 1 1 calc R . . . .
C96 C 0.2242(11) 0.3610(10) 0.7105(4) 0.136(5) Uani 1 1 d G U . . .
H96A H 0.1834 0.3572 0.7375 0.163 Uiso 1 1 calc R . . . .
H96B H 0.2563 0.3997 0.7181 0.163 Uiso 1 1 calc R . . . .
C91 C 0.1888(9) 0.3747(8) 0.6563(5) 0.114(4) Uani 1 1 d G U . . .
H91 H 0.2311 0.3828 0.6303 0.137 Uiso 1 1 calc R . . . .
C97 C 0.3314(7) 0.3359(8) 0.4798(4) 0.115(4) Uani 1 1 d G U . . .
H97 H 0.3258 0.2897 0.4635 0.138 Uiso 1 1 calc R . . . .
C98 C 0.3373(9) 0.3950(10) 0.4377(5) 0.133(5) Uani 1 1 d G U . . .
H98A H 0.3507 0.4402 0.4515 0.160 Uiso 1 1 calc R . . . .
H98B H 0.2886 0.4026 0.4229 0.160 Uiso 1 1 calc R . . . .
C99 C 0.4024(9) 0.3659(10) 0.3972(4) 0.146(6) Uani 1 1 d G U . . .
H99A H 0.3900 0.3193 0.3851 0.176 Uiso 1 1 calc R . . . .
H99B H 0.4069 0.3989 0.3687 0.176 Uiso 1 1 calc R . . . .
C100 C 0.4777(8) 0.3591(10) 0.4220(5) 0.152(6) Uani 1 1 d G U . . .
H10C H 0.4904 0.4064 0.4326 0.182 Uiso 1 1 calc R . . . .
H10D H 0.5187 0.3413 0.3974 0.182 Uiso 1 1 calc R . . . .
C101 C 0.4737(7) 0.3050(11) 0.4710(6) 0.148(6) Uani 1 1 d G U . . .
H10E H 0.4676 0.2563 0.4601 0.178 Uiso 1 1 calc R . . . .
H10F H 0.5215 0.3054 0.4870 0.178 Uiso 1 1 calc R . . . .
C102 C 0.4061(6) 0.3286(8) 0.5089(5) 0.137(5) Uani 1 1 d G U . . .
H10G H 0.4154 0.3743 0.5236 0.164 Uiso 1 1 calc R . . . .
H10H H 0.4000 0.2931 0.5358 0.164 Uiso 1 1 calc R . . . .
C103 C -0.0394(9) 0.1856(8) 0.5363(7) 0.123(4) Uani 1 1 d . U . . .
H103 H -0.0774 0.2212 0.5244 0.147 Uiso 1 1 calc R . . . .
C104 C -0.0191(8) 0.1385(8) 0.4916(6) 0.135(5) Uani 1 1 d G U . . .
H10I H 0.0209 0.1029 0.4998 0.161 Uiso 1 1 calc R . . . .
H10J H 0.0023 0.1677 0.4639 0.161 Uiso 1 1 calc R . . . .
C105 C -0.0853(8) 0.0999(12) 0.4742(6) 0.143(6) Uani 1 1 d G U . . .
H10K H -0.1222 0.1354 0.4617 0.171 Uiso 1 1 calc R . . . .
H10L H -0.0659 0.0693 0.4460 0.171 Uiso 1 1 calc R . . . .
C106 C -0.1227(9) 0.0591(9) 0.5099(9) 0.146(6) Uani 1 1 d G U . . .
H10M H -0.0880 0.0211 0.5215 0.175 Uiso 1 1 calc R . . . .
H10N H -0.1658 0.0373 0.4964 0.175 Uiso 1 1 calc R . . . .
C107 C -0.1567(8) 0.1190(9) 0.5611(7) 0.143(6) Uani 1 1 d G U . . .
H10O H -0.1933 0.1560 0.5501 0.172 Uiso 1 1 calc R . . . .
H10P H -0.1812 0.0928 0.5893 0.172 Uiso 1 1 calc R . . . .
C108 C -0.0786(9) 0.1540(11) 0.5764(6) 0.136(5) Uani 1 1 d G U . . .
H10Q H -0.0923 0.1897 0.6025 0.163 Uiso 1 1 calc R . . . .
H10R H -0.0454 0.1166 0.5903 0.163 Uiso 1 1 calc R . . . .
P1 P 0.4978(9) 0.0936(19) 0.4081(13) 0.048(2) Uani 0.125(10) 1 d G U . . .
C109 C 0.5916 0.1221 0.4249 0.054 Uani 0.1245 1 d . U . . .
C110 C 0.6395 0.0728 0.4479 0.050 Uani 0.1245 1 d . U . . .
H110 H 0.6247 0.0260 0.4539 0.060 Uiso 0.125(10) 1 calc R . . . .
C111 C 0.7092 0.0930 0.4620 0.042 Uani 0.1245 1 d . U . . .
H111 H 0.7415 0.0599 0.4777 0.051 Uiso 0.125(10) 1 calc R . . . .
C112 C 0.7309 0.1619 0.4529 0.063 Uani 0.1245 1 d . U . . .
H112 H 0.7782 0.1754 0.4623 0.076 Uiso 0.125(10) 1 calc R . . . .
C113 C 0.6834 0.2112 0.4301 0.061 Uani 0.1245 1 d . U . . .
H113 H 0.6986 0.2579 0.4240 0.074 Uiso 0.125(10) 1 calc R . . . .
C114 C 0.6137 0.1918 0.4162 0.080 Uani 0.1245 1 d . U . . .
H114 H 0.5813 0.2254 0.4011 0.096 Uiso 0.125(10) 1 calc R . . . .
C115 C 0.4287 0.1166 0.4590 0.032 Uani 0.1245 1 d . U . . .
C116 C 0.4434 0.1581 0.4996 0.054 Uani 0.1245 1 d . U . . .
H116 H 0.4919 0.1761 0.5012 0.065 Uiso 0.125(10) 1 calc R . . . .
C117 C 0.3856 0.1726 0.5375 0.050 Uani 0.1245 1 d . U . . .
H117 H 0.3951 0.2005 0.5649 0.060 Uiso 0.125(10) 1 calc R . . . .
C118 C 0.3143 0.1460 0.5352 0.066 Uani 0.1245 1 d . U . . .
H118 H 0.2757 0.1557 0.5612 0.079 Uiso 0.125(10) 1 calc R . . . .
C119 C 0.2994 0.1054 0.4949 0.065 Uani 0.1245 1 d . U . . .
H119 H 0.2507 0.0881 0.4933 0.078 Uiso 0.125(10) 1 calc R . . . .
C120 C 0.3564 0.0904 0.4570 0.059 Uani 0.1245 1 d . U . . .
H120 H 0.3464 0.0624 0.4298 0.071 Uiso 0.125(10) 1 calc R . . . .
C121 C 0.4774 0.1486 0.3536 0.054 Uani 0.1245 1 d . U . . .
C122 C 0.4043 0.1805 0.3498 0.062 Uani 0.1245 1 d . U . . .
H122 H 0.3663 0.1782 0.3766 0.074 Uiso 0.125(10) 1 calc R . . . .
C123 C 0.3886 0.2156 0.3056 0.022 Uani 0.1245 1 d . U . . .
H123 H 0.3398 0.2374 0.3028 0.026 Uiso 0.125(10) 1 calc R . . . .
C124 C 0.4439 0.2189 0.2660 0.043 Uani 0.1245 1 d . U . . .
H124 H 0.4323 0.2420 0.2362 0.051 Uiso 0.125(10) 1 calc R . . . .
C125 C 0.5167 0.1880 0.2701 0.059 Uani 0.1245 1 d . U . . .
H125 H 0.5544 0.1910 0.2431 0.070 Uiso 0.125(10) 1 calc R . . . .
C126 C 0.5341 0.1529 0.3138 0.056 Uani 0.1245 1 d . U . . .
H126 H 0.5835 0.1321 0.3166 0.068 Uiso 0.125(10) 1 calc R . . . .
C127 C 0.5012 0.0044 0.3954 0.043 Uani 0.1245 1 d . U . . .
C128 C 0.5087 -0.0215 0.3468 0.054 Uani 0.1245 1 d . U . . .
H128 H 0.5113 0.0103 0.3194 0.065 Uiso 0.125(10) 1 calc R . . . .
C129 C 0.5123 -0.0950 0.3390 0.050 Uani 0.1245 1 d . U . . .
H129 H 0.5177 -0.1129 0.3062 0.060 Uiso 0.125(10) 1 calc R . . . .
C130 C 0.5081 -0.1416 0.3796 0.053 Uani 0.1245 1 d . U . . .
H130 H 0.5105 -0.1910 0.3742 0.063 Uiso 0.125(10) 1 calc R . . . .
C131 C 0.5004 -0.1159 0.4280 0.072 Uani 0.1245 1 d . U . . .
H131 H 0.4980 -0.1478 0.4552 0.086 Uiso 0.125(10) 1 calc R . . . .
C132 C 0.4963 -0.0429 0.4364 0.050 Uani 0.1245 1 d . U . . .
H132 H 0.4902 -0.0253 0.4692 0.060 Uiso 0.125(10) 1 calc R . . . .

loop_
_atom_site_aniso_label
_atom_site_aniso_U_11
_atom_site_aniso_U_22
_atom_site_aniso_U_33
_atom_site_aniso_U_23
_atom_site_aniso_U_13
_atom_site_aniso_U_12
Au1 0.0408(5) 0.0392(5) 0.0406(5) 0.0032(4) -0.0009(4) -0.0151(4)
Au2 0.0439(5) 0.0352(5) 0.0425(5) 0.0044(4) 0.0002(4) -0.0123(4)
Ag9 0.0559(8) 0.0723(10) 0.0844(11) -0.0142(8) -0.0111(8) -0.0101(7)
Ag11 0.0887(11) 0.0697(10) 0.0655(9) 0.0189(8) -0.0080(9) -0.0256(9)
Ag12 0.0995(12) 0.0688(10) 0.0608(9) 0.0021(7) -0.0166(9) -0.0248(9)
Ag14 0.1325(17) 0.0554(10) 0.0836(12) 0.0063(8) 0.0274(12) 0.0049(10)
Ag20 0.0472(7) 0.0464(7) 0.0553(7) 0.0058(5) -0.0006(6) -0.0209(6)
Au3 0.0518(7) 0.0735(8) 0.0621(7) 0.0055(5) -0.0013(5) -0.0107(5)
Au4 0.0806(9) 0.0558(7) 0.0608(7) -0.0019(5) 0.0070(6) -0.0207(6)
Au5 0.0758(9) 0.0531(7) 0.0690(8) -0.0050(5) 0.0032(6) -0.0194(6)
Au6 0.0687(8) 0.0602(8) 0.0701(8) 0.0166(6) -0.0055(6) -0.0172(6)
Au7 0.0712(9) 0.0691(9) 0.0663(8) 0.0088(6) -0.0148(6) -0.0250(6)
Au8 0.0656(8) 0.0756(9) 0.0706(9) -0.0009(6) -0.0088(6) -0.0081(6)
Au10 0.0537(9) 0.1056(14) 0.0698(10) -0.0092(8) 0.0012(7) -0.0209(8)
Au13 0.0949(13) 0.0571(10) 0.1031(14) 0.0027(8) 0.0170(11) -0.0090(9)
Au15 0.0595(8) 0.0497(8) 0.0509(7) -0.0015(5) -0.0045(6) -0.0184(6)
Au16 0.0505(7) 0.0521(8) 0.0569(8) -0.0001(5) -0.0003(6) -0.0091(5)
Au17 0.0458(7) 0.0568(8) 0.0535(8) 0.0037(5) -0.0047(5) -0.0162(5)
Au18 0.0601(8) 0.0455(7) 0.0567(8) -0.0010(5) -0.0037(6) -0.0144(5)
Au19 0.0517(8) 0.0595(8) 0.0456(7) 0.0011(5) 0.0019(5) -0.0162(6)
Au21 0.0612(8) 0.0498(8) 0.0546(8) 0.0082(5) -0.0036(6) -0.0102(6)
Au22 0.0591(8) 0.0497(8) 0.0506(7) 0.0056(5) -0.0043(6) -0.0108(6)
Au23 0.0595(8) 0.0530(8) 0.0505(7) 0.0033(5) 0.0031(6) -0.0112(6)
Au24 0.0565(8) 0.0522(8) 0.0600(8) 0.0048(6) -0.0002(6) -0.0213(6)
Au25 0.0556(8) 0.0521(8) 0.0660(8) 0.0036(6) -0.0024(6) -0.0072(6)
Au26 0.0639(8) 0.0407(7) 0.0600(8) 0.0074(5) -0.0015(6) -0.0108(6)
Ag3 0.0518(7) 0.0735(8) 0.0621(7) 0.0055(5) -0.0013(5) -0.0107(5)
Ag4 0.0806(9) 0.0558(7) 0.0608(7) -0.0019(5) 0.0070(6) -0.0207(6)
Ag5 0.0758(9) 0.0531(7) 0.0690(8) -0.0050(5) 0.0032(6) -0.0194(6)
Ag6 0.0687(8) 0.0602(8) 0.0701(8) 0.0166(6) -0.0055(6) -0.0172(6)
Ag7 0.0712(9) 0.0691(9) 0.0663(8) 0.0088(6) -0.0148(6) -0.0250(6)
Ag8 0.0656(8) 0.0756(9) 0.0706(9) -0.0009(6) -0.0088(6) -0.0081(6)
Ag10 0.0537(9) 0.1056(14) 0.0698(10) -0.0092(8) 0.0012(7) -0.0209(8)
Ag13 0.0949(13) 0.0571(10) 0.1031(14) 0.0027(8) 0.0170(11) -0.0090(9)
Ag15 0.0595(8) 0.0497(8) 0.0509(7) -0.0015(5) -0.0045(6) -0.0184(6)
Ag16 0.0505(7) 0.0521(8) 0.0569(8) -0.0001(5) -0.0003(6) -0.0091(5)
Ag17 0.0458(7) 0.0568(8) 0.0535(8) 0.0037(5) -0.0047(5) -0.0162(5)
Ag18 0.0601(8) 0.0455(7) 0.0567(8) -0.0010(5) -0.0037(6) -0.0144(5)
Ag19 0.0517(8) 0.0595(8) 0.0456(7) 0.0011(5) 0.0019(5) -0.0162(6)
Ag21 0.0612(8) 0.0498(8) 0.0546(8) 0.0082(5) -0.0036(6) -0.0102(6)
Ag22 0.0591(8) 0.0497(8) 0.0506(7) 0.0056(5) -0.0043(6) -0.0108(6)
Ag23 0.0595(8) 0.0530(8) 0.0505(7) 0.0033(5) 0.0031(6) -0.0112(6)
Ag24 0.0565(8) 0.0522(8) 0.0600(8) 0.0048(6) -0.0002(6) -0.0213(6)
Ag25 0.0556(8) 0.0521(8) 0.0660(8) 0.0036(6) -0.0024(6) -0.0072(6)
Ag26 0.0639(8) 0.0407(7) 0.0600(8) 0.0074(5) -0.0015(6) -0.0108(6)
S1 0.064(3) 0.050(3) 0.083(3) -0.016(2) -0.005(3) -0.010(2)
S2 0.078(3) 0.080(3) 0.058(3) 0.005(2) -0.007(2) -0.025(3)
S3 0.067(3) 0.090(4) 0.050(2) -0.001(2) 0.003(2) -0.015(3)
S4 0.083(3) 0.060(3) 0.077(3) 0.012(2) -0.024(3) -0.016(2)
S5 0.074(3) 0.067(3) 0.080(3) 0.020(3) -0.011(3) -0.035(3)
S6 0.053(2) 0.076(3) 0.071(3) -0.001(2) -0.001(2) -0.008(2)
S7 0.077(3) 0.060(3) 0.084(3) 0.000(2) 0.007(3) -0.036(2)
S8 0.046(2) 0.101(4) 0.069(3) -0.011(3) -0.010(2) -0.015(2)
S9 0.081(3) 0.068(3) 0.062(3) 0.014(2) -0.002(2) -0.017(3)
S10 0.079(3) 0.060(3) 0.082(3) -0.003(2) 0.000(3) -0.007(2)
S11 0.059(3) 0.082(3) 0.069(3) 0.001(2) -0.006(2) -0.013(2)
S12 0.063(3) 0.066(3) 0.083(3) 0.000(2) -0.001(3) 0.000(2)
S13 0.105(4) 0.060(3) 0.061(3) -0.010(2) -0.015(3) -0.022(3)
S14 0.096(4) 0.059(3) 0.069(3) 0.004(2) 0.010(3) -0.008(3)
S15 0.120(5) 0.061(3) 0.059(3) -0.006(2) 0.019(3) -0.021(3)
S16 0.095(4) 0.082(4) 0.065(3) 0.011(3) -0.022(3) -0.032(3)
S17 0.076(3) 0.081(4) 0.090(4) 0.002(3) -0.016(3) 0.007(3)
S18 0.145(5) 0.058(3) 0.088(4) 0.021(3) 0.022(4) 0.002(3)
C1 0.064(6) 0.074(6) 0.082(5) -0.014(5) -0.008(5) -0.012(5)
C2 0.072(8) 0.079(7) 0.084(7) -0.012(5) -0.006(6) -0.011(6)
C3 0.078(8) 0.091(8) 0.084(7) -0.013(6) -0.006(7) -0.009(7)
C4 0.078(8) 0.098(8) 0.088(7) -0.017(6) -0.006(7) -0.010(7)
C5 0.070(8) 0.097(8) 0.087(7) -0.018(6) -0.007(7) -0.014(7)
C6 0.068(7) 0.083(7) 0.084(7) -0.019(6) -0.008(6) -0.014(6)
C7 0.090(6) 0.086(6) 0.072(6) 0.006(5) -0.018(5) -0.030(5)
C8 0.100(7) 0.093(8) 0.085(8) 0.012(7) -0.026(7) -0.028(6)
C9 0.108(8) 0.100(9) 0.100(9) 0.010(7) -0.030(7) -0.031(7)
C10 0.113(9) 0.104(9) 0.104(9) 0.002(8) -0.030(8) -0.031(7)
C11 0.107(8) 0.097(8) 0.094(9) 0.000(7) -0.026(7) -0.034(7)
C12 0.101(8) 0.090(7) 0.080(8) 0.003(6) -0.023(7) -0.033(6)
C13 0.098(7) 0.117(7) 0.066(5) 0.015(5) 0.007(5) -0.012(6)
C14 0.127(10) 0.122(8) 0.086(8) 0.017(6) 0.012(8) -0.012(7)
C15 0.143(11) 0.134(9) 0.098(9) 0.024(7) 0.018(8) -0.006(9)
C16 0.143(11) 0.140(10) 0.100(9) 0.024(8) 0.023(8) -0.005(9)
C17 0.136(11) 0.141(10) 0.093(8) 0.022(8) 0.025(8) -0.002(9)
C18 0.123(9) 0.134(9) 0.085(7) 0.019(7) 0.025(7) -0.003(8)
C19 0.113(8) 0.081(6) 0.108(7) 0.028(5) -0.016(6) -0.023(6)
C20 0.128(9) 0.107(8) 0.124(9) 0.043(7) -0.013(8) -0.014(7)
C21 0.140(10) 0.116(9) 0.141(10) 0.047(8) -0.003(9) -0.014(8)
C22 0.143(10) 0.117(10) 0.142(11) 0.047(9) 0.003(9) -0.017(9)
C23 0.138(10) 0.112(10) 0.142(10) 0.045(9) 0.004(8) -0.023(8)
C24 0.127(9) 0.098(9) 0.130(9) 0.038(8) -0.003(7) -0.022(7)
C25 0.081(5) 0.096(7) 0.107(7) 0.020(6) -0.003(5) -0.037(5)
C26 0.093(8) 0.108(8) 0.124(9) 0.026(8) 0.011(7) -0.038(7)
C27 0.098(8) 0.120(10) 0.139(10) 0.021(9) 0.016(8) -0.039(7)
C28 0.104(8) 0.123(10) 0.141(11) 0.016(9) 0.014(8) -0.033(8)
C29 0.102(8) 0.120(9) 0.138(10) 0.015(9) 0.012(8) -0.028(7)
C30 0.096(7) 0.104(8) 0.123(9) 0.015(7) 0.009(7) -0.032(6)
C31 0.056(5) 0.087(6) 0.074(6) -0.005(5) -0.001(4) -0.004(5)
C32 0.061(7) 0.097(8) 0.079(7) -0.013(6) 0.000(6) -0.002(6)
C33 0.068(7) 0.103(9) 0.087(8) -0.016(7) 0.001(6) 0.002(7)
C34 0.066(7) 0.106(9) 0.092(8) -0.014(7) 0.001(6) -0.001(7)
C35 0.063(7) 0.103(9) 0.091(8) -0.012(7) -0.004(6) 0.002(7)
C36 0.058(6) 0.096(8) 0.082(7) -0.010(7) -0.004(6) -0.001(6)
C37 0.111(7) 0.087(7) 0.101(6) 0.010(6) 0.023(6) -0.038(6)
C38 0.128(9) 0.105(9) 0.106(8) 0.010(7) 0.016(7) -0.034(8)
C39 0.147(11) 0.118(10) 0.115(8) 0.012(8) 0.016(8) -0.039(9)
C40 0.155(11) 0.116(10) 0.124(9) 0.018(8) 0.015(9) -0.045(9)
C41 0.151(10) 0.114(10) 0.127(9) 0.019(8) 0.016(8) -0.051(9)
C42 0.139(10) 0.100(8) 0.118(9) 0.014(7) 0.016(8) -0.048(8)
C43 0.061(6) 0.105(6) 0.079(6) -0.007(5) -0.008(5) -0.006(5)
C44 0.074(8) 0.111(8) 0.085(7) -0.004(6) -0.008(6) -0.003(7)
C45 0.083(8) 0.118(9) 0.097(8) 0.001(7) -0.006(7) 0.001(7)
C46 0.084(8) 0.120(9) 0.099(8) 0.003(8) -0.001(7) 0.004(7)
C47 0.078(8) 0.118(9) 0.097(8) 0.001(7) 0.000(7) 0.003(7)
C48 0.069(7) 0.113(8) 0.089(8) -0.001(7) -0.001(6) -0.002(6)
C49 0.100(7) 0.075(6) 0.089(7) 0.022(5) -0.008(6) -0.016(5)
C50 0.113(9) 0.082(8) 0.102(8) 0.025(7) -0.019(7) -0.014(7)
C51 0.125(9) 0.087(8) 0.115(9) 0.028(7) -0.020(8) -0.011(7)
C52 0.128(10) 0.086(8) 0.118(10) 0.027(7) -0.014(8) -0.012(7)
C53 0.124(10) 0.082(8) 0.116(10) 0.026(7) -0.012(8) -0.014(7)
C54 0.111(8) 0.080(7) 0.107(9) 0.023(7) -0.009(7) -0.019(6)
C55 0.095(7) 0.062(5) 0.093(6) -0.009(5) -0.002(6) -0.009(5)
C56 0.104(9) 0.063(7) 0.096(7) -0.011(6) -0.001(7) -0.004(7)
C57 0.118(10) 0.069(8) 0.104(8) -0.015(6) -0.008(7) -0.008(7)
C58 0.122(10) 0.067(8) 0.112(9) -0.013(7) -0.007(8) -0.009(8)
C59 0.119(10) 0.068(7) 0.114(9) -0.012(7) -0.008(8) -0.013(7)
C60 0.113(9) 0.067(7) 0.108(8) -0.008(6) -0.004(7) -0.011(6)
C61 0.077(6) 0.104(7) 0.072(5) 0.001(5) -0.013(5) -0.007(6)
C62 0.090(8) 0.121(9) 0.078(7) 0.002(7) -0.018(6) 0.003(7)
C63 0.102(9) 0.133(10) 0.081(8) 0.001(7) -0.025(7) 0.008(8)
C64 0.108(9) 0.135(10) 0.080(8) -0.001(7) -0.023(7) 0.005(8)
C65 0.102(9) 0.128(10) 0.079(7) -0.004(7) -0.020(7) 0.000(8)
C66 0.089(8) 0.113(8) 0.076(7) -0.004(6) -0.017(6) -0.006(7)
C67 0.076(6) 0.081(7) 0.085(6) 0.000(5) 0.004(5) -0.002(5)
C68 0.079(7) 0.095(9) 0.086(7) -0.004(7) 0.004(6) -0.002(7)
C69 0.096(8) 0.108(9) 0.090(8) -0.006(7) 0.007(7) 0.002(8)
C70 0.100(9) 0.113(9) 0.093(8) -0.006(7) 0.011(7) 0.006(8)
C71 0.096(8) 0.104(9) 0.095(8) -0.005(7) 0.012(7) 0.011(7)
C72 0.086(7) 0.093(8) 0.090(8) -0.002(7) 0.009(6) 0.009(7)
C73 0.118(7) 0.080(6) 0.069(6) 0.001(5) -0.019(6) -0.044(5)
C74 0.117(8) 0.090(8) 0.080(8) 0.004(7) -0.019(7) -0.046(6)
C75 0.123(8) 0.105(9) 0.093(9) 0.002(8) -0.019(7) -0.053(7)
C76 0.133(9) 0.110(9) 0.099(9) -0.004(8) -0.020(8) -0.055(8)
C77 0.136(9) 0.106(9) 0.094(9) -0.005(8) -0.019(8) -0.057(7)
C78 0.133(9) 0.096(8) 0.081(8) -0.007(7) -0.017(7) -0.052(7)
C79 0.109(7) 0.075(6) 0.084(6) -0.011(5) 0.014(6) -0.016(5)
C80 0.114(8) 0.090(8) 0.101(8) -0.024(7) 0.014(7) -0.020(7)
C81 0.122(9) 0.102(9) 0.111(9) -0.031(8) 0.012(8) -0.017(8)
C82 0.121(9) 0.097(9) 0.106(9) -0.029(8) 0.017(8) -0.015(8)
C83 0.118(9) 0.095(9) 0.105(9) -0.026(8) 0.017(8) -0.013(7)
C84 0.112(8) 0.086(8) 0.096(8) -0.015(7) 0.016(7) -0.013(7)
C85 0.130(7) 0.095(7) 0.105(7) 0.003(6) 0.035(6) -0.026(6)
C86 0.141(9) 0.114(10) 0.122(9) 0.012(8) 0.040(8) -0.016(8)
C87 0.143(10) 0.120(10) 0.142(10) 0.013(9) 0.042(9) -0.017(8)
C88 0.144(10) 0.125(11) 0.148(11) 0.009(9) 0.037(9) -0.014(9)
C89 0.144(10) 0.124(10) 0.149(11) 0.009(9) 0.034(9) -0.017(8)
C90 0.141(9) 0.115(9) 0.135(10) 0.007(8) 0.032(8) -0.016(7)
C92 0.149(10) 0.116(8) 0.144(10) 0.003(7) -0.038(9) -0.011(7)
C93 0.163(11) 0.124(9) 0.158(11) 0.001(8) -0.041(10) -0.005(8)
C94 0.166(12) 0.127(10) 0.158(11) 0.004(9) -0.043(10) -0.003(9)
C95 0.160(11) 0.128(10) 0.153(11) 0.008(9) -0.049(9) -0.001(9)
C96 0.152(10) 0.125(9) 0.136(9) 0.010(8) -0.046(8) -0.002(8)
C91 0.128(7) 0.106(7) 0.114(8) 0.010(6) -0.033(6) -0.010(6)
C97 0.097(6) 0.125(8) 0.119(8) -0.001(6) -0.002(6) 0.017(6)
C98 0.113(9) 0.146(10) 0.133(9) 0.013(8) 0.009(8) 0.020(8)
C99 0.122(9) 0.165(12) 0.144(10) 0.011(9) 0.012(8) 0.023(9)
C100 0.124(9) 0.173(12) 0.151(11) 0.006(10) 0.009(9) 0.022(9)
C101 0.118(9) 0.172(12) 0.149(11) 0.004(10) 0.002(8) 0.026(9)
C102 0.110(8) 0.158(11) 0.138(10) 0.005(9) -0.006(7) 0.020(8)
C103 0.162(8) 0.080(7) 0.121(8) 0.006(6) 0.026(7) -0.022(6)
C104 0.172(11) 0.096(9) 0.131(9) -0.003(7) 0.027(8) -0.028(8)
C105 0.176(11) 0.107(10) 0.140(10) -0.005(8) 0.026(9) -0.034(9)
C106 0.179(12) 0.108(10) 0.146(11) -0.001(9) 0.028(10) -0.034(9)
C107 0.179(11) 0.104(10) 0.141(11) 0.004(9) 0.028(9) -0.032(9)
C108 0.174(10) 0.096(9) 0.132(9) 0.009(8) 0.030(8) -0.029(8)
P1 0.050(4) 0.047(4) 0.046(4) -0.002(3) -0.002(3) -0.001(3)
C109 0.054 0.054 0.054 0.000 -0.005 -0.003
C110 0.050 0.050 0.050 0.000 -0.004 -0.003
C111 0.042 0.042 0.042 0.000 -0.004 -0.002
C112 0.063 0.063 0.063 0.000 -0.006 -0.004
C113 0.061 0.061 0.061 0.000 -0.005 -0.003
C114 0.080 0.080 0.080 -0.001 -0.007 -0.005
C115 0.032 0.032 0.032 0.000 -0.003 -0.002
C116 0.054 0.054 0.054 0.000 -0.005 -0.003
C117 0.050 0.050 0.050 0.000 -0.004 -0.003
C118 0.066 0.066 0.066 0.000 -0.006 -0.004
C119 0.065 0.065 0.065 0.000 -0.006 -0.004
C120 0.059 0.059 0.059 0.000 -0.005 -0.003
C121 0.054 0.054 0.054 0.000 -0.005 -0.003
C122 0.062 0.062 0.062 0.000 -0.006 -0.004
C123 0.022 0.022 0.022 0.000 -0.002 -0.001
C124 0.043 0.043 0.043 0.000 -0.004 -0.002
C125 0.059 0.059 0.059 0.000 -0.005 -0.003
C126 0.056 0.056 0.056 0.000 -0.005 -0.003
C127 0.043 0.043 0.043 0.000 -0.004 -0.002
C128 0.054 0.054 0.054 0.000 -0.005 -0.003
C129 0.050 0.050 0.050 0.000 -0.004 -0.003
C130 0.053 0.053 0.053 0.000 -0.005 -0.003
C131 0.072 0.072 0.072 -0.001 -0.006 -0.004
C132 0.050 0.050 0.050 0.000 -0.004 -0.003

loop_
_atom_type_symbol
_atom_type_description
_atom_type_scat_dispersion_real
_atom_type_scat_dispersion_imag
_atom_type_scat_source
C C 0.0181 0.0091 'International Tables Vol C Tables 4.2.6.8 and 6.1.1.4'
H H 0.0000 0.0000 'International Tables Vol C Tables 4.2.6.8 and 6.1.1.4'
Ag Ag 0.1306 4.2820 'International Tables Vol C Tables 4.2.6.8 and 6.1.1.4'
Au Au -4.4197 7.2980 'International Tables Vol C Tables 4.2.6.8 and 6.1.1.4'
P P 0.2955 0.4335 'International Tables Vol C Tables 4.2.6.8 and 6.1.1.4'
S S 0.3331 0.5567 'International Tables Vol C Tables 4.2.6.8 and 6.1.1.4'

loop_
_geom_angle_atom_site_label_1
_geom_angle_atom_site_label_2
_geom_angle_atom_site_label_3
_geom_angle
_geom_angle_site_symmetry_1
_geom_angle_site_symmetry_3
Ag20 Au1 Ag20 180.0 . 2_677
Ag20 Au1 Au15 63.54(4) 2_677 2_677
Ag20 Au1 Au15 116.46(4) . 2_677
Ag20 Au1 Au19 116.78(4) . .
Ag20 Au1 Au19 116.78(4) 2_677 2_677
Ag20 Au1 Au19 63.22(4) 2_677 .
Ag20 Au1 Au19 63.22(4) . 2_677
Ag20 Au1 Ag15 63.54(4) 2_677 2_677
Ag20 Au1 Ag15 116.46(4) . 2_677
Ag20 Au1 Ag19 63.22(4) 2_677 .
Ag20 Au1 Ag19 116.78(4) . .
Ag20 Au1 Ag19 63.22(4) . 2_677
Ag20 Au1 Ag19 116.78(4) 2_677 2_677
Au19 Au1 Au15 116.64(4) . 2_677
Au19 Au1 Au15 63.36(4) 2_677 2_677
Au19 Au1 Au19 180.0 . 2_677
Au21 Au1 Ag20 117.69(4) . .
Au21 Au1 Ag20 117.69(4) 2_677 2_677
Au21 Au1 Ag20 62.31(4) 2_677 .
Au21 Au1 Ag20 62.31(4) . 2_677
Au21 Au1 Au15 116.31(4) 2_677 2_677
Au21 Au1 Au15 63.69(4) . 2_677
Au21 Au1 Au19 62.73(4) 2_677 2_677
Au21 Au1 Au19 117.27(4) . 2_677
Au21 Au1 Au19 62.73(4) . .
Au21 Au1 Au19 117.27(4) 2_677 .
Au21 Au1 Au21 180.00(5) . 2_677
Ag19 Au1 Ag15 116.64(4) . 2_677
Ag19 Au1 Ag15 63.36(4) 2_677 2_677
Ag19 Au1 Ag19 180.0 . 2_677
Ag21 Au1 Ag20 117.69(4) 2_677 2_677
Ag21 Au1 Ag20 117.69(4) . .
Ag21 Au1 Ag20 62.31(4) . 2_677
Ag21 Au1 Ag20 62.31(4) 2_677 .
Ag21 Au1 Ag15 63.69(4) . 2_677
Ag21 Au1 Ag15 116.31(4) 2_677 2_677
Ag21 Au1 Ag19 62.73(4) . .
Ag21 Au1 Ag19 117.27(4) . 2_677
Ag21 Au1 Ag19 117.27(4) 2_677 .
Ag21 Au1 Ag19 62.73(4) 2_677 2_677
Ag21 Au1 Ag21 180.00(5) . 2_677
Au22 Au2 Au22 180.0 2_566 .
Au23 Au2 Au22 64.36(4) 2_566 .
Au23 Au2 Au22 115.64(4) 2_566 2_566
Au23 Au2 Au22 64.36(4) . 2_566
Au23 Au2 Au22 115.64(4) . .
Au23 Au2 Au23 180.00(3) 2_566 .
Au24 Au2 Au22 63.67(4) 2_566 .
Au24 Au2 Au22 116.33(4) 2_566 2_566
Au24 Au2 Au22 116.32(4) . .
Au24 Au2 Au22 63.67(4) . 2_566
Au24 Au2 Au23 62.16(4) 2_566 .
Au24 Au2 Au23 117.84(4) 2_566 2_566
Au24 Au2 Au23 62.16(4) . 2_566
Au24 Au2 Au23 117.84(4) . .
Au24 Au2 Au24 180.0 2_566 .
Ag22 Au2 Ag22 180.0 2_566 .
Ag23 Au2 Ag22 115.64(4) . .
Ag23 Au2 Ag22 115.64(4) 2_566 2_566
Ag23 Au2 Ag22 64.36(4) 2_566 .
Ag23 Au2 Ag22 64.36(4) . 2_566
Ag23 Au2 Ag23 180.00(3) 2_566 .
Ag24 Au2 Ag22 63.67(4) 2_566 .
Ag24 Au2 Ag22 63.67(4) . 2_566
Ag24 Au2 Ag22 116.32(4) . .
Ag24 Au2 Ag22 116.33(4) 2_566 2_566
Ag24 Au2 Ag23 117.84(4) . .
Ag24 Au2 Ag23 62.16(4) 2_566 .
Ag24 Au2 Ag23 62.16(4) . 2_566
Ag24 Au2 Ag23 117.84(4) 2_566 2_566
Ag24 Au2 Ag24 180.0 2_566 .
Au18 Ag9 Au22 53.83(4) . .
Au24 Ag9 Au18 58.98(5) 2_566 .
Au24 Ag9 Au22 54.77(4) 2_566 .
Ag18 Ag9 Ag22 53.83(4) . .
Ag24 Ag9 Ag18 58.98(5) 2_566 .
Ag24 Ag9 Ag22 54.77(4) 2_566 .
S1 Ag9 Au18 51.64(13) . .
S1 Ag9 Au22 97.85(13) . .
S1 Ag9 Au24 105.40(14) . 2_566
S1 Ag9 Ag18 51.64(13) . .
S1 Ag9 Ag22 97.85(13) . .
S1 Ag9 Ag24 105.40(14) . 2_566
S1 Ag9 S11 164.5(2) . .
S11 Ag9 Au18 141.38(16) . .
S11 Ag9 Au22 90.36(15) . .
S11 Ag9 Au24 90.05(16) . 2_566
S11 Ag9 Ag18 141.38(16) . .
S11 Ag9 Ag22 90.36(15) . .
S11 Ag9 Ag24 90.05(16) . 2_566
Au22 Ag11 Au26 55.22(4) . .
Au23 Ag11 Au22 59.25(4) 2_566 .
Au23 Ag11 Au26 55.89(5) 2_566 .
Ag22 Ag11 Ag26 55.22(4) . .
Ag23 Ag11 Ag22 59.25(4) 2_566 .
Ag23 Ag11 Ag26 55.89(5) 2_566 .
S9 Ag11 Au22 144.21(15) . .
S9 Ag11 Au23 91.18(15) . 2_566
S9 Ag11 Au26 92.50(15) . .
S9 Ag11 Ag22 144.21(15) . .
S9 Ag11 Ag23 91.18(15) . 2_566
S9 Ag11 Ag26 92.50(15) . .
S9 Ag11 S16 161.0(2) . .
S16 Ag11 Au22 53.04(14) . .
S16 Ag11 Au23 107.76(15) . 2_566
S16 Ag11 Au26 98.89(16) . .
S16 Ag11 Ag22 53.04(14) . .
S16 Ag11 Ag23 107.76(15) . 2_566
S16 Ag11 Ag26 98.89(16) . .
Au15 Ag12 Au17 54.34(4) . 2_677
Au19 Ag12 Au15 57.33(4) . .
Au19 Ag12 Au17 55.16(4) . 2_677
Ag15 Ag12 Ag17 54.34(4) . 2_677
Ag19 Ag12 Ag15 57.33(4) . .
Ag19 Ag12 Ag17 55.16(4) . 2_677
S2 Ag12 Au15 144.74(17) . .
S2 Ag12 Au17 91.97(16) . 2_677
S2 Ag12 Au19 96.73(15) . .
S2 Ag12 Ag15 144.74(17) . .
S2 Ag12 Ag17 91.97(16) . 2_677
S2 Ag12 Ag19 96.73(15) . .
S2 Ag12 S13 160.6(2) . .
S13 Ag12 Au15 50.59(13) . .
S13 Ag12 Au17 97.40(15) . 2_677
S13 Ag12 Au19 102.54(15) . .
S13 Ag12 Ag15 50.59(13) . .
S13 Ag12 Ag17 97.40(15) . 2_677
S13 Ag12 Ag19 102.54(15) . .
Au25 Ag14 Au18 55.61(5) . 2_566
Au25 Ag14 Au26 57.87(5) . .
Au26 Ag14 Au18 54.44(5) . 2_566
Ag25 Ag14 Ag18 55.61(5) . 2_566
Ag25 Ag14 Ag26 57.87(5) . .
Ag26 Ag14 Ag18 54.44(5) . 2_566
S10 Ag14 Au18 95.27(17) . 2_566
S10 Ag14 Au25 94.44(15) . .
S10 Ag14 Au26 146.38(16) . .
S10 Ag14 Ag18 95.27(17) . 2_566
S10 Ag14 Ag25 94.44(15) . .
S10 Ag14 Ag26 146.38(16) . .
S10 Ag14 S18 161.0(2) . .
S18 Ag14 Au18 95.06(19) . 2_566
S18 Ag14 Au25 104.60(18) . .
S18 Ag14 Au26 50.44(16) . .
S18 Ag14 Ag18 95.06(19) . 2_566
S18 Ag14 Ag25 104.60(18) . .
S18 Ag14 Ag26 50.44(16) . .
Au1 Ag20 Au10 113.21(5) . 2_677
Au1 Ag20 Au15 58.53(3) . .
Au1 Ag20 Au16 58.56(3) . 2_677
Au1 Ag20 Au19 58.41(3) . 2_677
Au1 Ag20 Au21 58.81(3) . 2_677
Au1 Ag20 Ag10 113.21(5) . 2_677
Au1 Ag20 Ag15 58.53(3) . .
Au1 Ag20 Ag16 58.56(3) . 2_677
Au1 Ag20 Ag19 58.41(3) . 2_677
Au1 Ag20 Ag21 58.81(3) . 2_677
Au15 Ag20 Au10 113.77(6) . 2_677
Au16 Ag20 Au10 66.11(5) 2_677 2_677
Au16 Ag20 Au15 108.19(5) 2_677 .
Au19 Ag20 Au10 119.23(7) 2_677 2_677
Au19 Ag20 Au15 108.46(5) 2_677 .
Au19 Ag20 Au16 60.33(4) 2_677 2_677
Au21 Ag20 Au10 171.65(6) 2_677 2_677
Au21 Ag20 Au15 60.81(5) 2_677 .
Au21 Ag20 Au16 108.63(5) 2_677 2_677
Au21 Ag20 Au19 59.96(5) 2_677 2_677
Ag15 Ag20 Ag10 113.77(6) . 2_677
Ag16 Ag20 Ag10 66.11(5) 2_677 2_677
Ag16 Ag20 Ag15 108.19(5) 2_677 .
Ag19 Ag20 Ag10 119.23(7) 2_677 2_677
Ag19 Ag20 Ag15 108.46(5) 2_677 .
Ag19 Ag20 Ag16 60.33(4) 2_677 2_677
Ag21 Ag20 Ag10 171.65(6) 2_677 2_677
Ag21 Ag20 Ag15 60.81(5) 2_677 .
Ag21 Ag20 Ag16 108.63(5) 2_677 2_677
Ag21 Ag20 Ag19 59.96(5) 2_677 2_677
S7 Ag20 Au1 149.62(15) . .
S7 Ag20 Au10 76.38(17) . 2_677
S7 Ag20 Au15 91.10(15) . .
S7 Ag20 Au16 142.12(17) . 2_677
S7 Ag20 Au19 143.96(16) . 2_677
S7 Ag20 Au21 109.23(17) . 2_677
S7 Ag20 Ag10 76.38(17) . 2_677
S7 Ag20 Ag15 91.10(15) . .
S7 Ag20 Ag16 142.12(17) . 2_677
S7 Ag20 Ag19 143.96(16) . 2_677
S7 Ag20 Ag21 109.23(17) . 2_677
Au16 Au3 Ag20 54.96(4) . 2_677
Au16 Au3 Au19 56.75(4) . .
Au19 Au3 Ag20 54.38(4) . 2_677
S3 Au3 Ag20 105.52(14) . 2_677
S3 Au3 Au16 90.71(13) . .
S3 Au3 Au19 51.76(13) . .
S6 Au3 Ag20 83.01(14) . 2_677
S6 Au3 Au16 97.84(14) . .
S6 Au3 Au19 137.22(15) . .
S6 Au3 S3 170.45(19) . .
Ag20 Au4 Au21 52.84(4) . 2_677
Au15 Au4 Ag20 55.49(4) . .
Au15 Au4 Au21 55.52(4) . 2_677
S7 Au4 Ag20 49.40(12) . .
S7 Au4 Au15 89.61(13) . .
S7 Au4 Au21 100.96(14) . 2_677
S14 Au4 Ag20 140.22(16) . .
S14 Au4 Au15 99.45(14) . .
S14 Au4 Au21 87.93(16) . 2_677
S14 Au4 S7 169.91(19) . .
Au18 Au5 Au23 55.69(4) 2_566 .
Au18 Au5 Au25 55.77(4) 2_566 .
Au25 Au5 Au23 54.68(4) . .
S10 Au5 Au18 99.58(15) . 2_566
S10 Au5 Au23 144.52(16) . .
S10 Au5 Au25 91.03(16) . .
S10 Au5 S15 164.2(2) . .
S15 Au5 Au18 94.49(17) . 2_566
S15 Au5 Au23 50.89(14) . .
S15 Au5 Au25 102.83(14) . .
Au23 Au6 Au24 53.43(4) 2_566 .
Au26 Au6 Au23 56.41(4) . 2_566
Au26 Au6 Au24 56.09(4) . .
S5 Au6 Au23 102.51(12) . 2_566
S5 Au6 Au24 50.14(11) . .
S5 Au6 Au26 89.53(14) . .
S9 Au6 Au23 87.02(14) . 2_566
S9 Au6 Au24 140.12(14) . .
S9 Au6 Au26 100.28(15) . .
S9 Au6 S5 169.09(18) . .
Au17 Au7 Au19 55.68(4) 2_677 .
Au17 Au7 Au21 55.55(4) 2_677 .
Au21 Au7 Au19 52.92(4) . .
S2 Au7 Au17 101.18(14) . 2_677
S2 Au7 Au19 90.04(16) . .
S2 Au7 Au21 142.47(16) . .
S2 Au7 S4 168.2(2) . .
S4 Au7 Au17 89.15(14) . 2_677
S4 Au7 Au19 100.61(15) . .
S4 Au7 Au21 48.92(14) . .
Au22 Au8 Au24 56.54(4) . 2_566
Au22 Au8 Au25 56.77(4) . .
Au25 Au8 Au24 54.51(4) . 2_566
S11 Au8 Au22 100.86(15) . .
S11 Au8 Au24 85.52(15) . 2_566
S11 Au8 Au25 139.90(16) . .
S11 Au8 S17 168.4(2) . .
S17 Au8 Au22 89.53(17) . .
S17 Au8 Au24 104.65(16) . 2_566
S17 Au8 Au25 50.87(16) . .
Ag20 Au10 Au16 56.55(4) 2_677 .
Ag20 Au10 Au17 58.73(4) 2_677 .
Au17 Au10 Au16 55.22(4) . .
S6 Au10 Ag20 89.01(14) . 2_677
S6 Au10 Au16 93.10(14) . .
S6 Au10 Au17 142.98(14) . .
S8 Au10 Ag20 107.97(14) . 2_677
S8 Au10 Au16 95.47(14) . .
S8 Au10 Au17 52.22(12) . .
S8 Au10 S6 163.0(2) . .
Au21 Au13 Au16 58.94(5) 2_677 .
S12 Au13 Au16 50.95(14) . .
S12 Au13 Au21 102.94(16) . 2_677
S14 Au13 Au16 142.29(18) . .
S14 Au13 Au21 94.17(16) . 2_677
S14 Au13 S12 162.8(2) . .
Au1 Au15 Ag12 109.71(5) . .
Au1 Au15 Ag20 57.93(3) . .
Au1 Au15 Au4 113.41(5) . .
Au1 Au15 Au16 58.19(3) . .
Au1 Au15 Au17 58.22(4) . 2_677
Au1 Au15 Au19 58.05(3) . .
Au1 Au15 Au21 57.83(3) . 2_677
Ag20 Au15 Ag12 122.36(7) . .
Ag20 Au15 Au4 64.91(4) . .
Ag20 Au15 Au16 107.40(5) . .
Ag20 Au15 Au17 60.17(4) . 2_677
Ag20 Au15 Au21 58.57(4) . 2_677
Au4 Au15 Ag12 128.85(6) . .
Au16 Au15 Ag12 108.45(5) . .
Au16 Au15 Au4 116.96(5) . .
Au16 Au15 Au17 107.92(5) . 2_677
Au17 Au15 Ag12 66.61(5) 2_677 .
Au17 Au15 Au4 116.49(5) 2_677 .
Au19 Au15 Ag12 58.15(5) . .
Au19 Au15 Ag20 107.66(5) . .
Au19 Au15 Au4 171.45(6) . .
Au19 Au15 Au16 59.99(4) . .
Au19 Au15 Au17 59.86(4) . 2_677
Au19 Au15 Au21 107.88(5) . 2_677
Au21 Au15 Ag12 166.02(6) 2_677 .
Au21 Au15 Au4 65.01(4) 2_677 .
Au21 Au15 Au16 60.55(4) 2_677 .
Au21 Au15 Au17 107.09(5) 2_677 2_677
S13 Au15 Au1 158.84(15) . .
S13 Au15 Ag12 49.26(14) . .
S13 Au15 Ag20 131.22(16) . .
S13 Au15 Au4 86.32(14) . .
S13 Au15 Au16 120.91(17) . .
S13 Au15 Au17 107.07(17) . 2_677
S13 Au15 Au19 102.09(14) . .
S13 Au15 Au21 142.60(16) . 2_677
Au1 Au16 Ag20 57.97(3) . 2_677
Au1 Au16 Au3 111.78(5) . .
Au1 Au16 Au10 105.51(5) . .
Au1 Au16 Au13 109.96(5) . .
Au1 Au16 Au15 58.20(4) . .
Au1 Au16 Au17 58.90(4) . .
Au1 Au16 Au19 57.94(4) . .
Au1 Au16 Au21 57.49(3) . 2_677
Ag20 Au16 Au3 65.77(4) 2_677 .
Ag20 Au16 Au10 57.33(5) 2_677 .
Ag20 Au16 Au13 164.84(6) 2_677 .
Ag20 Au16 Au15 107.42(5) 2_677 .
Ag20 Au16 Au19 59.51(4) 2_677 .
Ag20 Au16 Au21 107.33(5) 2_677 2_677
Au3 Au16 Au10 68.82(4) . .
Au3 Au16 Au13 129.40(6) . .
Au13 Au16 Au10 124.30(7) . .
Au15 Au16 Au3 112.69(5) . .
Au15 Au16 Au10 163.47(6) . .
Au15 Au16 Au13 68.46(5) . .
Au15 Au16 Au21 59.61(4) . 2_677
Au17 Au16 Ag20 60.84(4) . 2_677
Au17 Au16 Au3 119.68(5) . .
Au17 Au16 Au10 60.08(4) . .
Au17 Au16 Au13 105.79(6) . .
Au17 Au16 Au15 108.28(5) . .
Au17 Au16 Au19 108.50(6) . .
Au17 Au16 Au21 59.72(4) . 2_677
Au19 Au16 Au3 62.01(4) . .
Au19 Au16 Au10 110.80(6) . .
Au19 Au16 Au13 124.20(6) . .
Au19 Au16 Au15 59.68(4) . .
Au19 Au16 Au21 106.89(5) . 2_677
Au21 Au16 Au3 168.65(6) 2_677 .
Au21 Au16 Au10 115.93(6) 2_677 .
Au21 Au16 Au13 57.71(5) 2_677 .
S12 Au16 Au1 158.33(14) . .
S12 Au16 Ag20 139.85(15) . 2_677
S12 Au16 Au3 89.62(14) . .
S12 Au16 Au10 84.90(15) . .
S12 Au16 Au13 49.90(14) . .
S12 Au16 Au15 111.36(15) . .
S12 Au16 Au17 114.20(16) . .
S12 Au16 Au19 136.61(16) . .
S12 Au16 Au21 100.92(15) . 2_677
Au1 Au17 Ag12 103.47(5) . 2_677
Au1 Au17 Ag20 57.44(3) . 2_677
Au1 Au17 Au7 113.93(4) . 2_677
Au1 Au17 Au10 108.69(5) . .
Au1 Au17 Au15 57.71(3) . 2_677
Au1 Au17 Au16 58.37(3) . .
Au1 Au17 Au19 57.68(3) . 2_677
Au1 Au17 Au21 57.77(3) . 2_677
Ag20 Au17 Ag12 114.54(6) 2_677 2_677
Ag20 Au17 Au7 171.33(6) 2_677 2_677
Ag20 Au17 Au10 58.58(5) 2_677 .
Ag20 Au17 Au15 59.25(4) 2_677 2_677
Au7 Au17 Ag12 64.96(5) 2_677 2_677
Au7 Au17 Au10 129.03(6) 2_677 .
Au10 Au17 Ag12 129.42(6) . 2_677
Au15 Au17 Ag12 59.05(5) 2_677 2_677
Au15 Au17 Au7 116.53(6) 2_677 2_677
Au15 Au17 Au10 109.20(6) 2_677 .
Au16 Au17 Ag12 161.65(6) . 2_677
Au16 Au17 Ag20 59.80(4) . 2_677
Au16 Au17 Au7 117.71(6) . 2_677
Au16 Au17 Au10 64.70(5) . .
Au16 Au17 Au15 107.48(5) . 2_677
Au16 Au17 Au19 107.82(5) . 2_677
Au16 Au17 Au21 60.97(4) . 2_677
Au19 Au17 Ag12 55.41(5) 2_677 2_677
Au19 Au17 Ag20 106.46(5) 2_677 2_677
Au19 Au17 Au7 65.77(4) 2_677 2_677
Au19 Au17 Au10 164.98(6) 2_677 .
Au19 Au17 Au15 59.28(4) 2_677 2_677
Au21 Au17 Ag12 108.67(5) 2_677 2_677
Au21 Au17 Ag20 107.49(5) 2_677 2_677
Au21 Au17 Au7 65.60(4) 2_677 2_677
Au21 Au17 Au10 121.34(6) 2_677 .
Au21 Au17 Au15 106.53(5) 2_677 2_677
Au21 Au17 Au19 58.95(4) 2_677 2_677
S8 Au17 Au1 157.65(14) . .
S8 Au17 Ag12 96.91(15) . 2_677
S8 Au17 Ag20 105.61(15) . 2_677
S8 Au17 Au7 82.94(15) . 2_677
S8 Au17 Au10 49.86(14) . .
S8 Au17 Au15 129.49(16) . 2_677
S8 Au17 Au16 101.43(15) . .
S8 Au17 Au19 144.38(14) . 2_677
S8 Au17 Au21 123.69(17) . 2_677
Au2 Au18 Ag9 110.07(5) . .
Au2 Au18 Ag14 105.71(5) . 2_566
Au2 Au18 Au5 110.73(4) . 2_566
Au2 Au18 Au22 58.07(4) . .
Au2 Au18 Au23 58.18(3) . 2_566
Au2 Au18 Au24 57.66(3) . 2_566
Au2 Au18 Au25 58.42(4) . 2_566
Au2 Au18 Au26 58.54(3) . 2_566
Ag9 Au18 Ag14 124.60(6) . 2_566
Ag9 Au18 Au5 132.35(6) . 2_566
Au5 Au18 Ag14 64.52(5) 2_566 2_566
Au22 Au18 Ag9 68.21(5) . .
Au22 Au18 Ag14 163.53(7) . 2_566
Au22 Au18 Au5 116.26(5) . 2_566
Au22 Au18 Au24 59.51(4) . 2_566
Au23 Au18 Ag9 124.62(6) 2_566 .
Au23 Au18 Ag14 109.94(6) 2_566 2_566
Au23 Au18 Au5 62.77(4) 2_566 2_566
Au23 Au18 Au22 60.61(4) 2_566 .
Au23 Au18 Au24 107.68(5) 2_566 2_566
Au24 Au18 Ag9 57.87(5) 2_566 .
Au24 Au18 Ag14 116.11(6) 2_566 2_566
Au24 Au18 Au5 168.39(6) 2_566 2_566
Au25 Au18 Ag9 165.51(6) 2_566 .
Au25 Au18 Ag14 57.04(5) 2_566 2_566
Au25 Au18 Au5 62.12(4) 2_566 2_566
Au25 Au18 Au22 107.80(5) 2_566 .
Au25 Au18 Au23 59.04(4) 2_566 2_566
Au25 Au18 Au24 107.82(5) 2_566 2_566
Au25 Au18 Au26 60.71(4) 2_566 2_566
Au26 Au18 Ag9 106.46(6) 2_566 .
Au26 Au18 Ag14 60.49(5) 2_566 2_566
Au26 Au18 Au5 115.27(6) 2_566 2_566
Au26 Au18 Au22 107.85(5) 2_566 .
Au26 Au18 Au23 107.91(5) 2_566 2_566
Au26 Au18 Au24 59.73(5) 2_566 2_566
S1 Au18 Au2 159.39(14) . .
S1 Au18 Ag9 49.58(13) . .
S1 Au18 Ag14 87.62(15) . 2_566
S1 Au18 Au5 89.06(14) . 2_566
S1 Au18 Au22 108.73(14) . .
S1 Au18 Au23 132.43(15) . 2_566
S1 Au18 Au24 102.53(14) . 2_566
S1 Au18 Au25 140.83(14) . 2_566
S1 Au18 Au26 118.98(15) . 2_566
Au1 Au19 Ag12 115.79(5) . .
Au1 Au19 Ag20 58.37(3) . 2_677
Au1 Au19 Au3 111.57(5) . .
Au1 Au19 Au7 108.73(5) . .
Au1 Au19 Au15 58.60(3) . .
Au1 Au19 Au16 58.48(3) . .
Au1 Au19 Au17 58.75(3) . 2_677
Au1 Au19 Au21 58.58(3) . .
Ag12 Au19 Au3 115.80(6) . .
Ag12 Au19 Au7 67.32(5) . .
Ag20 Au19 Ag12 172.96(6) 2_677 .
Ag20 Au19 Au3 65.69(4) 2_677 .
Ag20 Au19 Au7 117.42(6) 2_677 .
Ag20 Au19 Au15 108.45(5) 2_677 .
Ag20 Au19 Au16 60.16(4) 2_677 .
Ag20 Au19 Au17 108.02(5) 2_677 2_677
Au3 Au19 Au7 130.97(5) . .
Au15 Au19 Ag12 64.52(5) . .
Au15 Au19 Au3 112.58(6) . .
Au15 Au19 Au7 111.70(5) . .
Au15 Au19 Au16 60.33(4) . .
Au15 Au19 Au17 60.85(4) . 2_677
Au16 Au19 Ag12 113.95(6) . .
Au16 Au19 Au3 61.24(4) . .
Au16 Au19 Au7 166.87(5) . .
Au16 Au19 Au17 108.97(5) . 2_677
Au17 Au19 Ag12 69.44(5) 2_677 .
Au17 Au19 Au3 169.90(6) 2_677 .
Au17 Au19 Au7 58.56(4) 2_677 .
Au21 Au19 Ag12 122.19(7) . .
Au21 Au19 Ag20 59.35(5) . 2_677
Au21 Au19 Au3 118.63(5) . .
Au21 Au19 Au7 63.28(5) . .
Au21 Au19 Au15 108.85(5) . .
Au21 Au19 Au16 108.01(5) . .
Au21 Au19 Au17 60.28(4) . 2_677
S3 Au19 Au1 150.16(15) . .
S3 Au19 Ag12 68.95(14) . .
S3 Au19 Ag20 113.88(14) . 2_677
S3 Au19 Au3 48.89(14) . .
S3 Au19 Au7 100.25(15) . .
S3 Au19 Au15 104.26(15) . .
S3 Au19 Au16 92.13(15) . .
S3 Au19 Au17 138.10(14) . 2_677
S3 Au19 Au21 146.57(15) . .
Au1 Au21 Ag20 58.88(3) . 2_677
Au1 Au21 Au4 109.27(5) . 2_677
Au1 Au21 Au7 109.22(5) . .
Au1 Au21 Au13 115.61(6) . 2_677
Au1 Au21 Au15 58.48(3) . 2_677
Au1 Au21 Au16 58.14(3) . 2_677
Au1 Au21 Au17 58.95(3) . 2_677
Au1 Au21 Au19 58.69(4) . .
Ag20 Au21 Au4 63.46(4) 2_677 2_677
Ag20 Au21 Au7 119.10(6) 2_677 .
Ag20 Au21 Au13 124.44(7) 2_677 2_677
Ag20 Au21 Au15 60.63(5) 2_677 2_677
Ag20 Au21 Au16 108.47(5) 2_677 2_677
Ag20 Au21 Au17 109.48(6) 2_677 2_677
Ag20 Au21 Au19 60.70(5) 2_677 .
Au4 Au21 Au7 133.39(5) 2_677 .
Au13 Au21 Au4 69.71(5) 2_677 2_677
Au13 Au21 Au7 114.37(7) 2_677 .
Au13 Au21 Au15 70.84(6) 2_677 2_677
Au13 Au21 Au16 63.35(5) 2_677 2_677
Au13 Au21 Au17 109.94(6) 2_677 2_677
Au15 Au21 Au4 59.47(4) 2_677 2_677
Au15 Au21 Au7 166.76(5) 2_677 .
Au15 Au21 Au16 59.84(4) 2_677 2_677
Au16 Au21 Au4 111.63(5) 2_677 2_677
Au16 Au21 Au7 110.55(5) 2_677 .
Au17 Au21 Au4 167.36(6) 2_677 2_677
Au17 Au21 Au7 58.86(4) 2_677 .
Au17 Au21 Au15 108.12(5) 2_677 2_677
Au17 Au21 Au16 59.30(4) 2_677 2_677
Au19 Au21 Au4 118.78(5) . 2_677
Au19 Au21 Au7 63.80(5) . .
Au19 Au21 Au13 170.45(6) . 2_677
Au19 Au21 Au15 108.90(6) . 2_677
Au19 Au21 Au16 107.94(5) . 2_677
Au19 Au21 Au17 60.77(4) . 2_677
S4 Au21 Au1 149.65(14) . .
S4 Au21 Ag20 144.32(15) . 2_677
S4 Au21 Au4 100.81(14) . 2_677
S4 Au21 Au7 47.49(15) . .
S4 Au21 Au13 70.93(16) . 2_677
S4 Au21 Au15 141.24(17) . 2_677
S4 Au21 Au16 107.12(15) . 2_677
S4 Au21 Au17 90.73(14) . 2_677
S4 Au21 Au19 109.86(16) . .
Au2 Au22 Ag9 102.27(5) . .
Au2 Au22 Ag11 110.65(5) . .
Au2 Au22 Au8 112.36(5) . .
Au2 Au22 Au18 58.11(4) . .
Au2 Au22 Au23 57.78(4) . 2_566
Au2 Au22 Au24 58.10(3) . 2_566
Au2 Au22 Au25 58.26(4) . .
Au2 Au22 Au26 58.44(4) . .
Ag11 Au22 Ag9 128.09(6) . .
Au8 Au22 Ag9 66.77(5) . .
Au8 Au22 Ag11 128.59(6) . .
Au18 Au22 Ag9 57.96(4) . .
Au18 Au22 Ag11 108.88(6) . .
Au18 Au22 Au8 117.10(5) . .
Au18 Au22 Au23 59.46(4) . 2_566
Au23 Au22 Ag9 114.04(6) 2_566 .
Au23 Au22 Ag11 59.42(5) 2_566 .
Au23 Au22 Au8 170.12(6) 2_566 .
Au24 Au22 Ag9 54.75(4) 2_566 .
Au24 Au22 Ag11 167.11(7) 2_566 .
Au24 Au22 Au8 64.22(4) 2_566 .
Au24 Au22 Au18 60.68(4) 2_566 .
Au24 Au22 Au23 107.69(5) 2_566 2_566
Au24 Au22 Au26 107.67(5) 2_566 .
Au25 Au22 Ag9 108.75(5) . .
Au25 Au22 Ag11 122.48(6) . .
Au25 Au22 Au8 63.58(5) . .
Au25 Au22 Au18 107.77(5) . .
Au25 Au22 Au23 107.80(5) . 2_566
Au25 Au22 Au24 58.99(4) . 2_566
Au25 Au22 Au26 60.45(4) . .
Au26 Au22 Ag9 160.53(6) . .
Au26 Au22 Ag11 66.94(5) . .
Au26 Au22 Au8 115.78(6) . .
Au26 Au22 Au18 107.84(5) . .
Au26 Au22 Au23 59.92(4) . 2_566
S16 Au22 Au2 161.05(15) . .
S16 Au22 Ag9 92.68(14) . .
S16 Au22 Ag11 50.41(14) . .
S16 Au22 Au8 84.12(16) . .
S16 Au22 Au18 123.88(18) . .
S16 Au22 Au23 105.52(16) . 2_566
S16 Au22 Au24 140.76(15) . 2_566
S16 Au22 Au25 127.60(18) . .
S16 Au22 Au26 106.73(14) . .
Au2 Au23 Ag11 112.41(6) . 2_566
Au2 Au23 Au5 109.83(5) . .
Au2 Au23 Au6 109.05(5) . 2_566
Au2 Au23 Au18 58.32(3) . 2_566
Au2 Au23 Au22 57.86(3) . 2_566
Au2 Au23 Au24 58.90(3) . 2_566
Au2 Au23 Au25 58.89(4) . .
Au2 Au23 Au26 58.34(3) . 2_566
Ag11 Au23 Au5 120.12(6) 2_566 .
Ag11 Au23 Au6 68.81(5) 2_566 2_566
Au5 Au23 Au6 130.78(5) . 2_566
Au18 Au23 Ag11 110.83(6) 2_566 2_566
Au18 Au23 Au5 61.54(4) 2_566 .
Au18 Au23 Au6 166.78(6) 2_566 2_566
Au18 Au23 Au22 59.93(4) 2_566 2_566
Au18 Au23 Au26 107.94(5) 2_566 2_566
Au22 Au23 Ag11 61.33(5) 2_566 2_566
Au22 Au23 Au5 114.59(5) 2_566 .
Au22 Au23 Au6 111.19(5) 2_566 2_566
Au24 Au23 Ag11 121.90(7) 2_566 2_566
Au24 Au23 Au5 115.70(6) 2_566 .
Au24 Au23 Au6 63.46(4) 2_566 2_566
Au24 Au23 Au18 108.48(5) 2_566 2_566
Au24 Au23 Au22 108.20(6) 2_566 2_566
Au24 Au23 Au25 60.28(5) 2_566 .
Au24 Au23 Au26 60.61(5) 2_566 2_566
Au25 Au23 Ag11 169.51(6) . 2_566
Au25 Au23 Au5 62.04(5) . .
Au25 Au23 Au6 118.41(6) . 2_566
Au25 Au23 Au18 60.26(4) . 2_566
Au25 Au23 Au22 108.22(5) . 2_566
Au25 Au23 Au26 108.69(6) . 2_566
Au26 Au23 Ag11 67.54(5) 2_566 2_566
Au26 Au23 Au5 168.12(5) 2_566 .
Au26 Au23 Au6 59.25(4) 2_566 2_566
Au26 Au23 Au22 59.56(4) 2_566 2_566
S15 Au23 Au2 154.97(14) . .
S15 Au23 Ag11 78.63(18) . 2_566
S15 Au23 Au5 47.92(15) . .
S15 Au23 Au6 95.83(14) . 2_566
S15 Au23 Au18 97.03(14) . 2_566
S15 Au23 Au22 115.99(18) . 2_566
S15 Au23 Au24 135.64(18) . 2_566
S15 Au23 Au25 107.06(17) . .
S15 Au23 Au26 143.21(16) . 2_566
Au2 Au24 Ag9 114.97(5) . 2_566
Au2 Au24 Au6 108.81(5) . .
Au2 Au24 Au8 108.30(5) . 2_566
Au2 Au24 Au18 57.84(3) . 2_566
Au2 Au24 Au22 58.23(3) . 2_566
Au2 Au24 Au23 58.94(3) . 2_566
Au2 Au24 Au25 58.82(3) . 2_566
Au2 Au24 Au26 58.48(3) . .
Ag9 Au24 Au6 116.06(6) 2_566 .
Ag9 Au24 Au8 70.79(5) 2_566 2_566
Ag9 Au24 Au18 63.15(5) 2_566 2_566
Ag9 Au24 Au22 70.47(5) 2_566 2_566
Ag9 Au24 Au26 110.43(6) 2_566 .
Au8 Au24 Au6 133.26(5) 2_566 .
Au18 Au24 Au6 111.36(6) 2_566 .
Au18 Au24 Au8 112.04(5) 2_566 2_566
Au22 Au24 Au6 166.52(6) 2_566 .
Au22 Au24 Au8 59.25(4) 2_566 2_566
Au22 Au24 Au18 59.81(4) 2_566 2_566
Au22 Au24 Au26 107.82(5) 2_566 .
Au23 Au24 Ag9 170.94(7) 2_566 2_566
Au23 Au24 Au6 63.11(4) 2_566 .
Au23 Au24 Au8 116.79(6) 2_566 2_566
Au23 Au24 Au18 108.28(5) 2_566 2_566
Au23 Au24 Au22 108.44(5) 2_566 2_566
Au23 Au24 Au25 60.03(5) 2_566 2_566
Au23 Au24 Au26 60.97(5) 2_566 .
Au25 Au24 Ag9 124.03(6) 2_566 2_566
Au25 Au24 Au6 117.87(6) 2_566 .
Au25 Au24 Au8 62.22(5) 2_566 2_566
Au25 Au24 Au18 108.22(5) 2_566 2_566
Au25 Au24 Au22 60.43(4) 2_566 2_566
Au25 Au24 Au26 108.78(5) 2_566 .
Au26 Au24 Au6 59.23(4) . .
Au26 Au24 Au8 166.38(5) . 2_566
Au26 Au24 Au18 59.41(4) . 2_566
S5 Au24 Au2 148.64(16) . .
S5 Au24 Ag9 71.90(15) . 2_566
S5 Au24 Au6 47.65(14) . .
S5 Au24 Au8 102.84(15) . 2_566
S5 Au24 Au18 106.76(17) . 2_566
S5 Au24 Au22 141.98(15) . 2_566
S5 Au24 Au23 109.58(15) . 2_566
S5 Au24 Au25 144.99(17) . 2_566
S5 Au24 Au26 90.20(15) . .
Au2 Au25 Ag14 114.18(6) . .
Au2 Au25 Au5 110.73(5) . .
Au2 Au25 Au8 109.01(5) . .
Au2 Au25 Au18 58.43(4) . 2_566
Au2 Au25 Au22 58.23(4) . .
Au2 Au25 Au23 58.77(4) . .
Au2 Au25 Au24 58.65(4) . 2_566
Au2 Au25 Au26 58.22(4) . .
Ag14 Au25 Au5 68.07(5) . .
Ag14 Au25 Au8 119.63(7) . .
Au5 Au25 Au8 129.88(5) . .
Au18 Au25 Ag14 67.35(6) 2_566 .
Au18 Au25 Au5 62.11(4) 2_566 .
Au18 Au25 Au8 166.99(6) 2_566 .
Au18 Au25 Au22 107.90(5) 2_566 .
Au18 Au25 Au26 59.81(4) 2_566 .
Au22 Au25 Ag14 113.84(6) . .
Au22 Au25 Au5 168.89(6) . .
Au22 Au25 Au8 59.65(4) . .
Au22 Au25 Au26 59.86(4) . .
Au23 Au25 Ag14 120.40(7) . .
Au23 Au25 Au5 63.28(5) . .
Au23 Au25 Au8 117.44(5) . .
Au23 Au25 Au18 60.70(4) . 2_566
Au23 Au25 Au22 108.29(6) . .
Au23 Au25 Au24 59.69(5) . 2_566
Au23 Au25 Au26 108.50(6) . .
Au24 Au25 Ag14 172.25(7) 2_566 .
Au24 Au25 Au5 116.27(5) 2_566 .
Au24 Au25 Au8 63.28(5) 2_566 .
Au24 Au25 Au18 108.36(6) 2_566 2_566
Au24 Au25 Au22 60.58(4) 2_566 .
Au24 Au25 Au26 108.47(6) 2_566 .
Au26 Au25 Ag14 63.87(5) . .
Au26 Au25 Au5 114.48(5) . .
Au26 Au25 Au8 111.90(6) . .
S17 Au25 Au2 148.00(17) . .
S17 Au25 Ag14 73.60(17) . .
S17 Au25 Au5 101.00(17) . .
S17 Au25 Au8 48.27(17) . .
S17 Au25 Au18 140.85(18) . 2_566
S17 Au25 Au22 89.93(17) . .
S17 Au25 Au23 146.38(17) . .
S17 Au25 Au24 110.75(17) . 2_566
S17 Au25 Au26 105.07(17) . .
Au2 Au26 Ag11 103.27(5) . .
Au2 Au26 Ag14 109.02(5) . .
Au2 Au26 Au6 112.97(5) . .
Au2 Au26 Au18 58.21(3) . 2_566
Au2 Au26 Au22 58.06(3) . .
Au2 Au26 Au23 57.88(3) . 2_566
Au2 Au26 Au24 57.97(3) . .
Au2 Au26 Au25 57.88(3) . .
Ag14 Au26 Ag11 128.08(7) . .
Au6 Au26 Ag11 66.67(5) . .
Au6 Au26 Ag14 129.50(6) . .
Au18 Au26 Ag11 161.45(6) 2_566 .
Au18 Au26 Ag14 65.07(5) 2_566 .
Au18 Au26 Au6 117.29(6) 2_566 .
Au18 Au26 Au22 107.50(5) 2_566 .
Au18 Au26 Au23 107.41(5) 2_566 2_566
Au18 Au26 Au24 60.86(5) 2_566 .
Au18 Au26 Au25 59.48(4) 2_566 .
Au22 Au26 Ag11 57.84(4) . .
Au22 Au26 Ag14 109.03(7) . .
Au22 Au26 Au6 116.35(6) . .
Au22 Au26 Au23 60.52(4) . 2_566
Au22 Au26 Au24 107.22(5) . .
Au22 Au26 Au25 59.69(4) . .
Au23 Au26 Ag11 56.56(5) 2_566 .
Au23 Au26 Ag14 165.82(6) 2_566 .
Au23 Au26 Au6 64.34(4) 2_566 .
Au23 Au26 Au25 107.67(5) 2_566 .
Au24 Au26 Ag11 110.09(6) . .
Au24 Au26 Ag14 121.35(7) . .
Au24 Au26 Au6 64.68(4) . .
Au24 Au26 Au23 58.42(5) . 2_566
Au24 Au26 Au25 107.75(5) . .
Au25 Au26 Ag11 113.47(6) . .
Au25 Au26 Ag14 58.26(5) . .
Au25 Au26 Au6 170.84(6) . .
S18 Au26 Au2 158.51(17) . .
S18 Au26 Ag11 94.84(18) . .
S18 Au26 Ag14 49.75(17) . .
S18 Au26 Au6 84.68(18) . .
S18 Au26 Au18 103.50(18) . 2_566
S18 Au26 Au22 126.4(2) . .
S18 Au26 Au23 143.60(17) . 2_566
S18 Au26 Au24 126.0(2) . .
S18 Au26 Au25 104.32(19) . .
Ag16 Ag3 Ag20 54.96(4) . 2_677
Ag16 Ag3 Ag19 56.75(4) . .
Ag19 Ag3 Ag20 54.38(4) . 2_677
S3 Ag3 Ag20 105.52(14) . 2_677
S3 Ag3 Ag16 90.71(13) . .
S3 Ag3 Ag19 51.76(13) . .
S6 Ag3 Ag20 83.01(14) . 2_677
S6 Ag3 Ag16 97.84(14) . .
S6 Ag3 Ag19 137.22(15) . .
S6 Ag3 S3 170.45(19) . .
Ag20 Ag4 Ag21 52.84(4) . 2_677
Ag15 Ag4 Ag20 55.49(4) . .
Ag15 Ag4 Ag21 55.52(4) . 2_677
S7 Ag4 Ag20 49.40(12) . .
S7 Ag4 Ag15 89.61(13) . .
S7 Ag4 Ag21 100.96(14) . 2_677
S14 Ag4 Ag20 140.22(16) . .
S14 Ag4 Ag15 99.45(14) . .
S14 Ag4 Ag21 87.93(16) . 2_677
S14 Ag4 S7 169.91(19) . .
Ag18 Ag5 Ag23 55.69(4) 2_566 .
Ag18 Ag5 Ag25 55.77(4) 2_566 .
Ag25 Ag5 Ag23 54.68(4) . .
S10 Ag5 Ag18 99.58(15) . 2_566
S10 Ag5 Ag23 144.52(16) . .
S10 Ag5 Ag25 91.03(16) . .
S10 Ag5 S15 164.2(2) . .
S15 Ag5 Ag18 94.49(17) . 2_566
S15 Ag5 Ag23 50.89(14) . .
S15 Ag5 Ag25 102.83(14) . .
Ag23 Ag6 Ag24 53.43(4) 2_566 .
Ag26 Ag6 Ag23 56.41(4) . 2_566
Ag26 Ag6 Ag24 56.09(4) . .
S5 Ag6 Ag23 102.51(12) . 2_566
S5 Ag6 Ag24 50.14(11) . .
S5 Ag6 Ag26 89.53(14) . .
S9 Ag6 Ag23 87.02(14) . 2_566
S9 Ag6 Ag24 140.12(14) . .
S9 Ag6 Ag26 100.28(15) . .
S9 Ag6 S5 169.09(18) . .
Ag17 Ag7 Ag19 55.68(4) 2_677 .
Ag17 Ag7 Ag21 55.55(4) 2_677 .
Ag21 Ag7 Ag19 52.92(4) . .
S2 Ag7 Ag17 101.18(14) . 2_677
S2 Ag7 Ag19 90.04(16) . .
S2 Ag7 Ag21 142.47(16) . .
S2 Ag7 S4 168.2(2) . .
S4 Ag7 Ag17 89.15(14) . 2_677
S4 Ag7 Ag19 100.61(15) . .
S4 Ag7 Ag21 48.92(14) . .
Ag22 Ag8 Ag24 56.54(4) . 2_566
Ag22 Ag8 Ag25 56.77(4) . .
Ag25 Ag8 Ag24 54.51(4) . 2_566
S11 Ag8 Ag22 100.86(15) . .
S11 Ag8 Ag24 85.52(15) . 2_566
S11 Ag8 Ag25 139.90(16) . .
S11 Ag8 S17 168.4(2) . .
S17 Ag8 Ag22 89.53(17) . .
S17 Ag8 Ag24 104.65(16) . 2_566
S17 Ag8 Ag25 50.87(16) . .
Ag20 Ag10 Ag16 56.55(4) 2_677 .
Ag20 Ag10 Ag17 58.73(4) 2_677 .
Ag17 Ag10 Ag16 55.22(4) . .
S6 Ag10 Ag20 89.01(14) . 2_677
S6 Ag10 Ag16 93.10(14) . .
S6 Ag10 Ag17 142.98(14) . .
S8 Ag10 Ag20 107.97(14) . 2_677
S8 Ag10 Ag16 95.47(14) . .
S8 Ag10 Ag17 52.22(12) . .
S8 Ag10 S6 163.0(2) . .
Ag21 Ag13 Ag16 58.94(5) 2_677 .
S12 Ag13 Ag16 50.95(14) . .
S12 Ag13 Ag21 102.94(16) . 2_677
S14 Ag13 Ag16 142.29(18) . .
S14 Ag13 Ag21 94.17(16) . 2_677
S14 Ag13 S12 162.8(2) . .
Au1 Ag15 Ag12 109.71(5) . .
Au1 Ag15 Ag20 57.93(3) . .
Au1 Ag15 Ag4 113.41(5) . .
Au1 Ag15 Ag16 58.19(3) . .
Au1 Ag15 Ag17 58.22(4) . 2_677
Au1 Ag15 Ag19 58.05(3) . .
Au1 Ag15 Ag21 57.83(3) . 2_677
Ag20 Ag15 Ag12 122.36(7) . .
Ag20 Ag15 Ag4 64.91(4) . .
Ag20 Ag15 Ag16 107.40(5) . .
Ag20 Ag15 Ag17 60.17(4) . 2_677
Ag20 Ag15 Ag21 58.57(4) . 2_677
Ag4 Ag15 Ag12 128.85(6) . .
Ag16 Ag15 Ag12 108.45(5) . .
Ag16 Ag15 Ag4 116.96(5) . .
Ag16 Ag15 Ag17 107.92(5) . 2_677
Ag17 Ag15 Ag12 66.61(5) 2_677 .
Ag17 Ag15 Ag4 116.49(5) 2_677 .
Ag19 Ag15 Ag12 58.15(5) . .
Ag19 Ag15 Ag20 107.66(5) . .
Ag19 Ag15 Ag4 171.45(6) . .
Ag19 Ag15 Ag16 59.99(4) . .
Ag19 Ag15 Ag17 59.86(4) . 2_677
Ag19 Ag15 Ag21 107.88(5) . 2_677
Ag21 Ag15 Ag12 166.02(6) 2_677 .
Ag21 Ag15 Ag4 65.01(4) 2_677 .
Ag21 Ag15 Ag16 60.55(4) 2_677 .
Ag21 Ag15 Ag17 107.09(5) 2_677 2_677
S13 Ag15 Au1 158.84(15) . .
S13 Ag15 Ag12 49.26(14) . .
S13 Ag15 Ag20 131.22(16) . .
S13 Ag15 Ag4 86.32(14) . .
S13 Ag15 Ag16 120.91(17) . .
S13 Ag15 Ag17 107.07(17) . 2_677
S13 Ag15 Ag19 102.09(14) . .
S13 Ag15 Ag21 142.60(16) . 2_677
Au1 Ag16 Ag20 57.97(3) . 2_677
Au1 Ag16 Ag3 111.78(5) . .
Au1 Ag16 Ag10 105.51(5) . .
Au1 Ag16 Ag13 109.96(5) . .
Au1 Ag16 Ag15 58.20(4) . .
Au1 Ag16 Ag17 58.90(4) . .
Au1 Ag16 Ag19 57.94(4) . .
Au1 Ag16 Ag21 57.49(3) . 2_677
Ag20 Ag16 Ag3 65.77(4) 2_677 .
Ag20 Ag16 Ag10 57.33(5) 2_677 .
Ag20 Ag16 Ag13 164.84(6) 2_677 .
Ag20 Ag16 Ag15 107.42(5) 2_677 .
Ag20 Ag16 Ag19 59.51(4) 2_677 .
Ag20 Ag16 Ag21 107.33(5) 2_677 2_677
Ag3 Ag16 Ag10 68.82(4) . .
Ag3 Ag16 Ag13 129.40(6) . .
Ag13 Ag16 Ag10 124.30(7) . .
Ag15 Ag16 Ag3 112.69(5) . .
Ag15 Ag16 Ag10 163.47(6) . .
Ag15 Ag16 Ag13 68.46(5) . .
Ag15 Ag16 Ag21 59.61(4) . 2_677
Ag17 Ag16 Ag20 60.84(4) . 2_677
Ag17 Ag16 Ag3 119.68(5) . .
Ag17 Ag16 Ag10 60.08(4) . .
Ag17 Ag16 Ag13 105.79(6) . .
Ag17 Ag16 Ag15 108.28(5) . .
Ag17 Ag16 Ag19 108.50(6) . .
Ag17 Ag16 Ag21 59.72(4) . 2_677
Ag19 Ag16 Ag3 62.01(4) . .
Ag19 Ag16 Ag10 110.80(6) . .
Ag19 Ag16 Ag13 124.20(6) . .
Ag19 Ag16 Ag15 59.68(4) . .
Ag19 Ag16 Ag21 106.89(5) . 2_677
Ag21 Ag16 Ag3 168.65(6) 2_677 .
Ag21 Ag16 Ag10 115.93(6) 2_677 .
Ag21 Ag16 Ag13 57.71(5) 2_677 .
S12 Ag16 Au1 158.33(14) . .
S12 Ag16 Ag20 139.85(15) . 2_677
S12 Ag16 Ag3 89.62(14) . .
S12 Ag16 Ag10 84.90(15) . .
S12 Ag16 Ag13 49.90(14) . .
S12 Ag16 Ag15 111.36(15) . .
S12 Ag16 Ag17 114.20(16) . .
S12 Ag16 Ag19 136.61(16) . .
S12 Ag16 Ag21 100.92(15) . 2_677
Au1 Ag17 Ag12 103.47(5) . 2_677
Au1 Ag17 Ag20 57.44(3) . 2_677
Au1 Ag17 Ag7 113.93(4) . 2_677
Au1 Ag17 Ag10 108.69(5) . .
Au1 Ag17 Ag15 57.71(3) . 2_677
Au1 Ag17 Ag16 58.37(3) . .
Au1 Ag17 Ag19 57.68(3) . 2_677
Au1 Ag17 Ag21 57.77(3) . 2_677
Ag20 Ag17 Ag12 114.54(6) 2_677 2_677
Ag20 Ag17 Ag7 171.33(6) 2_677 2_677
Ag20 Ag17 Ag10 58.58(5) 2_677 .
Ag20 Ag17 Ag15 59.25(4) 2_677 2_677
Ag7 Ag17 Ag12 64.96(5) 2_677 2_677
Ag7 Ag17 Ag10 129.03(6) 2_677 .
Ag10 Ag17 Ag12 129.42(6) . 2_677
Ag15 Ag17 Ag12 59.05(5) 2_677 2_677
Ag15 Ag17 Ag7 116.53(6) 2_677 2_677
Ag15 Ag17 Ag10 109.20(6) 2_677 .
Ag16 Ag17 Ag12 161.65(6) . 2_677
Ag16 Ag17 Ag20 59.80(4) . 2_677
Ag16 Ag17 Ag7 117.71(6) . 2_677
Ag16 Ag17 Ag10 64.70(5) . .
Ag16 Ag17 Ag15 107.48(5) . 2_677
Ag16 Ag17 Ag19 107.82(5) . 2_677
Ag16 Ag17 Ag21 60.97(4) . 2_677
Ag19 Ag17 Ag12 55.41(5) 2_677 2_677
Ag19 Ag17 Ag20 106.46(5) 2_677 2_677
Ag19 Ag17 Ag7 65.77(4) 2_677 2_677
Ag19 Ag17 Ag10 164.98(6) 2_677 .
Ag19 Ag17 Ag15 59.28(4) 2_677 2_677
Ag21 Ag17 Ag12 108.67(5) 2_677 2_677
Ag21 Ag17 Ag20 107.49(5) 2_677 2_677
Ag21 Ag17 Ag7 65.60(4) 2_677 2_677
Ag21 Ag17 Ag10 121.34(6) 2_677 .
Ag21 Ag17 Ag15 106.53(5) 2_677 2_677
Ag21 Ag17 Ag19 58.95(4) 2_677 2_677
S8 Ag17 Au1 157.65(14) . .
S8 Ag17 Ag12 96.91(15) . 2_677
S8 Ag17 Ag20 105.61(15) . 2_677
S8 Ag17 Ag7 82.94(15) . 2_677
S8 Ag17 Ag10 49.86(14) . .
S8 Ag17 Ag15 129.49(16) . 2_677
S8 Ag17 Ag16 101.43(15) . .
S8 Ag17 Ag19 144.38(14) . 2_677
S8 Ag17 Ag21 123.69(17) . 2_677
Au2 Ag18 Ag9 110.07(5) . .
Au2 Ag18 Ag14 105.71(5) . 2_566
Au2 Ag18 Ag5 110.73(4) . 2_566
Au2 Ag18 Ag22 58.07(4) . .
Au2 Ag18 Ag23 58.18(3) . 2_566
Au2 Ag18 Ag24 57.66(3) . 2_566
Au2 Ag18 Ag25 58.42(4) . 2_566
Au2 Ag18 Ag26 58.54(3) . 2_566
Ag9 Ag18 Ag14 124.60(6) . 2_566
Ag9 Ag18 Ag5 132.35(6) . 2_566
Ag5 Ag18 Ag14 64.52(5) 2_566 2_566
Ag22 Ag18 Ag9 68.21(5) . .
Ag22 Ag18 Ag14 163.53(7) . 2_566
Ag22 Ag18 Ag5 116.26(5) . 2_566
Ag22 Ag18 Ag24 59.51(4) . 2_566
Ag23 Ag18 Ag9 124.62(6) 2_566 .
Ag23 Ag18 Ag14 109.94(6) 2_566 2_566
Ag23 Ag18 Ag5 62.77(4) 2_566 2_566
Ag23 Ag18 Ag22 60.61(4) 2_566 .
Ag23 Ag18 Ag24 107.68(5) 2_566 2_566
Ag24 Ag18 Ag9 57.87(5) 2_566 .
Ag24 Ag18 Ag14 116.11(6) 2_566 2_566
Ag24 Ag18 Ag5 168.39(6) 2_566 2_566
Ag25 Ag18 Ag9 165.51(6) 2_566 .
Ag25 Ag18 Ag14 57.04(5) 2_566 2_566
Ag25 Ag18 Ag5 62.12(4) 2_566 2_566
Ag25 Ag18 Ag22 107.80(5) 2_566 .
Ag25 Ag18 Ag23 59.04(4) 2_566 2_566
Ag25 Ag18 Ag24 107.82(5) 2_566 2_566
Ag25 Ag18 Ag26 60.71(4) 2_566 2_566
Ag26 Ag18 Ag9 106.46(6) 2_566 .
Ag26 Ag18 Ag14 60.49(5) 2_566 2_566
Ag26 Ag18 Ag5 115.27(6) 2_566 2_566
Ag26 Ag18 Ag22 107.85(5) 2_566 .
Ag26 Ag18 Ag23 107.91(5) 2_566 2_566
Ag26 Ag18 Ag24 59.73(5) 2_566 2_566
S1 Ag18 Au2 159.39(14) . .
S1 Ag18 Ag9 49.58(13) . .
S1 Ag18 Ag14 87.62(15) . 2_566
S1 Ag18 Ag5 89.06(14) . 2_566
S1 Ag18 Ag22 108.73(14) . .
S1 Ag18 Ag23 132.43(15) . 2_566
S1 Ag18 Ag24 102.53(14) . 2_566
S1 Ag18 Ag25 140.83(14) . 2_566
S1 Ag18 Ag26 118.98(15) . 2_566
Au1 Ag19 Ag12 115.79(5) . .
Au1 Ag19 Ag20 58.37(3) . 2_677
Au1 Ag19 Ag3 111.57(5) . .
Au1 Ag19 Ag7 108.73(5) . .
Au1 Ag19 Ag15 58.60(3) . .
Au1 Ag19 Ag16 58.48(3) . .
Au1 Ag19 Ag17 58.75(3) . 2_677
Au1 Ag19 Ag21 58.58(3) . .
Ag12 Ag19 Ag3 115.80(6) . .
Ag12 Ag19 Ag7 67.32(5) . .
Ag20 Ag19 Ag12 172.96(6) 2_677 .
Ag20 Ag19 Ag3 65.69(4) 2_677 .
Ag20 Ag19 Ag7 117.42(6) 2_677 .
Ag20 Ag19 Ag15 108.45(5) 2_677 .
Ag20 Ag19 Ag16 60.16(4) 2_677 .
Ag20 Ag19 Ag17 108.02(5) 2_677 2_677
Ag3 Ag19 Ag7 130.97(5) . .
Ag15 Ag19 Ag12 64.52(5) . .
Ag15 Ag19 Ag3 112.58(6) . .
Ag15 Ag19 Ag7 111.70(5) . .
Ag15 Ag19 Ag16 60.33(4) . .
Ag15 Ag19 Ag17 60.85(4) . 2_677
Ag16 Ag19 Ag12 113.95(6) . .
Ag16 Ag19 Ag3 61.24(4) . .
Ag16 Ag19 Ag7 166.87(5) . .
Ag16 Ag19 Ag17 108.97(5) . 2_677
Ag17 Ag19 Ag12 69.44(5) 2_677 .
Ag17 Ag19 Ag3 169.90(6) 2_677 .
Ag17 Ag19 Ag7 58.56(4) 2_677 .
Ag21 Ag19 Ag12 122.19(7) . .
Ag21 Ag19 Ag20 59.35(5) . 2_677
Ag21 Ag19 Ag3 118.63(5) . .
Ag21 Ag19 Ag7 63.28(5) . .
Ag21 Ag19 Ag15 108.85(5) . .
Ag21 Ag19 Ag16 108.01(5) . .
Ag21 Ag19 Ag17 60.28(4) . 2_677
S3 Ag19 Au1 150.16(15) . .
S3 Ag19 Ag12 68.95(14) . .
S3 Ag19 Ag20 113.88(14) . 2_677
S3 Ag19 Ag3 48.89(14) . .
S3 Ag19 Ag7 100.25(15) . .
S3 Ag19 Ag15 104.26(15) . .
S3 Ag19 Ag16 92.13(15) . .
S3 Ag19 Ag17 138.10(14) . 2_677
S3 Ag19 Ag21 146.57(15) . .
Au1 Ag21 Ag20 58.88(3) . 2_677
Au1 Ag21 Ag4 109.27(5) . 2_677
Au1 Ag21 Ag7 109.22(5) . .
Au1 Ag21 Ag13 115.61(6) . 2_677
Au1 Ag21 Ag15 58.48(3) . 2_677
Au1 Ag21 Ag16 58.14(3) . 2_677
Au1 Ag21 Ag17 58.95(3) . 2_677
Au1 Ag21 Ag19 58.69(4) . .
Ag20 Ag21 Ag4 63.46(4) 2_677 2_677
Ag20 Ag21 Ag7 119.10(6) 2_677 .
Ag20 Ag21 Ag13 124.44(7) 2_677 2_677
Ag20 Ag21 Ag15 60.63(5) 2_677 2_677
Ag20 Ag21 Ag16 108.47(5) 2_677 2_677
Ag20 Ag21 Ag17 109.48(6) 2_677 2_677
Ag20 Ag21 Ag19 60.70(5) 2_677 .
Ag4 Ag21 Ag7 133.39(5) 2_677 .
Ag13 Ag21 Ag4 69.71(5) 2_677 2_677
Ag13 Ag21 Ag7 114.37(7) 2_677 .
Ag13 Ag21 Ag15 70.84(6) 2_677 2_677
Ag13 Ag21 Ag16 63.35(5) 2_677 2_677
Ag13 Ag21 Ag17 109.94(6) 2_677 2_677
Ag15 Ag21 Ag4 59.47(4) 2_677 2_677
Ag15 Ag21 Ag7 166.76(5) 2_677 .
Ag15 Ag21 Ag16 59.84(4) 2_677 2_677
Ag16 Ag21 Ag4 111.63(5) 2_677 2_677
Ag16 Ag21 Ag7 110.55(5) 2_677 .
Ag17 Ag21 Ag4 167.36(6) 2_677 2_677
Ag17 Ag21 Ag7 58.86(4) 2_677 .
Ag17 Ag21 Ag15 108.12(5) 2_677 2_677
Ag17 Ag21 Ag16 59.30(4) 2_677 2_677
Ag19 Ag21 Ag4 118.78(5) . 2_677
Ag19 Ag21 Ag7 63.80(5) . .
Ag19 Ag21 Ag13 170.45(6) . 2_677
Ag19 Ag21 Ag15 108.90(6) . 2_677
Ag19 Ag21 Ag16 107.94(5) . 2_677
Ag19 Ag21 Ag17 60.77(4) . 2_677
S4 Ag21 Au1 149.65(14) . .
S4 Ag21 Ag20 144.32(15) . 2_677
S4 Ag21 Ag4 100.81(14) . 2_677
S4 Ag21 Ag7 47.49(15) . .
S4 Ag21 Ag13 70.93(16) . 2_677
S4 Ag21 Ag15 141.24(17) . 2_677
S4 Ag21 Ag16 107.12(15) . 2_677
S4 Ag21 Ag17 90.73(14) . 2_677
S4 Ag21 Ag19 109.86(16) . .
Au2 Ag22 Ag9 102.27(5) . .
Au2 Ag22 Ag11 110.65(5) . .
Au2 Ag22 Ag8 112.36(5) . .
Au2 Ag22 Ag18 58.11(4) . .
Au2 Ag22 Ag23 57.78(4) . 2_566
Au2 Ag22 Ag24 58.10(3) . 2_566
Au2 Ag22 Ag25 58.26(4) . .
Au2 Ag22 Ag26 58.44(4) . .
Ag11 Ag22 Ag9 128.09(6) . .
Ag8 Ag22 Ag9 66.77(5) . .
Ag8 Ag22 Ag11 128.59(6) . .
Ag18 Ag22 Ag9 57.96(4) . .
Ag18 Ag22 Ag11 108.88(6) . .
Ag18 Ag22 Ag8 117.10(5) . .
Ag18 Ag22 Ag23 59.46(4) . 2_566
Ag23 Ag22 Ag9 114.04(6) 2_566 .
Ag23 Ag22 Ag11 59.42(5) 2_566 .
Ag23 Ag22 Ag8 170.12(6) 2_566 .
Ag24 Ag22 Ag9 54.75(4) 2_566 .
Ag24 Ag22 Ag11 167.11(7) 2_566 .
Ag24 Ag22 Ag8 64.22(4) 2_566 .
Ag24 Ag22 Ag18 60.68(4) 2_566 .
Ag24 Ag22 Ag23 107.69(5) 2_566 2_566
Ag24 Ag22 Ag26 107.67(5) 2_566 .
Ag25 Ag22 Ag9 108.75(5) . .
Ag25 Ag22 Ag11 122.48(6) . .
Ag25 Ag22 Ag8 63.58(5) . .
Ag25 Ag22 Ag18 107.77(5) . .
Ag25 Ag22 Ag23 107.80(5) . 2_566
Ag25 Ag22 Ag24 58.99(4) . 2_566
Ag25 Ag22 Ag26 60.45(4) . .
Ag26 Ag22 Ag9 160.53(6) . .
Ag26 Ag22 Ag11 66.94(5) . .
Ag26 Ag22 Ag8 115.78(6) . .
Ag26 Ag22 Ag18 107.84(5) . .
Ag26 Ag22 Ag23 59.92(4) . 2_566
S16 Ag22 Au2 161.05(15) . .
S16 Ag22 Ag9 92.68(14) . .
S16 Ag22 Ag11 50.41(14) . .
S16 Ag22 Ag8 84.12(16) . .
S16 Ag22 Ag18 123.88(18) . .
S16 Ag22 Ag23 105.52(16) . 2_566
S16 Ag22 Ag24 140.76(15) . 2_566
S16 Ag22 Ag25 127.60(18) . .
S16 Ag22 Ag26 106.73(14) . .
Au2 Ag23 Ag11 112.41(6) . 2_566
Au2 Ag23 Ag5 109.83(5) . .
Au2 Ag23 Ag6 109.05(5) . 2_566
Au2 Ag23 Ag18 58.32(3) . 2_566
Au2 Ag23 Ag22 57.86(3) . 2_566
Au2 Ag23 Ag24 58.90(3) . 2_566
Au2 Ag23 Ag25 58.89(4) . .
Au2 Ag23 Ag26 58.34(3) . 2_566
Ag11 Ag23 Ag5 120.12(6) 2_566 .
Ag11 Ag23 Ag6 68.81(5) 2_566 2_566
Ag5 Ag23 Ag6 130.78(5) . 2_566
Ag18 Ag23 Ag11 110.83(6) 2_566 2_566
Ag18 Ag23 Ag5 61.54(4) 2_566 .
Ag18 Ag23 Ag6 166.78(6) 2_566 2_566
Ag18 Ag23 Ag22 59.93(4) 2_566 2_566
Ag18 Ag23 Ag26 107.94(5) 2_566 2_566
Ag22 Ag23 Ag11 61.33(5) 2_566 2_566
Ag22 Ag23 Ag5 114.59(5) 2_566 .
Ag22 Ag23 Ag6 111.19(5) 2_566 2_566
Ag24 Ag23 Ag11 121.90(7) 2_566 2_566
Ag24 Ag23 Ag5 115.70(6) 2_566 .
Ag24 Ag23 Ag6 63.46(4) 2_566 2_566
Ag24 Ag23 Ag18 108.48(5) 2_566 2_566
Ag24 Ag23 Ag22 108.20(6) 2_566 2_566
Ag24 Ag23 Ag25 60.28(5) 2_566 .
Ag24 Ag23 Ag26 60.61(5) 2_566 2_566
Ag25 Ag23 Ag11 169.51(6) . 2_566
Ag25 Ag23 Ag5 62.04(5) . .
Ag25 Ag23 Ag6 118.41(6) . 2_566
Ag25 Ag23 Ag18 60.26(4) . 2_566
Ag25 Ag23 Ag22 108.22(5) . 2_566
Ag25 Ag23 Ag26 108.69(6) . 2_566
Ag26 Ag23 Ag11 67.54(5) 2_566 2_566
Ag26 Ag23 Ag5 168.12(5) 2_566 .
Ag26 Ag23 Ag6 59.25(4) 2_566 2_566
Ag26 Ag23 Ag22 59.56(4) 2_566 2_566
S15 Ag23 Au2 154.97(14) . .
S15 Ag23 Ag11 78.63(18) . 2_566
S15 Ag23 Ag5 47.92(15) . .
S15 Ag23 Ag6 95.83(14) . 2_566
S15 Ag23 Ag18 97.03(14) . 2_566
S15 Ag23 Ag22 115.99(18) . 2_566
S15 Ag23 Ag24 135.64(18) . 2_566
S15 Ag23 Ag25 107.06(17) . .
S15 Ag23 Ag26 143.21(16) . 2_566
Au2 Ag24 Ag9 114.97(5) . 2_566
Au2 Ag24 Ag6 108.81(5) . .
Au2 Ag24 Ag8 108.30(5) . 2_566
Au2 Ag24 Ag18 57.84(3) . 2_566
Au2 Ag24 Ag22 58.23(3) . 2_566
Au2 Ag24 Ag23 58.94(3) . 2_566
Au2 Ag24 Ag25 58.82(3) . 2_566
Au2 Ag24 Ag26 58.48(3) . .
Ag9 Ag24 Ag6 116.06(6) 2_566 .
Ag9 Ag24 Ag8 70.79(5) 2_566 2_566
Ag9 Ag24 Ag18 63.15(5) 2_566 2_566
Ag9 Ag24 Ag22 70.47(5) 2_566 2_566
Ag9 Ag24 Ag26 110.43(6) 2_566 .
Ag8 Ag24 Ag6 133.26(5) 2_566 .
Ag18 Ag24 Ag6 111.36(6) 2_566 .
Ag18 Ag24 Ag8 112.04(5) 2_566 2_566
Ag22 Ag24 Ag6 166.52(6) 2_566 .
Ag22 Ag24 Ag8 59.25(4) 2_566 2_566
Ag22 Ag24 Ag18 59.81(4) 2_566 2_566
Ag22 Ag24 Ag26 107.82(5) 2_566 .
Ag23 Ag24 Ag9 170.94(7) 2_566 2_566
Ag23 Ag24 Ag6 63.11(4) 2_566 .
Ag23 Ag24 Ag8 116.79(6) 2_566 2_566
Ag23 Ag24 Ag18 108.28(5) 2_566 2_566
Ag23 Ag24 Ag22 108.44(5) 2_566 2_566
Ag23 Ag24 Ag25 60.03(5) 2_566 2_566
Ag23 Ag24 Ag26 60.97(5) 2_566 .
Ag25 Ag24 Ag9 124.03(6) 2_566 2_566
Ag25 Ag24 Ag6 117.87(6) 2_566 .
Ag25 Ag24 Ag8 62.22(5) 2_566 2_566
Ag25 Ag24 Ag18 108.22(5) 2_566 2_566
Ag25 Ag24 Ag22 60.43(4) 2_566 2_566
Ag25 Ag24 Ag26 108.78(5) 2_566 .
Ag26 Ag24 Ag6 59.23(4) . .
Ag26 Ag24 Ag8 166.38(5) . 2_566
Ag26 Ag24 Ag18 59.41(4) . 2_566
S5 Ag24 Au2 148.64(16) . .
S5 Ag24 Ag9 71.90(15) . 2_566
S5 Ag24 Ag6 47.65(14) . .
S5 Ag24 Ag8 102.84(15) . 2_566
S5 Ag24 Ag18 106.76(17) . 2_566
S5 Ag24 Ag22 141.98(15) . 2_566
S5 Ag24 Ag23 109.58(15) . 2_566
S5 Ag24 Ag25 144.99(17) . 2_566
S5 Ag24 Ag26 90.20(15) . .
Au2 Ag25 Ag14 114.18(6) . .
Au2 Ag25 Ag5 110.73(5) . .
Au2 Ag25 Ag8 109.01(5) . .
Au2 Ag25 Ag18 58.43(4) . 2_566
Au2 Ag25 Ag22 58.23(4) . .
Au2 Ag25 Ag23 58.77(4) . .
Au2 Ag25 Ag24 58.65(4) . 2_566
Au2 Ag25 Ag26 58.22(4) . .
Ag14 Ag25 Ag5 68.07(5) . .
Ag14 Ag25 Ag8 119.63(7) . .
Ag5 Ag25 Ag8 129.88(5) . .
Ag18 Ag25 Ag14 67.35(6) 2_566 .
Ag18 Ag25 Ag5 62.11(4) 2_566 .
Ag18 Ag25 Ag8 166.99(6) 2_566 .
Ag18 Ag25 Ag22 107.90(5) 2_566 .
Ag18 Ag25 Ag26 59.81(4) 2_566 .
Ag22 Ag25 Ag14 113.84(6) . .
Ag22 Ag25 Ag5 168.89(6) . .
Ag22 Ag25 Ag8 59.65(4) . .
Ag22 Ag25 Ag26 59.86(4) . .
Ag23 Ag25 Ag14 120.40(7) . .
Ag23 Ag25 Ag5 63.28(5) . .
Ag23 Ag25 Ag8 117.44(5) . .
Ag23 Ag25 Ag18 60.70(4) . 2_566
Ag23 Ag25 Ag22 108.29(6) . .
Ag23 Ag25 Ag24 59.69(5) . 2_566
Ag23 Ag25 Ag26 108.50(6) . .
Ag24 Ag25 Ag14 172.25(7) 2_566 .
Ag24 Ag25 Ag5 116.27(5) 2_566 .
Ag24 Ag25 Ag8 63.28(5) 2_566 .
Ag24 Ag25 Ag18 108.36(6) 2_566 2_566
Ag24 Ag25 Ag22 60.58(4) 2_566 .
Ag24 Ag25 Ag26 108.47(6) 2_566 .
Ag26 Ag25 Ag14 63.87(5) . .
Ag26 Ag25 Ag5 114.48(5) . .
Ag26 Ag25 Ag8 111.90(6) . .
S17 Ag25 Au2 148.00(17) . .
S17 Ag25 Ag14 73.60(17) . .
S17 Ag25 Ag5 101.00(17) . .
S17 Ag25 Ag8 48.27(17) . .
S17 Ag25 Ag18 140.85(18) . 2_566
S17 Ag25 Ag22 89.93(17) . .
S17 Ag25 Ag23 146.38(17) . .
S17 Ag25 Ag24 110.75(17) . 2_566
S17 Ag25 Ag26 105.07(17) . .
Au2 Ag26 Ag11 103.27(5) . .
Au2 Ag26 Ag14 109.02(5) . .
Au2 Ag26 Ag6 112.97(5) . .
Au2 Ag26 Ag18 58.21(3) . 2_566
Au2 Ag26 Ag22 58.06(3) . .
Au2 Ag26 Ag23 57.88(3) . 2_566
Au2 Ag26 Ag24 57.97(3) . .
Au2 Ag26 Ag25 57.88(3) . .
Ag14 Ag26 Ag11 128.08(7) . .
Ag6 Ag26 Ag11 66.67(5) . .
Ag6 Ag26 Ag14 129.50(6) . .
Ag18 Ag26 Ag11 161.45(6) 2_566 .
Ag18 Ag26 Ag14 65.07(5) 2_566 .
Ag18 Ag26 Ag6 117.29(6) 2_566 .
Ag18 Ag26 Ag22 107.50(5) 2_566 .
Ag18 Ag26 Ag23 107.41(5) 2_566 2_566
Ag18 Ag26 Ag24 60.86(5) 2_566 .
Ag18 Ag26 Ag25 59.48(4) 2_566 .
Ag22 Ag26 Ag11 57.84(4) . .
Ag22 Ag26 Ag14 109.03(7) . .
Ag22 Ag26 Ag6 116.35(6) . .
Ag22 Ag26 Ag23 60.52(4) . 2_566
Ag22 Ag26 Ag24 107.22(5) . .
Ag22 Ag26 Ag25 59.69(4) . .
Ag23 Ag26 Ag11 56.56(5) 2_566 .
Ag23 Ag26 Ag14 165.82(6) 2_566 .
Ag23 Ag26 Ag6 64.34(4) 2_566 .
Ag23 Ag26 Ag25 107.67(5) 2_566 .
Ag24 Ag26 Ag11 110.09(6) . .
Ag24 Ag26 Ag14 121.35(7) . .
Ag24 Ag26 Ag6 64.68(4) . .
Ag24 Ag26 Ag23 58.42(5) . 2_566
Ag24 Ag26 Ag25 107.75(5) . .
Ag25 Ag26 Ag11 113.47(6) . .
Ag25 Ag26 Ag14 58.26(5) . .
Ag25 Ag26 Ag6 170.84(6) . .
S18 Ag26 Au2 158.51(17) . .
S18 Ag26 Ag11 94.84(18) . .
S18 Ag26 Ag14 49.75(17) . .
S18 Ag26 Ag6 84.68(18) . .
S18 Ag26 Ag18 103.50(18) . 2_566
S18 Ag26 Ag22 126.4(2) . .
S18 Ag26 Ag23 143.60(17) . 2_566
S18 Ag26 Ag24 126.0(2) . .
S18 Ag26 Ag25 104.32(19) . .
Ag9 S1 Au18 78.78(16) . .
Ag9 S1 Ag18 78.78(16) . .
C1 S1 Ag9 104.3(8) . .
C1 S1 Au18 108.2(7) . .
C1 S1 Ag18 108.2(7) . .
Au7 S2 Ag12 92.8(2) . .
Ag7 S2 Ag12 92.8(2) . .
C7 S2 Ag12 103.7(8) . .
C7 S2 Au7 106.5(9) . .
C7 S2 Ag7 106.5(9) . .
Au3 S3 Au19 79.35(17) . .
Ag3 S3 Ag19 79.35(17) . .
C13 S3 Au3 106.6(10) . .
C13 S3 Au19 112.6(10) . .
C13 S3 Ag3 106.6(10) . .
C13 S3 Ag19 112.6(10) . .
Au7 S4 Au21 83.6(2) . .
Ag7 S4 Ag21 83.6(2) . .
C19 S4 Au7 109.4(11) . .
C19 S4 Au21 116.8(10) . .
C19 S4 Ag7 109.4(11) . .
C19 S4 Ag21 116.8(10) . .
Au6 S5 Au24 82.21(17) . .
Ag6 S5 Ag24 82.21(17) . .
C25 S5 Au6 103.6(10) . .
C25 S5 Au24 117.1(9) . .
C25 S5 Ag6 103.6(10) . .
C25 S5 Ag24 117.1(9) . .
Au3 S6 Au10 96.60(19) . .
Ag3 S6 Ag10 96.60(19) . .
C31 S6 Au3 104.3(8) . .
C31 S6 Au10 103.7(8) . .
C31 S6 Ag3 104.3(8) . .
C31 S6 Ag10 103.7(8) . .
Au4 S7 Ag20 83.64(17) . .
Ag4 S7 Ag20 83.64(17) . .
C37 S7 Ag20 113.9(10) . .
C37 S7 Au4 107.3(11) . .
C37 S7 Ag4 107.3(11) . .
Au10 S8 Au17 77.92(17) . .
Ag10 S8 Ag17 77.92(17) . .
C43 S8 Au10 100.3(8) . .
C43 S8 Au17 109.3(8) . .
C43 S8 Ag10 100.3(8) . .
C43 S8 Ag17 109.3(8) . .
Au6 S9 Ag11 94.72(18) . .
Ag6 S9 Ag11 94.72(18) . .
C49 S9 Ag11 102.3(9) . .
C49 S9 Au6 103.5(9) . .
C49 S9 Ag6 103.5(9) . .
Au5 S10 Ag14 92.0(2) . .
Ag5 S10 Ag14 92.0(2) . .
C55 S10 Ag14 105.8(9) . .
C55 S10 Au5 100.3(9) . .
C55 S10 Ag5 100.3(9) . .
Au8 S11 Ag9 96.2(2) . .
Ag8 S11 Ag9 96.2(2) . .
C61 S11 Ag9 104.0(9) . .
C61 S11 Au8 104.0(9) . .
C61 S11 Ag8 104.0(9) . .
Au13 S12 Au16 79.16(18) . .
Ag13 S12 Ag16 79.16(18) . .
C67 S12 Au13 106.0(9) . .
C67 S12 Au16 109.1(9) . .
C67 S12 Ag13 106.0(9) . .
C67 S12 Ag16 109.1(9) . .
Ag12 S13 Au15 80.15(18) . .
Ag12 S13 Ag15 80.15(18) . .
C73 S13 Ag12 105.6(9) . .
C73 S13 Au15 109.7(8) . .
C73 S13 Ag15 109.7(8) . .
Au4 S14 Au13 95.8(2) . .
Ag4 S14 Ag13 95.8(2) . .
C79 S14 Au4 105.9(10) . .
C79 S14 Au13 104.5(9) . .
C79 S14 Ag4 105.9(10) . .
C79 S14 Ag13 104.5(9) . .
Au5 S15 Au23 81.20(17) . .
Ag5 S15 Ag23 81.20(17) . .
C85 S15 Au5 101.5(10) . .
C85 S15 Au23 111.7(10) . .
C85 S15 Ag5 101.5(10) . .
C85 S15 Ag23 111.7(10) . .
Ag11 S16 Au22 76.55(18) . .
Ag11 S16 Ag22 76.55(18) . .
C91 S16 Ag11 104.5(7) . .
C91 S16 Au22 108.9(6) . .
C91 S16 Ag22 108.9(6) . .
Au8 S17 Au25 80.9(2) . .
Ag8 S17 Ag25 80.9(2) . .
C97 S17 Au8 105.5(6) . .
C97 S17 Au25 120.9(5) . .
C97 S17 Ag8 105.5(6) . .
C97 S17 Ag25 120.9(5) . .
Ag14 S18 Au26 79.81(18) . .
Ag14 S18 Ag26 79.81(18) . .
C103 S18 Ag14 101.0(7) . .
C103 S18 Au26 112.4(7) . .
C103 S18 Ag26 112.4(7) . .
S1 C1 H1 108.2 . .
C2 C1 S1 112.5(16) . .
C2 C1 H1 108.2 . .
C2 C1 C6 112(2) . .
C6 C1 S1 107.9(16) . .
C6 C1 H1 108.2 . .
C1 C2 H2A 110.2 . .
C1 C2 H2B 110.2 . .
C1 C2 C3 107(2) . .
H2A C2 H2B 108.5 . .
C3 C2 H2A 110.2 . .
C3 C2 H2B 110.2 . .
C2 C3 H3A 110.5 . .
C2 C3 H3B 110.5 . .
H3A C3 H3B 108.7 . .
C4 C3 C2 106(2) . .
C4 C3 H3A 110.5 . .
C4 C3 H3B 110.5 . .
C3 C4 H4A 108.8 . .
C3 C4 H4B 108.8 . .
C3 C4 C5 114(2) . .
H4A C4 H4B 107.7 . .
C5 C4 H4A 108.8 . .
C5 C4 H4B 108.8 . .
C4 C5 H5A 110.2 . .
C4 C5 H5B 110.2 . .
H5A C5 H5B 108.5 . .
C6 C5 C4 108(2) . .
C6 C5 H5A 110.2 . .
C6 C5 H5B 110.2 . .
C1 C6 H6A 109.4 . .
C1 C6 H6B 109.4 . .
C5 C6 C1 111(2) . .
C5 C6 H6A 109.4 . .
C5 C6 H6B 109.4 . .
H6A C6 H6B 108.0 . .
S2 C7 H7 108.6 . .
C8 C7 S2 109.0(17) . .
C8 C7 H7 108.6 . .
C8 C7 C12 112(2) . .
C12 C7 S2 110.2(19) . .
C12 C7 H7 108.6 . .
C7 C8 H8A 109.5 . .
C7 C8 H8B 109.5 . .
C7 C8 C9 111(2) . .
H8A C8 H8B 108.1 . .
C9 C8 H8A 109.5 . .
C9 C8 H8B 109.5 . .
C8 C9 H9A 109.4 . .
C8 C9 H9B 109.4 . .
H9A C9 H9B 108.0 . .
C10 C9 C8 111(3) . .
C10 C9 H9A 109.4 . .
C10 C9 H9B 109.4 . .
C9 C10 H10A 110.1 . .
C9 C10 H10B 110.1 . .
C9 C10 C11 108(2) . .
H10A C10 H10B 108.4 . .
C11 C10 H10A 110.1 . .
C11 C10 H10B 110.1 . .
C10 C11 H11A 108.4 . .
C10 C11 H11B 108.4 . .
H11A C11 H11B 107.5 . .
C12 C11 C10 115(2) . .
C12 C11 H11A 108.4 . .
C12 C11 H11B 108.4 . .
C7 C12 H12A 110.4 . .
C7 C12 H12B 110.4 . .
C11 C12 C7 106(2) . .
C11 C12 H12A 110.4 . .
C11 C12 H12B 110.4 . .
H12A C12 H12B 108.6 . .
S3 C13 H13 106.8 . .
C14 C13 S3 119(2) . .
C14 C13 H13 106.8 . .
C14 C13 C18 112(3) . .
C18 C13 S3 104(2) . .
C18 C13 H13 106.8 . .
C13 C14 H14A 107.7 . .
C13 C14 H14B 107.7 . .
C13 C14 C15 118(3) . .
H14A C14 H14B 107.1 . .
C15 C14 H14A 107.7 . .
C15 C14 H14B 107.7 . .
C14 C15 H15A 109.2 . .
C14 C15 H15B 109.2 . .
H15A C15 H15B 107.9 . .
C16 C15 C14 112(3) . .
C16 C15 H15A 109.2 . .
C16 C15 H15B 109.2 . .
C15 C16 H16A 106.9 . .
C15 C16 H16B 106.9 . .
C15 C16 C17 122(3) . .
H16A C16 H16B 106.7 . .
C17 C16 H16A 106.9 . .
C17 C16 H16B 106.9 . .
C16 C17 H17A 111.0 . .
C16 C17 H17B 111.0 . .
C16 C17 C18 104(3) . .
H17A C17 H17B 109.0 . .
C18 C17 H17A 111.0 . .
C18 C17 H17B 111.0 . .
C13 C18 C17 107(3) . .
C13 C18 H18A 110.3 . .
C13 C18 H18B 110.3 . .
C17 C18 H18A 110.3 . .
C17 C18 H18B 110.3 . .
H18A C18 H18B 108.6 . .
S4 C19 H19 107.5 . .
C20 C19 S4 110(2) . .
C20 C19 H19 107.5 . .
C24 C19 S4 115(2) . .
C24 C19 H19 107.5 . .
C24 C19 C20 109(3) . .
C19 C20 H20A 109.9 . .
C19 C20 H20B 109.9 . .
C19 C20 C21 109(3) . .
H20A C20 H20B 108.3 . .
C21 C20 H20A 109.9 . .
C21 C20 H20B 109.9 . .
C20 C21 H21A 111.2 . .
C20 C21 H21B 111.2 . .
H21A C21 H21B 109.1 . .
C22 C21 C20 103(3) . .
C22 C21 H21A 111.2 . .
C22 C21 H21B 111.2 . .
C21 C22 H22A 109.3 . .
C21 C22 H22B 109.3 . .
C21 C22 C23 112(3) . .
H22A C22 H22B 107.9 . .
C23 C22 H22A 109.3 . .
C23 C22 H22B 109.3 . .
C22 C23 H23A 111.8 . .
C22 C23 H23B 111.8 . .
H23A C23 H23B 109.5 . .
C24 C23 C22 100(3) . .
C24 C23 H23A 111.8 . .
C24 C23 H23B 111.8 . .
C19 C24 C23 123(3) . .
C19 C24 H24A 106.7 . .
C19 C24 H24B 106.7 . .
C23 C24 H24A 106.7 . .
C23 C24 H24B 106.7 . .
H24A C24 H24B 106.6 . .
S5 C25 H25 106.6 . .
C26 C25 S5 111(2) . .
C26 C25 H25 106.6 . .
C30 C25 S5 115.7(19) . .
C30 C25 H25 106.6 . .
C30 C25 C26 110(3) . .
C25 C26 H26A 109.1 . .
C25 C26 H26B 109.1 . .
C25 C26 C27 113(3) . .
H26A C26 H26B 107.8 . .
C27 C26 H26A 109.1 . .
C27 C26 H26B 109.1 . .
C26 C27 H27A 108.8 . .
C26 C27 H27B 108.8 . .
H27A C27 H27B 107.7 . .
C28 C27 C26 114(3) . .
C28 C27 H27A 108.8 . .
C28 C27 H27B 108.8 . .
C27 C28 H28A 109.7 . .
C27 C28 H28B 109.7 . .
C27 C28 C29 110(3) . .
H28A C28 H28B 108.2 . .
C29 C28 H28A 109.7 . .
C29 C28 H28B 109.7 . .
C28 C29 H29A 111.1 . .
C28 C29 H29B 111.1 . .
H29A C29 H29B 109.1 . .
C30 C29 C28 103(3) . .
C30 C29 H29A 111.1 . .
C30 C29 H29B 111.1 . .
C25 C30 C29 112(3) . .
C25 C30 H30A 109.3 . .
C25 C30 H30B 109.3 . .
C29 C30 H30A 109.3 . .
C29 C30 H30B 109.3 . .
H30A C30 H30B 107.9 . .
S6 C31 H31 109.2 . .
C32 C31 S6 110.2(17) . .
C32 C31 H31 109.2 . .
C32 C31 C36 111.5(18) . .
C36 C31 S6 107.5(16) . .
C36 C31 H31 109.2 . .
C31 C32 H32A 110.0 . .
C31 C32 H32B 110.0 . .
H32A C32 H32B 108.4 . .
C33 C32 C31 108(2) . .
C33 C32 H32A 110.0 . .
C33 C32 H32B 110.0 . .
C32 C33 H33A 109.0 . .
C32 C33 H33B 109.0 . .
C32 C33 C34 113(2) . .
H33A C33 H33B 107.8 . .
C34 C33 H33A 109.0 . .
C34 C33 H33B 109.0 . .
C33 C34 H34A 109.3 . .
C33 C34 H34B 109.3 . .
H34A C34 H34B 107.9 . .
C35 C34 C33 112(2) . .
C35 C34 H34A 109.3 . .
C35 C34 H34B 109.3 . .
C34 C35 H35A 109.4 . .
C34 C35 H35B 109.4 . .
C34 C35 C36 111(2) . .
H35A C35 H35B 108.0 . .
C36 C35 H35A 109.4 . .
C36 C35 H35B 109.4 . .
C31 C36 C35 110(2) . .
C31 C36 H36A 109.6 . .
C31 C36 H36B 109.6 . .
C35 C36 H36A 109.6 . .
C35 C36 H36B 109.6 . .
H36A C36 H36B 108.1 . .
S7 C37 H37 108.2 . .
C38 C37 S7 115(2) . .
C38 C37 H37 108.2 . .
C38 C37 C42 110(3) . .
C42 C37 S7 107(2) . .
C42 C37 H37 108.2 . .
C37 C38 H38A 107.9 . .
C37 C38 H38B 107.9 . .
C37 C38 C39 118(3) . .
H38A C38 H38B 107.2 . .
C39 C38 H38A 107.9 . .
C39 C38 H38B 107.9 . .
C38 C39 H39A 109.9 . .
C38 C39 H39B 109.9 . .
C38 C39 C40 109(3) . .
H39A C39 H39B 108.3 . .
C40 C39 H39A 109.9 . .
C40 C39 H39B 109.9 . .
C39 C40 H40A 109.7 . .
C39 C40 H40B 109.7 . .
C39 C40 C41 110(3) . .
H40A C40 H40B 108.2 . .
C41 C40 H40A 109.7 . .
C41 C40 H40B 109.7 . .
C40 C41 H41A 111.5 . .
C40 C41 H41B 111.5 . .
H41A C41 H41B 109.4 . .
C42 C41 C40 101(3) . .
C42 C41 H41A 111.5 . .
C42 C41 H41B 111.5 . .
C37 C42 H42A 111.5 . .
C37 C42 H42B 111.5 . .
C41 C42 C37 101(3) . .
C41 C42 H42A 111.5 . .
C41 C42 H42B 111.5 . .
H42A C42 H42B 109.4 . .
S8 C43 H43 107.9 . .
C44 C43 S8 107.2(19) . .
C44 C43 H43 107.9 . .
C48 C43 S8 113(2) . .
C48 C43 H43 107.9 . .
C48 C43 C44 112(2) . .
C43 C44 H44A 109.6 . .
C43 C44 H44B 109.6 . .
H44A C44 H44B 108.1 . .
C45 C44 C43 110(2) . .
C45 C44 H44A 109.6 . .
C45 C44 H44B 109.6 . .
C44 C45 H45A 108.4 . .
C44 C45 H45B 108.4 . .
C44 C45 C46 116(3) . .
H45A C45 H45B 107.5 . .
C46 C45 H45A 108.4 . .
C46 C45 H45B 108.4 . .
C45 C46 H46A 109.7 . .
C45 C46 H46B 109.7 . .
H46A C46 H46B 108.2 . .
C47 C46 C45 110(2) . .
C47 C46 H46A 109.7 . .
C47 C46 H46B 109.7 . .
C46 C47 H47A 109.7 . .
C46 C47 H47B 109.7 . .
H47A C47 H47B 108.2 . .
C48 C47 C46 110(3) . .
C48 C47 H47A 109.7 . .
C48 C47 H47B 109.7 . .
C43 C48 C47 114(2) . .
C43 C48 H48A 108.7 . .
C43 C48 H48B 108.7 . .
C47 C48 H48A 108.7 . .
C47 C48 H48B 108.7 . .
H48A C48 H48B 107.6 . .
S9 C49 H49 112.3 . .
C50 C49 S9 103.6(18) . .
C50 C49 H49 112.3 . .
C54 C49 S9 109(2) . .
C54 C49 H49 112.3 . .
C54 C49 C50 107(2) . .
C49 C50 H50A 111.5 . .
C49 C50 H50B 111.5 . .
C49 C50 C51 102(2) . .
H50A C50 H50B 109.3 . .
C51 C50 H50A 111.5 . .
C51 C50 H50B 111.5 . .
C50 C51 H51A 109.3 . .
C50 C51 H51B 109.3 . .
H51A C51 H51B 107.9 . .
C52 C51 C50 112(3) . .
C52 C51 H51A 109.3 . .
C52 C51 H51B 109.3 . .
C51 C52 H52A 108.7 . .
C51 C52 H52B 108.7 . .
C51 C52 C53 114(3) . .
H52A C52 H52B 107.6 . .
C53 C52 H52A 108.7 . .
C53 C52 H52B 108.7 . .
C52 C53 H53A 109.5 . .
C52 C53 H53B 109.5 . .
C52 C53 C54 111(3) . .
H53A C53 H53B 108.1 . .
C54 C53 H53A 109.5 . .
C54 C53 H53B 109.5 . .
C49 C54 C53 108(2) . .
C49 C54 H54A 110.1 . .
C49 C54 H54B 110.1 . .
C53 C54 H54A 110.1 . .
C53 C54 H54B 110.1 . .
H54A C54 H54B 108.4 . .
S10 C55 H55 107.4 . .
C56 C55 S10 111.9(18) . .
C56 C55 H55 107.4 . .
C56 C55 C60 109(2) . .
C60 C55 S10 113.5(19) . .
C60 C55 H55 107.4 . .
C55 C56 H56A 109.9 . .
C55 C56 H56B 109.9 . .
C55 C56 C57 109(2) . .
H56A C56 H56B 108.3 . .
C57 C56 H56A 109.9 . .
C57 C56 H56B 109.9 . .
C56 C57 H57A 108.2 . .
C56 C57 H57B 108.2 . .
H57A C57 H57B 107.4 . .
C58 C57 C56 116(3) . .
C58 C57 H57A 108.2 . .
C58 C57 H57B 108.2 . .
C57 C58 H58A 109.8 . .
C57 C58 H58B 109.8 . .
C57 C58 C59 109(2) . .
H58A C58 H58B 108.2 . .
C59 C58 H58A 109.8 . .
C59 C58 H58B 109.8 . .
C58 C59 H59A 108.7 . .
C58 C59 H59B 108.7 . .
C58 C59 C60 114(2) . .
H59A C59 H59B 107.6 . .
C60 C59 H59A 108.7 . .
C60 C59 H59B 108.7 . .
C55 C60 H60A 109.2 . .
C55 C60 H60B 109.2 . .
C59 C60 C55 112(2) . .
C59 C60 H60A 109.2 . .
C59 C60 H60B 109.2 . .
H60A C60 H60B 107.9 . .
S11 C61 H61 108.9 . .
C62 C61 S11 110.4(18) . .
C62 C61 H61 108.9 . .
C66 C61 S11 108.5(19) . .
C66 C61 H61 108.9 . .
C66 C61 C62 111(2) . .
C61 C62 H62A 109.1 . .
C61 C62 H62B 109.1 . .
H62A C62 H62B 107.8 . .
C63 C62 C61 113(2) . .
C63 C62 H62A 109.1 . .
C63 C62 H62B 109.1 . .
C62 C63 H63A 109.0 . .
C62 C63 H63B 109.0 . .
C62 C63 C64 113(3) . .
H63A C63 H63B 107.8 . .
C64 C63 H63A 109.0 . .
C64 C63 H63B 109.0 . .
C63 C64 H64A 109.9 . .
C63 C64 H64B 109.9 . .
H64A C64 H64B 108.3 . .
C65 C64 C63 109(3) . .
C65 C64 H64A 109.9 . .
C65 C64 H64B 109.9 . .
C64 C65 H65A 108.8 . .
C64 C65 H65B 108.8 . .
C64 C65 C66 114(3) . .
H65A C65 H65B 107.7 . .
C66 C65 H65A 108.8 . .
C66 C65 H65B 108.8 . .
C61 C66 C65 112(2) . .
C61 C66 H66A 109.3 . .
C61 C66 H66B 109.3 . .
C65 C66 H66A 109.3 . .
C65 C66 H66B 109.3 . .
H66A C66 H66B 108.0 . .
S12 C67 H67 108.7 . .
C68 C67 S12 114.3(18) . .
C68 C67 H67 108.7 . .
C68 C67 C72 113(2) . .
C72 C67 S12 103.3(17) . .
C72 C67 H67 108.7 . .
C67 C68 H68A 109.1 . .
C67 C68 H68B 109.1 . .
C67 C68 C69 112(2) . .
H68A C68 H68B 107.8 . .
C69 C68 H68A 109.1 . .
C69 C68 H68B 109.1 . .
C68 C69 H69A 110.0 . .
C68 C69 H69B 110.0 . .
H69A C69 H69B 108.3 . .
C70 C69 C68 109(2) . .
C70 C69 H69A 110.0 . .
C70 C69 H69B 110.0 . .
C69 C70 H70A 110.2 . .
C69 C70 H70B 110.2 . .
C69 C70 C71 107(3) . .
H70A C70 H70B 108.5 . .
C71 C70 H70A 110.2 . .
C71 C70 H70B 110.2 . .
C70 C71 H71A 107.5 . .
C70 C71 H71B 107.5 . .
C70 C71 C72 119(2) . .
H71A C71 H71B 107.0 . .
C72 C71 H71A 107.5 . .
C72 C71 H71B 107.5 . .
C67 C72 H72A 110.8 . .
C67 C72 H72B 110.8 . .
C71 C72 C67 105(2) . .
C71 C72 H72A 110.8 . .
C71 C72 H72B 110.8 . .
H72A C72 H72B 108.8 . .
S13 C73 H73 106.4 . .
C74 C73 S13 114.0(18) . .
C74 C73 H73 106.4 . .
C74 C73 C78 114(2) . .
C78 C73 S13 109(2) . .
C78 C73 H73 106.4 . .
C73 C74 H74A 108.0 . .
C73 C74 H74B 108.0 . .
C73 C74 C75 117(2) . .
H74A C74 H74B 107.3 . .
C75 C74 H74A 108.0 . .
C75 C74 H74B 108.0 . .
C74 C75 H75A 109.6 . .
C74 C75 H75B 109.6 . .
H75A C75 H75B 108.2 . .
C76 C75 C74 110(3) . .
C76 C75 H75A 109.6 . .
C76 C75 H75B 109.6 . .
C75 C76 H76A 109.3 . .
C75 C76 H76B 109.3 . .
C75 C76 C77 112(3) . .
H76A C76 H76B 107.9 . .
C77 C76 H76A 109.3 . .
C77 C76 H76B 109.3 . .
C76 C77 H77A 107.7 . .
C76 C77 H77B 107.7 . .
H77A C77 H77B 107.1 . .
C78 C77 C76 119(3) . .
C78 C77 H77A 107.7 . .
C78 C77 H77B 107.7 . .
C73 C78 C77 105(2) . .
C73 C78 H78A 110.7 . .
C73 C78 H78B 110.7 . .
C77 C78 H78A 110.7 . .
C77 C78 H78B 110.7 . .
H78A C78 H78B 108.8 . .
S14 C79 H79 108.7 . .
C80 C79 S14 112.5(19) . .
C80 C79 H79 108.7 . .
C80 C79 C84 113(2) . .
C84 C79 S14 104.9(18) . .
C84 C79 H79 108.7 . .
C79 C80 H80A 110.2 . .
C79 C80 H80B 110.2 . .
C79 C80 C81 107(2) . .
H80A C80 H80B 108.5 . .
C81 C80 H80A 110.2 . .
C81 C80 H80B 110.2 . .
C80 C81 H81A 109.8 . .
C80 C81 H81B 109.8 . .
H81A C81 H81B 108.2 . .
C82 C81 C80 110(3) . .
C82 C81 H81A 109.8 . .
C82 C81 H81B 109.8 . .
C81 C82 H82A 110.2 . .
C81 C82 H82B 110.2 . .
H82A C82 H82B 108.5 . .
C83 C82 C81 108(3) . .
C83 C82 H82A 110.2 . .
C83 C82 H82B 110.2 . .
C82 C83 H83A 109.1 . .
C82 C83 H83B 109.1 . .
C82 C83 C84 113(2) . .
H83A C83 H83B 107.8 . .
C84 C83 H83A 109.1 . .
C84 C83 H83B 109.1 . .
C79 C84 H84A 110.5 . .
C79 C84 H84B 110.5 . .
C83 C84 C79 106(2) . .
C83 C84 H84A 110.5 . .
C83 C84 H84B 110.5 . .
H84A C84 H84B 108.7 . .
S15 C85 H85 115.7 . .
C86 C85 S15 101(2) . .
C86 C85 H85 115.7 . .
C90 C85 S15 107(2) . .
C90 C85 H85 115.7 . .
C90 C85 C86 100(2) . .
C85 C86 H86A 113.6 . .
C85 C86 H86B 113.6 . .
C85 C86 C87 90(2) . .
H86A C86 H86B 110.9 . .
C87 C86 H86A 113.6 . .
C87 C86 H86B 113.6 . .
C86 C87 H87A 111.1 . .
C86 C87 H87B 111.1 . .
H87A C87 H87B 109.1 . .
C88 C87 C86 103(3) . .
C88 C87 H87A 111.1 . .
C88 C87 H87B 111.1 . .
C87 C88 H88A 106.9 . .
C87 C88 H88B 106.9 . .
C87 C88 C89 122(4) . .
H88A C88 H88B 106.7 . .
C89 C88 H88A 106.9 . .
C89 C88 H88B 106.9 . .
C88 C89 H89A 110.7 . .
C88 C89 H89B 110.7 . .
C88 C89 C90 105(3) . .
H89A C89 H89B 108.8 . .
C90 C89 H89A 110.7 . .
C90 C89 H89B 110.7 . .
C85 C90 C89 107(3) . .
C85 C90 H90A 110.3 . .
C85 C90 H90B 110.3 . .
C89 C90 H90A 110.3 . .
C89 C90 H90B 110.3 . .
H90A C90 H90B 108.5 . .
H92A C92 H92B 107.5 . .
C93 C92 H92A 108.4 . .
C93 C92 H92B 108.4 . .
C91 C92 H92A 108.4 . .
C91 C92 H92B 108.4 . .
C91 C92 C93 115.5 . .
C92 C93 H93A 108.6 . .
C92 C93 H93B 108.6 . .
C92 C93 C94 114.8 . .
H93A C93 H93B 107.5 . .
C94 C93 H93A 108.6 . .
C94 C93 H93B 108.6 . .
C93 C94 H94A 108.5 . .
C93 C94 H94B 108.5 . .
H94A C94 H94B 107.5 . .
C95 C94 C93 115.0 . .
C95 C94 H94A 108.5 . .
C95 C94 H94B 108.5 . .
C94 C95 H95A 110.5 . .
C94 C95 H95B 110.5 . .
C94 C95 C96 106.3 . .
H95A C95 H95B 108.7 . .
C96 C95 H95A 110.5 . .
C96 C95 H95B 110.5 . .
C95 C96 H96A 111.0 . .
C95 C96 H96B 111.0 . .
H96A C96 H96B 109.0 . .
C91 C96 C95 103.8 . .
C91 C96 H96A 111.0 . .
C91 C96 H96B 111.0 . .
S16 C91 H91 109.1 . .
C92 C91 S16 111.2(11) . .
C92 C91 C96 112.2 . .
C92 C91 H91 109.1 . .
C96 C91 S16 106.1(9) . .
C96 C91 H91 109.1 . .
S17 C97 H97 107.9 . .
C98 C97 S17 106.9(5) . .
C98 C97 H97 107.9 . .
C98 C97 C102 111.8 . .
C102 C97 S17 114.2(4) . .
C102 C97 H97 107.9 . .
C97 C98 H98A 110.6 . .
C97 C98 H98B 110.6 . .
C97 C98 C99 105.7 . .
H98A C98 H98B 108.7 . .
C99 C98 H98A 110.6 . .
C99 C98 H98B 110.6 . .
C98 C99 H99A 110.1 . .
C98 C99 H99B 110.1 . .
H99A C99 H99B 108.4 . .
C100 C99 C98 108.0 . .
C100 C99 H99A 110.1 . .
C100 C99 H99B 110.1 . .
C99 C100 H10C 109.1 . .
C99 C100 H10D 109.1 . .
C99 C100 C101 112.7 . .
H10C C100 H10D 107.8 . .
C101 C100 H10C 109.1 . .
C101 C100 H10D 109.1 . .
C100 C101 H10E 109.6 . .
C100 C101 H10F 109.6 . .
H10E C101 H10F 108.1 . .
C102 C101 C100 110.4 . .
C102 C101 H10E 109.6 . .
C102 C101 H10F 109.6 . .
C97 C102 H10G 110.1 . .
C97 C102 H10H 110.1 . .
C101 C102 C97 107.9 . .
C101 C102 H10G 110.1 . .
C101 C102 H10H 110.1 . .
H10G C102 H10H 108.4 . .
S18 C103 H103 103.4 . .
C104 C103 S18 120.5(6) . .
C104 C103 H103 103.4 . .
C108 C103 S18 108.3(10) . .
C108 C103 H103 103.4 . .
C108 C103 C104 115.4 . .
C103 C104 H10I 108.6 . .
C103 C104 H10J 108.6 . .
C103 C104 C105 114.8 . .
H10I C104 H10J 107.5 . .
C105 C104 H10I 108.6 . .
C105 C104 H10J 108.6 . .
C104 C105 H10K 108.5 . .
C104 C105 H10L 108.5 . .
H10K C105 H10L 107.5 . .
C106 C105 C104 114.9 . .
C106 C105 H10K 108.5 . .
C106 C105 H10L 108.5 . .
C105 C106 H10M 110.5 . .
C105 C106 H10N 110.5 . .
C105 C106 C107 106.3 . .
H10M C106 H10N 108.7 . .
C107 C106 H10M 110.5 . .
C107 C106 H10N 110.5 . .
C106 C107 H10O 111.0 . .
C106 C107 H10P 111.0 . .
H10O C107 H10P 109.0 . .
C108 C107 C106 103.8 . .
C108 C107 H10O 111.0 . .
C108 C107 H10P 111.0 . .
C103 C108 C107 112.2 . .
C103 C108 H10Q 109.2 . .
C103 C108 H10R 109.2 . .
C107 C108 H10Q 109.2 . .
C107 C108 H10R 109.2 . .
H10Q C108 H10R 107.9 . .
C115 P1 C109 107.4(18) . .
C115 P1 C121 109.2(14) . .
C121 P1 C109 104.4(14) . .
C127 P1 C109 111.5(13) . .
C127 P1 C115 111.7(15) . .
C127 P1 C121 112.3(19) . .
C110 C109 P1 118.6(11) . .
C110 C109 C114 119.9 . .
C114 C109 P1 121.5(11) . .
C109 C110 H110 120.0 . .
C111 C110 C109 119.9 . .
C111 C110 H110 120.0 . .
C110 C111 H111 120.1 . .
C112 C111 C110 119.9 . .
C112 C111 H111 120.1 . .
C111 C112 H112 119.8 . .
C111 C112 C113 120.5 . .
C113 C112 H112 119.8 . .
C112 C113 H113 120.0 . .
C114 C113 C112 120.1 . .
C114 C113 H113 120.0 . .
C109 C114 H114 120.1 . .
C113 C114 C109 119.8 . .
C113 C114 H114 120.1 . .
C116 C115 P1 123.9(10) . .
C120 C115 P1 116.2(10) . .
C120 C115 C116 119.9 . .
C115 C116 H116 120.3 . .
C117 C116 C115 119.3 . .
C117 C116 H116 120.3 . .
C116 C117 H117 119.8 . .
C118 C117 C116 120.4 . .
C118 C117 H117 119.8 . .
C117 C118 H118 119.8 . .
C119 C118 C117 120.4 . .
C119 C118 H118 119.8 . .
C118 C119 H119 120.0 . .
C120 C119 C118 119.9 . .
C120 C119 H119 120.0 . .
C115 C120 H120 119.9 . .
C119 C120 C115 120.2 . .
C119 C120 H120 119.9 . .
C122 C121 P1 120.5(5) . .
C126 C121 P1 118.8(5) . .
C126 C121 C122 120.4 . .
C121 C122 H122 120.5 . .
C123 C122 C121 119.0 . .
C123 C122 H122 120.5 . .
C122 C123 H123 119.6 . .
C124 C123 C122 120.8 . .
C124 C123 H123 119.6 . .
C123 C124 H124 119.9 . .
C123 C124 C125 120.2 . .
C125 C124 H124 119.9 . .
C124 C125 H125 119.8 . .
C126 C125 C124 120.3 . .
C126 C125 H125 119.8 . .
C121 C126 H126 120.3 . .
C125 C126 C121 119.3 . .
C125 C126 H126 120.3 . .
C128 C127 P1 122.3(11) . .
C128 C127 C132 120.3 . .
C132 C127 P1 117.4(11) . .
C127 C128 H128 120.3 . .
C127 C128 C129 119.4 . .
C129 C128 H128 120.3 . .
C128 C129 H129 120.0 . .
C130 C129 C128 120.0 . .
C130 C129 H129 120.0 . .
C129 C130 H130 119.7 . .
C131 C130 C129 120.6 . .
C131 C130 H130 119.7 . .
C130 C131 H131 120.0 . .
C130 C131 C132 120.1 . .
C132 C131 H131 120.0 . .
C127 C132 H132 120.2 . .
C131 C132 C127 119.5 . .
C131 C132 H132 120.2 . .

loop_
_geom_bond_atom_site_label_1
_geom_bond_atom_site_label_2
_geom_bond_distance
_geom_bond_site_symmetry_2
Au1 Ag20 2.7660(11) .
Au1 Ag20 2.7660(11) 2_677
Au1 Au15 2.7838(12) 2_677
Au1 Au19 2.7674(12) 2_677
Au1 Au19 2.7674(12) .
Au1 Au21 2.7642(12) .
Au1 Au21 2.7642(12) 2_677
Au1 Ag15 2.7838(12) 2_677
Au1 Ag19 2.7674(12) 2_677
Au1 Ag19 2.7674(12) .
Au1 Ag21 2.7642(12) 2_677
Au1 Ag21 2.7642(12) .
Au2 Au22 2.7783(13) .
Au2 Au22 2.7782(13) 2_566
Au2 Au23 2.7757(12) 2_566
Au2 Au23 2.7757(12) .
Au2 Au24 2.7743(12) .
Au2 Au24 2.7743(12) 2_566
Au2 Ag22 2.7783(13) .
Au2 Ag22 2.7782(13) 2_566
Au2 Ag23 2.7757(12) 2_566
Au2 Ag23 2.7757(12) .
Au2 Ag24 2.7743(12) 2_566
Au2 Ag24 2.7743(12) .
Ag9 Au18 3.085(2) .
Ag9 Au22 3.380(2) .
Ag9 Au24 2.928(2) 2_566
Ag9 Ag18 3.085(2) .
Ag9 Ag22 3.380(2) .
Ag9 Ag24 2.928(2) 2_566
Ag9 S1 2.395(6) .
Ag9 S11 2.399(6) .
Ag11 Au22 3.0198(18) .
Ag11 Au23 2.963(2) 2_566
Ag11 Au26 3.282(2) .
Ag11 Ag22 3.0198(18) .
Ag11 Ag23 2.963(2) 2_566
Ag11 Ag26 3.282(2) .
Ag11 S9 2.392(6) .
Ag11 S16 2.393(6) .
Ag12 Au15 3.126(2) .
Ag12 Au17 3.346(2) 2_677
Ag12 Au19 2.942(2) .
Ag12 Ag15 3.126(2) .
Ag12 Ag17 3.346(2) 2_677
Ag12 Ag19 2.942(2) .
Ag12 S2 2.391(6) .
Ag12 S13 2.404(6) .
Ag14 Au18 3.255(3) 2_566
Ag14 Au25 2.960(2) .
Ag14 Au26 3.124(2) .
Ag14 Ag18 3.255(3) 2_566
Ag14 Ag25 2.960(2) .
Ag14 Ag26 3.124(2) .
Ag14 S10 2.374(6) .
Ag14 S18 2.423(7) .
Ag20 Au10 2.945(2) 2_677
Ag20 Au15 2.9222(18) .
Ag20 Au16 2.9193(18) 2_677
Ag20 Au19 2.9003(18) 2_677
Ag20 Au21 2.8611(19) 2_677
Ag20 Ag10 2.945(2) 2_677
Ag20 Ag15 2.9222(18) .
Ag20 Ag16 2.9193(18) 2_677
Ag20 Ag19 2.9003(18) 2_677
Ag20 Ag21 2.8611(19) 2_677
Ag20 S7 2.454(5) .
Au3 Ag20 3.2515(19) 2_677
Au3 Au16 3.0652(16) .
Au3 Au19 3.0876(16) .
Au3 S3 2.367(6) .
Au3 S6 2.341(6) .
Au4 Au15 3.0588(16) .
Au4 Au21 3.2187(17) 2_677
Au4 S7 2.362(7) .
Au4 S14 2.337(7) .
Au5 Au18 3.1118(18) 2_566
Au5 Au23 3.1472(19) .
Au5 Au25 3.1123(19) .
Au5 S10 2.353(6) .
Au5 S15 2.364(6) .
Au6 Au23 3.1815(17) 2_566
Au6 Au24 3.1913(17) .
Au6 Au26 3.0336(17) .
Au6 S5 2.380(6) .
Au6 S9 2.334(6) .
Au7 Au17 3.0296(17) 2_677
Au7 Au19 3.2381(19) .
Au7 Au21 3.2235(19) .
Au7 S2 2.350(6) .
Au7 S4 2.391(6) .
Au8 Au22 3.0174(19) .
Au8 Au24 3.162(2) 2_566
Au8 Au25 3.1315(19) .
Au8 S11 2.346(6) .
Au8 S17 2.367(7) .
Au10 Ag20 2.945(2) 2_677
Au10 Au16 3.1990(19) .
Au10 Au17 3.0668(18) .
Au10 S6 2.402(6) .
Au10 S8 2.398(6) .
Au13 Au16 3.083(2) .
Au13 Au21 2.916(2) 2_677
Au13 S12 2.401(6) .
Au13 S14 2.399(6) .
Au15 Au16 2.9343(17) .
Au15 Au17 2.9617(19) 2_677
Au15 Au19 2.9152(17) .
Au15 Au21 2.9274(18) 2_677
Au15 S13 2.451(5) .
Au16 Ag20 2.9194(18) 2_677
Au16 Au17 2.9063(18) .
Au16 Au19 2.9244(18) .
Au16 Au21 2.9554(16) 2_677
Au16 S12 2.438(6) .
Au17 Ag12 3.346(2) 2_677
Au17 Ag20 2.9499(17) 2_677
Au17 Au7 3.0295(17) 2_677
Au17 Au15 2.9617(19) 2_677
Au17 Au19 2.9328(17) 2_677
Au17 Au21 2.9188(17) 2_677
Au17 S8 2.479(5) .
Au18 Ag14 3.255(3) 2_566
Au18 Au5 3.1119(18) 2_566
Au18 Au22 2.9379(19) .
Au18 Au23 2.9237(16) 2_566
Au18 Au24 2.9635(19) 2_566
Au18 Au25 2.9109(18) 2_566
Au18 Au26 2.9207(18) 2_566
Au18 S1 2.466(5) .
Au19 Ag20 2.9003(18) 2_677
Au19 Au17 2.9327(17) 2_677
Au19 Au21 2.879(2) .
Au19 S3 2.468(6) .
Au21 Ag20 2.8612(19) 2_677
Au21 Au4 3.2188(17) 2_677
Au21 Au13 2.916(2) 2_677
Au21 Au15 2.9272(18) 2_677
Au21 Au16 2.9553(16) 2_677
Au21 Au17 2.9187(17) 2_677
Au21 S4 2.445(6) .
Au22 Au23 2.9580(19) 2_566
Au22 Au24 2.9291(17) 2_566
Au22 Au25 2.9248(19) .
Au22 Au26 2.9297(18) .
Au22 S16 2.481(6) .
Au23 Ag11 2.963(2) 2_566
Au23 Au6 3.1816(17) 2_566
Au23 Au18 2.9237(16) 2_566
Au23 Au22 2.9581(18) 2_566
Au23 Au24 2.8650(19) 2_566
Au23 Au25 2.8750(19) .
Au23 Au26 2.9404(19) 2_566
Au23 S15 2.471(6) .
Au24 Ag9 2.928(2) 2_566
Au24 Au8 3.162(2) 2_566
Au24 Au18 2.9636(19) 2_566
Au24 Au22 2.9291(17) 2_566
Au24 Au23 2.8649(19) 2_566
Au24 Au25 2.8821(19) 2_566
Au24 Au26 2.930(2) .
Au24 S5 2.472(5) .
Au25 Au18 2.9110(18) 2_566
Au25 Au24 2.8820(19) 2_566
Au25 Au26 2.9472(17) .
Au25 S17 2.461(6) .
Au26 Au18 2.9207(18) 2_566
Au26 Au23 2.9403(19) 2_566
Au26 S18 2.447(6) .
Ag3 Ag20 3.2515(19) 2_677
Ag3 Ag16 3.0652(16) .
Ag3 Ag19 3.0876(16) .
Ag3 S3 2.367(6) .
Ag3 S6 2.341(6) .
Ag4 Ag15 3.0588(16) .
Ag4 Ag21 3.2187(17) 2_677
Ag4 S7 2.362(7) .
Ag4 S14 2.337(7) .
Ag5 Ag18 3.1118(18) 2_566
Ag5 Ag23 3.1472(19) .
Ag5 Ag25 3.1123(19) .
Ag5 S10 2.353(6) .
Ag5 S15 2.364(6) .
Ag6 Ag23 3.1815(17) 2_566
Ag6 Ag24 3.1913(17) .
Ag6 Ag26 3.0336(17) .
Ag6 S5 2.380(6) .
Ag6 S9 2.334(6) .
Ag7 Ag17 3.0296(17) 2_677
Ag7 Ag19 3.2381(19) .
Ag7 Ag21 3.2235(19) .
Ag7 S2 2.350(6) .
Ag7 S4 2.391(6) .
Ag8 Ag22 3.0174(19) .
Ag8 Ag24 3.162(2) 2_566
Ag8 Ag25 3.1315(19) .
Ag8 S11 2.346(6) .
Ag8 S17 2.367(7) .
Ag10 Ag20 2.945(2) 2_677
Ag10 Ag16 3.1990(19) .
Ag10 Ag17 3.0668(18) .
Ag10 S6 2.402(6) .
Ag10 S8 2.398(6) .
Ag13 Ag16 3.083(2) .
Ag13 Ag21 2.916(2) 2_677
Ag13 S12 2.401(6) .
Ag13 S14 2.399(6) .
Ag15 Ag16 2.9343(17) .
Ag15 Ag17 2.9617(19) 2_677
Ag15 Ag19 2.9152(17) .
Ag15 Ag21 2.9274(18) 2_677
Ag15 S13 2.451(5) .
Ag16 Ag20 2.9194(18) 2_677
Ag16 Ag17 2.9063(18) .
Ag16 Ag19 2.9244(18) .
Ag16 Ag21 2.9554(16) 2_677
Ag16 S12 2.438(6) .
Ag17 Ag12 3.346(2) 2_677
Ag17 Ag20 2.9499(17) 2_677
Ag17 Ag7 3.0295(17) 2_677
Ag17 Ag15 2.9617(19) 2_677
Ag17 Ag19 2.9328(17) 2_677
Ag17 Ag21 2.9188(17) 2_677
Ag17 S8 2.479(5) .
Ag18 Ag14 3.255(3) 2_566
Ag18 Ag5 3.1119(18) 2_566
Ag18 Ag22 2.9379(19) .
Ag18 Ag23 2.9237(16) 2_566
Ag18 Ag24 2.9635(19) 2_566
Ag18 Ag25 2.9109(18) 2_566
Ag18 Ag26 2.9207(18) 2_566
Ag18 S1 2.466(5) .
Ag19 Ag20 2.9003(18) 2_677
Ag19 Ag17 2.9327(17) 2_677
Ag19 Ag21 2.879(2) .
Ag19 S3 2.468(6) .
Ag21 Ag20 2.8612(19) 2_677
Ag21 Ag4 3.2188(17) 2_677
Ag21 Ag13 2.916(2) 2_677
Ag21 Ag15 2.9272(18) 2_677
Ag21 Ag16 2.9553(16) 2_677
Ag21 Ag17 2.9187(17) 2_677
Ag21 S4 2.445(6) .
Ag22 Ag23 2.9580(19) 2_566
Ag22 Ag24 2.9291(17) 2_566
Ag22 Ag25 2.9248(19) .
Ag22 Ag26 2.9297(18) .
Ag22 S16 2.481(6) .
Ag23 Ag11 2.963(2) 2_566
Ag23 Ag6 3.1816(17) 2_566
Ag23 Ag18 2.9237(16) 2_566
Ag23 Ag22 2.9581(18) 2_566
Ag23 Ag24 2.8650(19) 2_566
Ag23 Ag25 2.8750(19) .
Ag23 Ag26 2.9404(19) 2_566
Ag23 S15 2.471(6) .
Ag24 Ag9 2.928(2) 2_566
Ag24 Ag8 3.162(2) 2_566
Ag24 Ag18 2.9636(19) 2_566
Ag24 Ag22 2.9291(17) 2_566
Ag24 Ag23 2.8649(19) 2_566
Ag24 Ag25 2.8821(19) 2_566
Ag24 Ag26 2.930(2) .
Ag24 S5 2.472(5) .
Ag25 Ag18 2.9110(18) 2_566
Ag25 Ag24 2.8820(19) 2_566
Ag25 Ag26 2.9472(17) .
Ag25 S17 2.461(6) .
Ag26 Ag18 2.9207(18) 2_566
Ag26 Ag23 2.9403(19) 2_566
Ag26 S18 2.447(6) .
S1 C1 1.82(2) .
S2 C7 1.89(2) .
S3 C13 1.83(3) .
S4 C19 1.81(3) .
S5 C25 1.80(3) .
S6 C31 1.84(2) .
S7 C37 1.85(3) .
S8 C43 1.88(3) .
S9 C49 1.84(3) .
S10 C55 1.81(3) .
S11 C61 1.83(2) .
S12 C67 1.82(3) .
S13 C73 1.85(3) .
S14 C79 1.81(3) .
S15 C85 1.89(3) .
S16 C91 1.659(15) .
S17 C97 1.761(13) .
S18 C103 1.805(18) .
C1 H1 0.9900 .
C1 C2 1.54(3) .
C1 C6 1.55(3) .
C2 H2A 0.9800 .
C2 H2B 0.9800 .
C2 C3 1.58(3) .
C3 H3A 0.9800 .
C3 H3B 0.9800 .
C3 C4 1.54(3) .
C4 H4A 0.9800 .
C4 H4B 0.9800 .
C4 C5 1.63(4) .
C5 H5A 0.9800 .
C5 H5B 0.9800 .
C5 C6 1.50(3) .
C6 H6A 0.9800 .
C6 H6B 0.9800 .
C7 H7 0.9900 .
C7 C8 1.52(3) .
C7 C12 1.54(3) .
C8 H8A 0.9800 .
C8 H8B 0.9800 .
C8 C9 1.54(3) .
C9 H9A 0.9800 .
C9 H9B 0.9800 .
C9 C10 1.53(4) .
C10 H10A 0.9800 .
C10 H10B 0.9800 .
C10 C11 1.59(4) .
C11 H11A 0.9800 .
C11 H11B 0.9800 .
C11 C12 1.47(3) .
C12 H12A 0.9800 .
C12 H12B 0.9800 .
C13 H13 0.9900 .
C13 C14 1.42(4) .
C13 C18 1.58(4) .
C14 H14A 0.9800 .
C14 H14B 0.9800 .
C14 C15 1.60(4) .
C15 H15A 0.9800 .
C15 H15B 0.9800 .
C15 C16 1.35(4) .
C16 H16A 0.9800 .
C16 H16B 0.9800 .
C16 C17 1.51(5) .
C17 H17A 0.9800 .
C17 H17B 0.9800 .
C17 C18 1.63(4) .
C18 H18A 0.9800 .
C18 H18B 0.9800 .
C19 H19 0.9900 .
C19 C20 1.42(4) .
C19 C24 1.33(4) .
C20 H20A 0.9800 .
C20 H20B 0.9800 .
C20 C21 1.63(4) .
C21 H21A 0.9800 .
C21 H21B 0.9800 .
C21 C22 1.45(4) .
C22 H22A 0.9800 .
C22 H22B 0.9800 .
C22 C23 1.69(4) .
C23 H23A 0.9800 .
C23 H23B 0.9800 .
C23 C24 1.57(4) .
C24 H24A 0.9800 .
C24 H24B 0.9800 .
C25 H25 0.9900 .
C25 C26 1.48(3) .
C25 C30 1.40(4) .
C26 H26A 0.9800 .
C26 H26B 0.9800 .
C26 C27 1.55(4) .
C27 H27A 0.9800 .
C27 H27B 0.9800 .
C27 C28 1.42(4) .
C28 H28A 0.9800 .
C28 H28B 0.9800 .
C28 C29 1.65(4) .
C29 H29A 0.9800 .
C29 H29B 0.9800 .
C29 C30 1.59(4) .
C30 H30A 0.9800 .
C30 H30B 0.9800 .
C31 H31 0.9900 .
C31 C32 1.56(3) .
C31 C36 1.56(3) .
C32 H32A 0.9800 .
C32 H32B 0.9800 .
C32 C33 1.53(3) .
C33 H33A 0.9800 .
C33 H33B 0.9800 .
C33 C34 1.57(3) .
C34 H34A 0.9800 .
C34 H34B 0.9800 .
C34 C35 1.49(3) .
C35 H35A 0.9800 .
C35 H35B 0.9800 .
C35 C36 1.60(3) .
C36 H36A 0.9800 .
C36 H36B 0.9800 .
C37 H37 0.9900 .
C37 C38 1.37(4) .
C37 C42 1.64(4) .
C38 H38A 0.9800 .
C38 H38B 0.9800 .
C38 C39 1.49(4) .
C39 H39A 0.9800 .
C39 H39B 0.9800 .
C39 C40 1.58(4) .
C40 H40A 0.9800 .
C40 H40B 0.9800 .
C40 C41 1.60(4) .
C41 H41A 0.9800 .
C41 H41B 0.9800 .
C41 C42 1.60(4) .
C42 H42A 0.9800 .
C42 H42B 0.9800 .
C43 H43 0.9900 .
C43 C44 1.51(3) .
C43 C48 1.46(3) .
C44 H44A 0.9800 .
C44 H44B 0.9800 .
C44 C45 1.49(4) .
C45 H45A 0.9800 .
C45 H45B 0.9800 .
C45 C46 1.54(4) .
C46 H46A 0.9800 .
C46 H46B 0.9800 .
C46 C47 1.50(4) .
C47 H47A 0.9800 .
C47 H47B 0.9800 .
C47 C48 1.49(4) .
C48 H48A 0.9800 .
C48 H48B 0.9800 .
C49 H49 0.9900 .
C49 C50 1.62(4) .
C49 C54 1.44(3) .
C50 H50A 0.9800 .
C50 H50B 0.9800 .
C50 C51 1.67(4) .
C51 H51A 0.9800 .
C51 H51B 0.9800 .
C51 C52 1.45(4) .
C52 H52A 0.9800 .
C52 H52B 0.9800 .
C52 C53 1.46(4) .
C53 H53A 0.9800 .
C53 H53B 0.9800 .
C53 C54 1.59(4) .
C54 H54A 0.9800 .
C54 H54B 0.9800 .
C55 H55 0.9900 .
C55 C56 1.51(3) .
C55 C60 1.55(3) .
C56 H56A 0.9800 .
C56 H56B 0.9800 .
C56 C57 1.56(3) .
C57 H57A 0.9800 .
C57 H57B 0.9800 .
C57 C58 1.38(4) .
C58 H58A 0.9800 .
C58 H58B 0.9800 .
C58 C59 1.52(4) .
C59 H59A 0.9800 .
C59 H59B 0.9800 .
C59 C60 1.53(3) .
C60 H60A 0.9800 .
C60 H60B 0.9800 .
C61 H61 0.9900 .
C61 C62 1.50(3) .
C61 C66 1.50(4) .
C62 H62A 0.9800 .
C62 H62B 0.9800 .
C62 C63 1.50(3) .
C63 H63A 0.9800 .
C63 H63B 0.9800 .
C63 C64 1.53(4) .
C64 H64A 0.9800 .
C64 H64B 0.9800 .
C64 C65 1.47(4) .
C65 H65A 0.9800 .
C65 H65B 0.9800 .
C65 C66 1.50(3) .
C66 H66A 0.9800 .
C66 H66B 0.9800 .
C67 H67 0.9900 .
C67 C68 1.47(3) .
C67 C72 1.61(3) .
C68 H68A 0.9800 .
C68 H68B 0.9800 .
C68 C69 1.66(3) .
C69 H69A 0.9800 .
C69 H69B 0.9800 .
C69 C70 1.51(4) .
C70 H70A 0.9800 .
C70 H70B 0.9800 .
C70 C71 1.54(4) .
C71 H71A 0.9800 .
C71 H71B 0.9800 .
C71 C72 1.59(4) .
C72 H72A 0.9800 .
C72 H72B 0.9800 .
C73 H73 0.9900 .
C73 C74 1.45(4) .
C73 C78 1.49(3) .
C74 H74A 0.9800 .
C74 H74B 0.9800 .
C74 C75 1.52(3) .
C75 H75A 0.9800 .
C75 H75B 0.9800 .
C75 C76 1.51(4) .
C76 H76A 0.9800 .
C76 H76B 0.9800 .
C76 C77 1.53(4) .
C77 H77A 0.9800 .
C77 H77B 0.9800 .
C77 C78 1.53(4) .
C78 H78A 0.9800 .
C78 H78B 0.9800 .
C79 H79 0.9900 .
C79 C80 1.50(4) .
C79 C84 1.71(4) .
C80 H80A 0.9800 .
C80 H80B 0.9800 .
C80 C81 1.62(4) .
C81 H81A 0.9800 .
C81 H81B 0.9800 .
C81 C82 1.62(4) .
C82 H82A 0.9800 .
C82 H82B 0.9800 .
C82 C83 1.46(4) .
C83 H83A 0.9800 .
C83 H83B 0.9800 .
C83 C84 1.60(4) .
C84 H84A 0.9800 .
C84 H84B 0.9800 .
C85 H85 0.9900 .
C85 C86 1.66(4) .
C85 C90 1.61(4) .
C86 H86A 0.9800 .
C86 H86B 0.9800 .
C86 C87 1.75(4) .
C87 H87A 0.9800 .
C87 H87B 0.9800 .
C87 C88 1.31(5) .
C88 H88A 0.9800 .
C88 H88B 0.9800 .
C88 C89 1.35(5) .
C89 H89A 0.9800 .
C89 H89B 0.9800 .
C89 C90 1.73(4) .
C90 H90A 0.9800 .
C90 H90B 0.9800 .
C92 H92A 0.9800 .
C92 H92B 0.9800 .
C92 C93 1.5043 .
C92 C91 1.3733 .
C93 H93A 0.9800 .
C93 H93B 0.9800 .
C93 C94 1.5193 .
C94 H94A 0.9800 .
C94 H94B 0.9800 .
C94 C95 1.3651 .
C95 H95A 0.9800 .
C95 H95B 0.9800 .
C95 C96 1.8264 .
C96 H96A 0.9800 .
C96 H96B 0.9800 .
C96 C91 1.6453 .
C91 H91 0.9900 .
C97 H97 0.9900 .
C97 C98 1.5770 .
C97 C102 1.5864 .
C98 H98A 0.9800 .
C98 H98B 0.9800 .
C98 C99 1.5852 .
C99 H99A 0.9800 .
C99 H99B 0.9800 .
C99 C100 1.5349 .
C100 H10C 0.9800 .
C100 H10D 0.9800 .
C100 C101 1.6514 .
C101 H10E 0.9800 .
C101 H10F 0.9800 .
C101 C102 1.5413 .
C102 H10G 0.9800 .
C102 H10H 0.9800 .
C103 H103 0.9900 .
C103 C104 1.5042 .
C103 C108 1.3733 .
C104 H10I 0.9800 .
C104 H10J 0.9800 .
C104 C105 1.5197 .
C105 H10K 0.9800 .
C105 H10L 0.9800 .
C105 C106 1.3669 .
C106 H10M 0.9800 .
C106 H10N 0.9800 .
C106 C107 1.8253 .
C107 H10O 0.9800 .
C107 H10P 0.9800 .
C107 C108 1.6446 .
C108 H10Q 0.9800 .
C108 H10R 0.9800 .
P1 C109 1.86(2) .
P1 C115 1.79(2) .
P1 C121 1.83(4) .
P1 C127 1.71(4) .
C109 C110 1.3926 .
C109 C114 1.3995 .
C110 H110 0.9400 .
C110 C111 1.3899 .
C111 H111 0.9400 .
C111 C112 1.3837 .
C112 H112 0.9400 .
C112 C113 1.3878 .
C113 H113 0.9400 .
C113 C114 1.3830 .
C114 H114 0.9400 .
C115 C116 1.3974 .
C115 C120 1.3971 .
C116 H116 0.9400 .
C116 C117 1.3912 .
C117 H117 0.9400 .
C117 C118 1.3843 .
C118 H118 0.9400 .
C118 C119 1.3843 .
C119 H119 0.9400 .
C119 C120 1.3832 .
C120 H120 0.9400 .
C121 C122 1.4004 .
C121 C126 1.3997 .
C122 H122 0.9400 .
C122 C123 1.3907 .
C123 H123 0.9400 .
C123 C124 1.3780 .
C124 H124 0.9400 .
C124 C125 1.3893 .
C125 H125 0.9400 .
C125 C126 1.3887 .
C126 H126 0.9400 .
C127 C128 1.3916 .
C127 C132 1.4048 .
C128 H128 0.9400 .
C128 C129 1.3966 .
C129 H129 0.9400 .
C129 C130 1.3901 .
C130 H130 0.9400 .
C130 C131 1.3838 .
C131 H131 0.9400 .
C131 C132 1.3892 .
C132 H132 0.9400 .
